data_4109178
loop_
_publ_author_name
'Viswanathan Baskar'
'Maheswaran Shanmugam'
'Madeleine Helliwell'
'Simon J. Teat'
'Richard E. P. Winpenny'

_publ_section_title
;
 Reverse-Keggin Ions: Polycondensation of Antimonate Ligands Give
 Inorganic Cryptand
;
_journal_name_full 'Journal of the American Chemical Society'
_journal_page_first 3042
_journal_page_last 3043
_journal_paper_doi 10.1021/ja068214p
_journal_volume 129
_journal_year 2007
_chemical_formula_sum 'C83 H84 Mn5 N4 O38 Sb12'
_chemical_formula_weight 3481.24
_chemical_name_systematic
; 
 ? 
;
_space_group_IT_number 14
_symmetry_cell_setting monoclinic
_symmetry_space_group_name_Hall '-P 2yn'
_symmetry_space_group_name_H-M 'P 1 21/n 1'
_atom_sites_solution_hydrogens geom
_atom_sites_solution_primary direct
_atom_sites_solution_secondary difmap
_audit_creation_method SHELXL-97
_cell_angle_alpha 90.00
_cell_angle_beta 101.24(3)
_cell_angle_gamma 90.00
_cell_formula_units_Z 4
_cell_length_a 19.397(4)
_cell_length_b 25.825(5)
_cell_length_c 22.624(5)
_cell_measurement_reflns_used 7590
_cell_measurement_temperature 100(2)
_cell_measurement_theta_max 28.46
_cell_measurement_theta_min 2.28
_cell_volume 11116(4)
_computing_cell_refinement 'Bruker SMART'
_computing_data_collection 'Bruker SMART'
_computing_data_reduction 'Bruker SAINT'
_computing_molecular_graphics 'Bruker SHELXTL'
_computing_publication_material 'Bruker SHELXTL'
_computing_structure_refinement 'SHELXL-97 (Sheldrick, 1997)'
_computing_structure_solution 'SHELXS-97 (Sheldrick, 1990)'
_diffrn_ambient_temperature 100(2)
_diffrn_measured_fraction_theta_full 0.998
_diffrn_measured_fraction_theta_max 0.912
_diffrn_measurement_device_type 'CCD area detector'
_diffrn_measurement_method 'phi and omega scans'
_diffrn_radiation_monochromator graphite
_diffrn_radiation_source 'fine-focus sealed tube'
_diffrn_radiation_type MoK\a
_diffrn_radiation_wavelength 0.71073
_diffrn_reflns_av_R_equivalents 0.1269
_diffrn_reflns_av_sigmaI/netI 0.0923
_diffrn_reflns_limit_h_max 22
_diffrn_reflns_limit_h_min -25
_diffrn_reflns_limit_k_max 33
_diffrn_reflns_limit_k_min -33
_diffrn_reflns_limit_l_max 30
_diffrn_reflns_limit_l_min -17
_diffrn_reflns_number 69921
_diffrn_reflns_theta_full 25.00
_diffrn_reflns_theta_max 28.65
_diffrn_reflns_theta_min 1.21
_exptl_absorpt_coefficient_mu 3.486
_exptl_absorpt_correction_T_max 0.6229
_exptl_absorpt_correction_T_min 0.5424
_exptl_absorpt_correction_type multi-scan
_exptl_absorpt_process_details SADABS
_exptl_crystal_colour Colourless
_exptl_crystal_density_diffrn 2.080
_exptl_crystal_description Plate
_exptl_crystal_F_000 6604
_exptl_crystal_size_max 0.20
_exptl_crystal_size_mid 0.15
_exptl_crystal_size_min 0.15
_refine_diff_density_max 3.028
_refine_diff_density_min -3.795
_refine_diff_density_rms 0.293
_refine_ls_extinction_method none
_refine_ls_goodness_of_fit_ref 1.043
_refine_ls_hydrogen_treatment constr
_refine_ls_matrix_type full
_refine_ls_number_parameters 1035
_refine_ls_number_reflns 26059
_refine_ls_number_restraints 601
_refine_ls_restrained_S_all 1.046
_refine_ls_R_factor_all 0.0812
_refine_ls_R_factor_gt 0.0663
_refine_ls_shift/su_max 0.004
_refine_ls_shift/su_mean 0.000
_refine_ls_structure_factor_coef Fsqd
_refine_ls_weighting_details 'calc w=1/[\s^2^(Fo^2^)+(0.1219P)^2^+45.4395P] where P=(Fo^2^+2Fc^2^)/3'
_refine_ls_weighting_scheme calc
_refine_ls_wR_factor_gt 0.1950
_refine_ls_wR_factor_ref 0.2095
_reflns_number_gt 20119
_reflns_number_total 26059
_reflns_threshold_expression >2sigma(I)
_cod_data_source_file ja068214psi20070119_111606.cif
_cod_data_source_block repw265p21n
_cod_original_cell_volume 11115(4)
_cod_database_code 4109178

loop_
_symmetry_equiv_pos_as_xyz
'x, y, z'
'-x+1/2, y+1/2, -z+1/2'
'-x, -y, -z'
'x-1/2, -y-1/2, z-1/2'

loop_
_atom_site_label
_atom_site_type_symbol
_atom_site_fract_x
_atom_site_fract_y
_atom_site_fract_z
_atom_site_U_iso_or_equiv
_atom_site_adp_type
_atom_site_occupancy
_atom_site_symmetry_multiplicity
_atom_site_calc_flag
_atom_site_refinement_flags
_atom_site_disorder_assembly
_atom_site_disorder_group
Sb1 Sb 0.14453(3) 0.860817(19) 0.50999(2) 0.03104(13) Uani 1 1 d . . .
Sb2 Sb 0.08106(3) 0.75956(2) 0.55618(2) 0.03333(13) Uani 1 1 d . A .
Sb3 Sb -0.01663(3) 0.69197(2) 0.45331(2) 0.03296(13) Uani 1 1 d . . .
Sb4 Sb 0.13360(3) 0.64862(2) 0.52068(2) 0.03273(13) Uani 1 1 d . A .
Sb5 Sb 0.24883(3) 0.640860(18) 0.43954(2) 0.02952(12) Uani 1 1 d . . .
Sb6 Sb 0.00265(3) 0.67897(2) 0.29379(2) 0.03152(13) Uani 1 1 d . . .
Sb7 Sb 0.19753(3) 0.67716(2) 0.30256(2) 0.03257(13) Uani 1 1 d . A .
Sb8 Sb 0.06599(3) 0.779475(19) 0.24733(2) 0.02802(12) Uani 1 1 d . A .
Sb9 Sb 0.31352(3) 0.74368(2) 0.39296(2) 0.02938(12) Uani 1 1 d . A .
Sb10 Sb -0.04821(3) 0.78868(2) 0.32750(2) 0.02909(12) Uani 1 1 d . A .
Sb11 Sb 0.26084(3) 0.853190(19) 0.42799(2) 0.02951(12) Uani 1 1 d . A .
Sb12 Sb 0.10108(3) 0.880437(18) 0.36726(2) 0.02830(12) Uani 1 1 d . A .
Mn1 Mn 0.12609(11) 0.74978(7) 0.40495(9) 0.0623(5) Uani 1 1 d . . .
Mn2 Mn 0.07569(12) 0.59352(8) 0.37617(10) 0.0751(6) Uani 1 1 d . A .
Mn3 Mn 0.21772(9) 0.82121(7) 0.27187(7) 0.0510(4) Uani 1 1 d . . .
Mn4 Mn 0.27326(6) 0.75178(4) 0.54856(5) 0.0278(2) Uani 1 1 d . . .
Mn5 Mn -0.03780(11) 0.83666(8) 0.45388(9) 0.0689(5) Uani 1 1 d . . .
O1 O 0.1556(3) 0.82664(18) 0.4272(2) 0.0263(10) Uani 1 1 d . A .
O2 O 0.0883(3) 0.7160(2) 0.4761(2) 0.0289(11) Uani 1 1 d . A .
O3 O 0.2133(3) 0.7095(2) 0.3893(2) 0.0288(11) Uani 1 1 d . A .
O4 O 0.0454(3) 0.7498(2) 0.3271(2) 0.0286(11) Uani 1 1 d . A .
O11 O -0.0256(3) 0.8119(2) 0.2502(2) 0.0325(12) Uani 1 1 d . . .
O12 O 0.2280(3) 0.6783(2) 0.5128(2) 0.0300(11) Uani 1 1 d . A .
O13 O 0.2948(3) 0.78394(19) 0.4645(2) 0.0274(11) Uani 1 1 d . A .
O14 O 0.2709(3) 0.8103(2) 0.3563(2) 0.0315(11) Uani 1 1 d . A .
O15 O 0.0975(3) 0.9112(2) 0.4493(2) 0.0346(12) Uani 1 1 d . A .
O16 O 0.2350(3) 0.6174(2) 0.3553(3) 0.0411(14) Uani 1 1 d . A .
O17 O 0.2435(3) 0.8768(2) 0.5060(3) 0.0348(12) Uani 1 1 d . A .
O18 O 0.1018(3) 0.6523(2) 0.3121(3) 0.0379(13) Uani 1 1 d . A .
O19 O 0.1504(3) 0.6188(2) 0.4432(3) 0.0372(13) Uani 1 1 d . A .
O20 O 0.3364(3) 0.6813(2) 0.4437(3) 0.0324(12) Uani 1 1 d . A .
O21 O 0.2924(6) 0.7831(4) 0.2245(4) 0.086(3) Uani 1 1 d . A .
O22 O 0.1601(3) 0.7450(2) 0.2669(3) 0.0331(12) Uani 1 1 d . A .
O23 O 0.0031(3) 0.6582(2) 0.3789(3) 0.0353(12) Uani 1 1 d . A .
O24 O 0.0330(3) 0.6310(2) 0.4998(3) 0.0373(13) Uani 1 1 d . A .
O25 O -0.0144(3) 0.7317(3) 0.5297(3) 0.0397(13) Uani 1 1 d . A .
O26 O 0.1296(3) 0.6957(2) 0.5890(3) 0.0378(13) Uani 1 1 d . . .
O27 O 0.2644(3) 0.7205(2) 0.6400(2) 0.0366(13) Uani 1 1 d . A .
O28 O 0.1162(3) 0.8376(2) 0.2973(2) 0.0320(12) Uani 1 1 d . A .
O29 O 0.2022(3) 0.9023(2) 0.3741(2) 0.0325(12) Uani 1 1 d . . .
O30 O 0.0208(3) 0.7130(2) 0.2190(2) 0.0355(12) Uani 1 1 d . A .
O31 O 0.2932(3) 0.7092(2) 0.3126(2) 0.0359(13) Uani 1 1 d . . .
O32 O -0.0427(3) 0.7603(2) 0.4106(2) 0.0330(12) Uani 1 1 d . A .
O33A O 0.0532(3) 0.8246(2) 0.5089(3) 0.0391(13) Uani 1 1 d . A .
O34A O 0.3277(3) 0.8219(2) 0.5949(3) 0.0373(13) Uani 1 1 d . A .
O35A O 0.1740(3) 0.7918(2) 0.5491(2) 0.0288(11) Uani 1 1 d . A .
O36A O 0.3794(3) 0.7140(2) 0.5600(3) 0.0369(13) Uani 1 1 d . A .
O37A O -0.0834(3) 0.7212(2) 0.2927(3) 0.0353(12) Uani 1 1 d . A .
O38A O 0.0095(3) 0.8460(2) 0.3710(2) 0.0309(11) Uani 1 1 d . A .
O39A O 0.0165(7) 0.5422(6) 0.4217(7) 0.143(6) Uani 1 1 d . . .
O40A O -0.0442(7) 0.9212(5) 0.4580(5) 0.102(4) Uani 1 1 d . A .
C11 C 0.1505(11) 0.9075(8) 0.5872(7) 0.034(3) Uiso 0.33 1 d PGU A 1
C12 C 0.2036(10) 0.9004(7) 0.6374(9) 0.039(3) Uiso 0.33 1 d PGU A 1
H12 H 0.2369 0.8734 0.6378 0.047 Uiso 0.33 1 calc PR A 1
C13 C 0.2080(10) 0.9328(8) 0.6871(7) 0.039(3) Uiso 0.33 1 d PGU A 1
H13 H 0.2444 0.9279 0.7214 0.047 Uiso 0.33 1 calc PR A 1
C14 C 0.1593(11) 0.9723(7) 0.6865(8) 0.046(3) Uiso 0.33 1 d PGU A 1
H14 H 0.1623 0.9945 0.7204 0.055 Uiso 0.33 1 calc PR A 1
C15 C 0.1061(11) 0.9795(8) 0.6363(10) 0.045(3) Uiso 0.33 1 d PGU A 1
H15 H 0.0728 1.0065 0.6359 0.053 Uiso 0.33 1 calc PR A 1
C16 C 0.1017(11) 0.9471(10) 0.5866(8) 0.040(3) Uiso 0.33 1 d PGU A 1
H16 H 0.0654 0.9520 0.5523 0.048 Uiso 0.33 1 calc PR A 1
C11A C 0.1383(11) 0.9003(8) 0.5918(6) 0.032(3) Uiso 0.33 1 d PGU A 2
C12A C 0.1822(9) 0.8842(6) 0.6447(7) 0.035(3) Uiso 0.33 1 d PGU A 2
H12A H 0.2101 0.8540 0.6448 0.041 Uiso 0.33 1 calc PR A 2
C13A C 0.1855(9) 0.9125(7) 0.6974(6) 0.040(3) Uiso 0.33 1 d PGU A 2
H13A H 0.2155 0.9015 0.7336 0.048 Uiso 0.33 1 calc PR A 2
C14A C 0.1447(10) 0.9568(7) 0.6973(7) 0.039(3) Uiso 0.33 1 d PGU A 2
H14A H 0.1469 0.9761 0.7334 0.046 Uiso 0.33 1 calc PR A 2
C15A C 0.1008(11) 0.9728(7) 0.6444(10) 0.043(3) Uiso 0.33 1 d PGU A 2
H15A H 0.0729 1.0031 0.6444 0.051 Uiso 0.33 1 calc PR A 2
C16A C 0.0975(11) 0.9446(9) 0.5917(8) 0.039(3) Uiso 0.33 1 d PGU A 2
H16A H 0.0675 0.9555 0.5555 0.046 Uiso 0.33 1 calc PR A 2
C11B C 0.1503(9) 0.9102(7) 0.5844(7) 0.034(3) Uiso 0.33 1 d PGU A 3
C12B C 0.2134(7) 0.9207(7) 0.6236(8) 0.034(3) Uiso 0.33 1 d PGU A 3
H12B H 0.2562 0.9073 0.6154 0.041 Uiso 0.33 1 calc PR A 3
C13B C 0.2138(8) 0.9506(8) 0.6747(8) 0.042(4) Uiso 0.33 1 d PGU A 3
H13B H 0.2569 0.9578 0.7014 0.050 Uiso 0.33 1 calc PR A 3
C14B C 0.1512(10) 0.9702(8) 0.6866(7) 0.045(3) Uiso 0.33 1 d PGU A 3
H14B H 0.1515 0.9907 0.7215 0.054 Uiso 0.33 1 calc PR A 3
C15B C 0.0881(8) 0.9597(8) 0.6475(9) 0.044(3) Uiso 0.33 1 d PGU A 3
H15B H 0.0453 0.9731 0.6556 0.053 Uiso 0.33 1 calc PR A 3
C16B C 0.0876(7) 0.9298(8) 0.5964(8) 0.040(3) Uiso 0.33 1 d PGU A 3
H16B H 0.0445 0.9226 0.5696 0.047 Uiso 0.33 1 calc PR A 3
C21 C 0.0633(10) 0.7855(7) 0.6415(6) 0.054(4) Uiso 0.511(18) 1 d PGU A 1
C22 C -0.0020(8) 0.8062(8) 0.6446(7) 0.070(4) Uiso 0.511(18) 1 d PGU A 1
H22 H -0.0363 0.8110 0.6088 0.085 Uiso 0.511(18) 1 calc PR A 1
C23 C -0.0173(8) 0.8199(8) 0.7001(9) 0.082(5) Uiso 0.511(18) 1 d PGU A 1
H23 H -0.0620 0.8340 0.7022 0.099 Uiso 0.511(18) 1 calc PR A 1
C24 C 0.0328(11) 0.8129(8) 0.7525(7) 0.089(5) Uiso 0.511(18) 1 d PGU A 1
H24 H 0.0223 0.8222 0.7904 0.107 Uiso 0.511(18) 1 calc PR A 1
C25 C 0.0981(10) 0.7922(9) 0.7494(7) 0.087(5) Uiso 0.511(18) 1 d PGU A 1
H25 H 0.1323 0.7874 0.7852 0.104 Uiso 0.511(18) 1 calc PR A 1
C26 C 0.1134(9) 0.7785(8) 0.6939(8) 0.074(4) Uiso 0.511(18) 1 d PGU A 1
H26 H 0.1581 0.7643 0.6918 0.089 Uiso 0.511(18) 1 calc PR A 1
C21A C 0.0707(10) 0.7878(8) 0.6426(6) 0.054(4) Uiso 0.489(18) 1 d PGU A 2
C22A C 0.0057(9) 0.7824(9) 0.6590(9) 0.073(4) Uiso 0.489(18) 1 d PGU A 2
H22A H -0.0336 0.7704 0.6305 0.088 Uiso 0.489(18) 1 calc PR A 2
C23A C -0.0018(9) 0.7947(9) 0.7173(10) 0.089(5) Uiso 0.489(18) 1 d PGU A 2
H23A H -0.0463 0.7910 0.7285 0.107 Uiso 0.489(18) 1 calc PR A 2
C24A C 0.0556(11) 0.8123(9) 0.7590(7) 0.090(5) Uiso 0.489(18) 1 d PGU A 2
H24A H 0.0505 0.8207 0.7988 0.108 Uiso 0.489(18) 1 calc PR A 2
C25A C 0.1207(9) 0.8177(8) 0.7425(7) 0.074(5) Uiso 0.489(18) 1 d PGU A 2
H25A H 0.1600 0.8297 0.7711 0.089 Uiso 0.489(18) 1 calc PR A 2
C26A C 0.1282(8) 0.8054(8) 0.6843(8) 0.058(4) Uiso 0.489(18) 1 d PGU A 2
H26A H 0.1726 0.8091 0.6730 0.069 Uiso 0.489(18) 1 calc PR A 2
C31 C -0.1208(3) 0.6662(3) 0.4476(3) 0.0496(19) Uani 1 1 d GU A .
C32 C -0.1459(3) 0.6569(3) 0.5001(3) 0.063(2) Uani 1 1 d GU . .
H32 H -0.1150 0.6590 0.5381 0.075 Uiso 1 1 calc R A .
C33 C -0.2163(4) 0.6447(3) 0.4969(3) 0.071(2) Uani 1 1 d GU A .
H33 H -0.2335 0.6384 0.5328 0.085 Uiso 1 1 calc R . .
C34 C -0.2616(3) 0.6416(3) 0.4412(4) 0.069(2) Uani 1 1 d GU . .
H34 H -0.3097 0.6332 0.4390 0.083 Uiso 1 1 calc R A .
C35 C -0.2364(3) 0.6508(3) 0.3887(3) 0.066(2) Uani 1 1 d GU A .
H35 H -0.2673 0.6487 0.3506 0.079 Uiso 1 1 calc R . .
C36 C -0.1660(4) 0.6631(3) 0.3919(3) 0.061(2) Uani 1 1 d GU . .
H36 H -0.1488 0.6694 0.3560 0.073 Uiso 1 1 calc R A .
C41 C 0.1680(12) 0.5805(7) 0.5715(10) 0.041(3) Uiso 0.33 1 d PGU A 1
C42 C 0.2223(12) 0.5860(7) 0.6213(10) 0.041(3) Uiso 0.33 1 d PGU A 1
H42 H 0.2404 0.6195 0.6330 0.050 Uiso 0.33 1 calc PR A 1
C43 C 0.2500(10) 0.5427(9) 0.6538(9) 0.044(3) Uiso 0.33 1 d PGU A 1
H43 H 0.2871 0.5465 0.6878 0.052 Uiso 0.33 1 calc PR A 1
C44 C 0.2235(12) 0.4938(8) 0.6367(10) 0.053(3) Uiso 0.33 1 d PGU A 1
H44 H 0.2425 0.4642 0.6590 0.064 Uiso 0.33 1 calc PR A 1
C45 C 0.1693(12) 0.4882(7) 0.5870(10) 0.045(3) Uiso 0.33 1 d PGU A 1
H45 H 0.1512 0.4548 0.5753 0.054 Uiso 0.33 1 calc PR A 1
C46 C 0.1415(10) 0.5316(9) 0.5544(9) 0.040(3) Uiso 0.33 1 d PGU A 1
H46 H 0.1045 0.5278 0.5204 0.048 Uiso 0.33 1 calc PR A 1
C41A C 0.1690(11) 0.5850(7) 0.5764(10) 0.041(3) Uiso 0.33 1 d PGU A 2
C42A C 0.2370(10) 0.5852(7) 0.6102(10) 0.039(3) Uiso 0.33 1 d PGU A 2
H42A H 0.2649 0.6156 0.6121 0.047 Uiso 0.33 1 calc PR A 2
C43A C 0.2642(9) 0.5410(9) 0.6412(10) 0.047(4) Uiso 0.33 1 d PGU A 2
H43A H 0.3107 0.5412 0.6643 0.057 Uiso 0.33 1 calc PR A 2
C44A C 0.2234(11) 0.4965(7) 0.6385(11) 0.053(3) Uiso 0.33 1 d PGU A 2
H44A H 0.2419 0.4663 0.6597 0.064 Uiso 0.33 1 calc PR A 2
C45A C 0.1553(11) 0.4963(7) 0.6047(11) 0.049(4) Uiso 0.33 1 d PGU A 2
H45A H 0.1274 0.4659 0.6028 0.059 Uiso 0.33 1 calc PR A 2
C46A C 0.1282(9) 0.5405(8) 0.5737(10) 0.042(3) Uiso 0.33 1 d PGU A 2
H46A H 0.0817 0.5404 0.5506 0.051 Uiso 0.33 1 calc PR A 2
C41B C 0.1707(11) 0.5843(7) 0.5773(9) 0.041(3) Uiso 0.33 1 d PGU A 3
C42B C 0.2033(11) 0.5919(6) 0.6371(9) 0.043(3) Uiso 0.33 1 d PGU A 3
H42B H 0.2065 0.6258 0.6537 0.051 Uiso 0.33 1 calc PR A 3
C43B C 0.2310(11) 0.5500(8) 0.6724(7) 0.047(3) Uiso 0.33 1 d PGU A 3
H43B H 0.2533 0.5553 0.7132 0.056 Uiso 0.33 1 calc PR A 3
C44B C 0.2263(12) 0.5005(7) 0.6480(9) 0.052(3) Uiso 0.33 1 d PGU A 3
H44B H 0.2453 0.4718 0.6721 0.062 Uiso 0.33 1 calc PR A 3
C45B C 0.1938(12) 0.4928(6) 0.5882(9) 0.048(4) Uiso 0.33 1 d PGU A 3
H45B H 0.1905 0.4589 0.5715 0.058 Uiso 0.33 1 calc PR A 3
C46B C 0.1660(11) 0.5347(8) 0.5529(7) 0.042(3) Uiso 0.33 1 d PGU A 3
H46B H 0.1438 0.5295 0.5120 0.050 Uiso 0.33 1 calc PR A 3
C51 C 0.2976(7) 0.5731(5) 0.4793(6) 0.044(3) Uiso 0.515(11) 1 d PGU A 1
C52 C 0.3452(8) 0.5733(5) 0.5339(6) 0.055(4) Uiso 0.515(11) 1 d PGU A 1
H52 H 0.3522 0.6039 0.5575 0.066 Uiso 0.515(11) 1 calc PR A 1
C53 C 0.3825(7) 0.5286(6) 0.5538(5) 0.059(4) Uiso 0.515(11) 1 d PGU A 1
H53 H 0.4151 0.5287 0.5911 0.071 Uiso 0.515(11) 1 calc PR A 1
C54 C 0.3723(8) 0.4838(5) 0.5192(7) 0.067(4) Uiso 0.515(11) 1 d PGU A 1
H54 H 0.3979 0.4533 0.5329 0.080 Uiso 0.515(11) 1 calc PR A 1
C55 C 0.3247(8) 0.4836(5) 0.4647(7) 0.070(4) Uiso 0.515(11) 1 d PGU A 1
H55 H 0.3178 0.4530 0.4410 0.085 Uiso 0.515(11) 1 calc PR A 1
C56 C 0.2874(7) 0.5283(6) 0.4447(5) 0.055(4) Uiso 0.515(11) 1 d PGU A 1
H56 H 0.2548 0.5282 0.4074 0.066 Uiso 0.515(11) 1 calc PR A 1
C51A C 0.3033(7) 0.5739(5) 0.4785(7) 0.042(3) Uiso 0.485(11) 1 d PGU A 2
C52A C 0.3753(7) 0.5740(5) 0.5010(8) 0.056(4) Uiso 0.485(11) 1 d PGU A 2
H52A H 0.4021 0.6043 0.4978 0.067 Uiso 0.485(11) 1 calc PR A 2
C53A C 0.4081(6) 0.5299(6) 0.5282(8) 0.066(4) Uiso 0.485(11) 1 d PGU A 2
H53A H 0.4573 0.5300 0.5436 0.079 Uiso 0.485(11) 1 calc PR A 2
C54A C 0.3689(8) 0.4855(5) 0.5330(8) 0.070(4) Uiso 0.485(11) 1 d PGU A 2
H54A H 0.3914 0.4554 0.5516 0.084 Uiso 0.485(11) 1 calc PR A 2
C55A C 0.2969(8) 0.4854(5) 0.5105(8) 0.061(4) Uiso 0.485(11) 1 d PGU A 2
H55A H 0.2701 0.4551 0.5137 0.074 Uiso 0.485(11) 1 calc PR A 2
C56A C 0.2641(6) 0.5295(6) 0.4832(7) 0.048(4) Uiso 0.485(11) 1 d PGU A 2
H56A H 0.2149 0.5294 0.4679 0.058 Uiso 0.485(11) 1 calc PR A 2
C61 C -0.0439(4) 0.6099(2) 0.2530(3) 0.054(2) Uani 1 1 d GU A .
C62 C -0.0790(5) 0.5757(3) 0.2844(3) 0.080(3) Uani 1 1 d GU . .
H62 H -0.0835 0.5834 0.3245 0.096 Uiso 1 1 calc R A .
C63 C -0.1075(5) 0.5304(3) 0.2569(4) 0.095(3) Uani 1 1 d GU A .
H63 H -0.1315 0.5070 0.2783 0.114 Uiso 1 1 calc R . .
C64 C -0.1010(5) 0.5191(3) 0.1982(4) 0.091(3) Uani 1 1 d GU . .
H64 H -0.1205 0.4881 0.1795 0.110 Uiso 1 1 calc R A .
C65 C -0.0659(5) 0.5533(3) 0.1669(3) 0.074(3) Uani 1 1 d GU A .
H65 H -0.0614 0.5456 0.1267 0.089 Uiso 1 1 calc R . .
C66 C -0.0373(4) 0.5987(3) 0.1943(3) 0.060(2) Uani 1 1 d GU . .
H66 H -0.0133 0.6220 0.1729 0.072 Uiso 1 1 calc R A .
C71 C 0.2065(11) 0.6424(8) 0.2197(8) 0.050(4) Uiso 0.397(12) 1 d PGU A 1
C72 C 0.2705(9) 0.6309(9) 0.2038(9) 0.065(5) Uiso 0.397(12) 1 d PGU A 1
H72 H 0.3132 0.6401 0.2300 0.078 Uiso 0.397(12) 1 calc PR A 1
C73 C 0.2720(9) 0.6060(9) 0.1496(10) 0.079(5) Uiso 0.397(12) 1 d PGU A 1
H73 H 0.3157 0.5981 0.1388 0.094 Uiso 0.397(12) 1 calc PR A 1
C74 C 0.2094(12) 0.5925(9) 0.1114(8) 0.077(5) Uiso 0.397(12) 1 d PGU A 1
H74 H 0.2104 0.5755 0.0743 0.093 Uiso 0.397(12) 1 calc PR A 1
C75 C 0.1454(9) 0.6040(9) 0.1272(9) 0.073(4) Uiso 0.397(12) 1 d PGU A 1
H75 H 0.1027 0.5949 0.1011 0.088 Uiso 0.397(12) 1 calc PR A 1
C76 C 0.1440(9) 0.6290(9) 0.1814(10) 0.058(4) Uiso 0.397(12) 1 d PGU A 1
H76 H 0.1003 0.6369 0.1923 0.070 Uiso 0.397(12) 1 calc PR A 1
C71A C 0.1943(7) 0.6364(4) 0.2211(5) 0.043(3) Uiso 0.603(12) 1 d PGU A 2
C72A C 0.2395(6) 0.5947(5) 0.2209(5) 0.057(4) Uiso 0.603(12) 1 d PGU A 2
H72A H 0.2736 0.5869 0.2559 0.068 Uiso 0.603(12) 1 calc PR A 2
C73A C 0.2347(7) 0.5644(5) 0.1695(6) 0.077(4) Uiso 0.603(12) 1 d PGU A 2
H73A H 0.2656 0.5359 0.1693 0.092 Uiso 0.603(12) 1 calc PR A 2
C74A C 0.1848(8) 0.5759(5) 0.1182(5) 0.073(4) Uiso 0.603(12) 1 d PGU A 2
H74A H 0.1815 0.5552 0.0831 0.087 Uiso 0.603(12) 1 calc PR A 2
C75A C 0.1396(7) 0.6176(5) 0.1184(5) 0.070(4) Uiso 0.603(12) 1 d PGU A 2
H75A H 0.1055 0.6255 0.0834 0.084 Uiso 0.603(12) 1 calc PR A 2
C76A C 0.1443(6) 0.6479(4) 0.1699(6) 0.050(3) Uiso 0.603(12) 1 d PGU A 2
H76A H 0.1134 0.6764 0.1700 0.060 Uiso 0.603(12) 1 calc PR A 2
C81 C 0.0812(3) 0.8093(2) 0.1638(2) 0.0378(16) Uani 1 1 d GU . .
C82 C 0.1250(4) 0.7835(2) 0.1317(3) 0.058(2) Uani 1 1 d GU A .
H82 H 0.1492 0.7531 0.1479 0.069 Uiso 1 1 calc R . .
C83 C 0.1333(4) 0.8021(3) 0.0759(3) 0.069(2) Uani 1 1 d GU A .
H83 H 0.1632 0.7845 0.0539 0.083 Uiso 1 1 calc R . .
C84 C 0.0978(4) 0.8465(3) 0.0521(2) 0.064(2) Uani 1 1 d GU A .
H84 H 0.1035 0.8592 0.0140 0.077 Uiso 1 1 calc R . .
C85 C 0.0540(4) 0.8723(2) 0.0842(3) 0.063(2) Uani 1 1 d GU A .
H85 H 0.0298 0.9026 0.0680 0.076 Uiso 1 1 calc R . .
C86 C 0.0457(4) 0.8537(2) 0.1401(3) 0.0513(19) Uani 1 1 d GU A .
H86 H 0.0158 0.8713 0.1620 0.062 Uiso 1 1 calc R . .
C91 C 0.4194(3) 0.7639(3) 0.3912(4) 0.054(2) Uani 1 1 d GU . .
C92 C 0.4329(4) 0.8014(4) 0.3510(4) 0.075(3) Uani 1 1 d GU A .
H92 H 0.3951 0.8171 0.3239 0.090 Uiso 1 1 calc R . .
C93 C 0.5018(4) 0.8160(4) 0.3504(5) 0.086(3) Uani 1 1 d GU A .
H93 H 0.5110 0.8416 0.3229 0.103 Uiso 1 1 calc R . .
C94 C 0.5571(3) 0.7930(4) 0.3900(5) 0.094(3) Uani 1 1 d GU A .
H94 H 0.6041 0.8029 0.3896 0.112 Uiso 1 1 calc R . .
C95 C 0.5435(4) 0.7554(4) 0.4303(5) 0.097(3) Uani 1 1 d GU A .
H95 H 0.5813 0.7397 0.4574 0.116 Uiso 1 1 calc R . .
C96 C 0.4746(4) 0.7409(3) 0.4309(4) 0.082(3) Uani 1 1 d GU A .
H96 H 0.4654 0.7152 0.4584 0.098 Uiso 1 1 calc R . .
C101 C -0.1484(3) 0.8241(3) 0.3197(4) 0.0480(19) Uani 1 1 d GU . .
C102 C -0.1538(3) 0.8776(3) 0.3232(5) 0.077(3) Uani 1 1 d GU A .
H102 H -0.1127 0.8985 0.3290 0.093 Uiso 1 1 calc R . .
C103 C -0.2194(4) 0.9007(2) 0.3184(6) 0.094(3) Uani 1 1 d GU A .
H103 H -0.2231 0.9373 0.3207 0.113 Uiso 1 1 calc R . .
C104 C -0.2796(3) 0.8702(3) 0.3100(5) 0.093(3) Uani 1 1 d GU A .
H104 H -0.3245 0.8860 0.3067 0.111 Uiso 1 1 calc R . .
C105 C -0.2742(3) 0.8167(3) 0.3065(5) 0.081(3) Uani 1 1 d GU A .
H105 H -0.3154 0.7959 0.3008 0.097 Uiso 1 1 calc R . .
C106 C -0.2086(4) 0.7936(2) 0.3114(4) 0.061(2) Uani 1 1 d GU A .
H106 H -0.2049 0.7570 0.3090 0.073 Uiso 1 1 calc R . .
C111 C 0.3568(4) 0.8929(3) 0.4359(5) 0.067(3) Uani 1 1 d GU . .
C112 C 0.4170(5) 0.8754(3) 0.4745(5) 0.087(3) Uani 1 1 d GU A .
H112 H 0.4154 0.8446 0.4972 0.104 Uiso 1 1 calc R . .
C113 C 0.4794(4) 0.9030(4) 0.4799(6) 0.113(4) Uani 1 1 d GU A .
H113 H 0.5206 0.8910 0.5062 0.136 Uiso 1 1 calc R . .
C114 C 0.4817(4) 0.9480(5) 0.4466(6) 0.126(4) Uani 1 1 d GU A .
H114 H 0.5244 0.9668 0.4503 0.152 Uiso 1 1 calc R . .
C115 C 0.4215(6) 0.9655(4) 0.4080(6) 0.128(4) Uani 1 1 d GU A .
H115 H 0.4230 0.9963 0.3853 0.154 Uiso 1 1 calc R . .
C116 C 0.3590(4) 0.9379(4) 0.4027(5) 0.107(4) Uani 1 1 d GU A .
H116 H 0.3179 0.9499 0.3763 0.128 Uiso 1 1 calc R . .
C121 C 0.0593(3) 0.94577(19) 0.3166(3) 0.0427(18) Uani 1 1 d GU . .
C122 C 0.0873(4) 0.9947(2) 0.3312(3) 0.065(3) Uani 1 1 d GU A .
H122 H 0.1245 0.9991 0.3649 0.078 Uiso 1 1 calc R . .
C123 C 0.0608(4) 1.03724(18) 0.2964(4) 0.077(3) Uani 1 1 d GU A .
H123 H 0.0799 1.0707 0.3063 0.092 Uiso 1 1 calc R . .
C124 C 0.0062(4) 1.0308(2) 0.2470(4) 0.073(3) Uani 1 1 d GU A .
H124 H -0.0119 1.0599 0.2232 0.087 Uiso 1 1 calc R . .
C125 C -0.0218(3) 0.9818(3) 0.2325(3) 0.056(2) Uani 1 1 d GU A .
H125 H -0.0590 0.9774 0.1987 0.067 Uiso 1 1 calc R . .
C126 C 0.0047(3) 0.93933(18) 0.2673(3) 0.0453(18) Uani 1 1 d GU A .
H126 H -0.0144 0.9059 0.2573 0.054 Uiso 1 1 calc R . .
O1WS O 0.8001(3) 0.6978(3) 0.2124(3) 0.0453(15) Uani 1 1 d . . .
O2WS O 0.3798(3) 0.6527(2) 0.6561(3) 0.0414(14) Uani 1 1 d . . .
O3WS O 0.4646(3) 0.8004(2) 0.6003(3) 0.0406(14) Uani 1 1 d . . .
O4WS O 0.9361(13) 0.9891(11) 0.5399(12) 0.115(8) Uiso 0.50 1 d P . .
O5WS O 0.0390(11) 0.4532(8) 0.4790(9) 0.085(6) Uiso 0.50 1 d P . .
N21S N 0.4548(6) 0.3812(4) 0.6027(5) 0.075(3) Uani 1 1 d U . .
C21S C 0.5124(7) 0.3855(5) 0.6199(6) 0.069(3) Uani 1 1 d U . .
C22S C 0.5866(9) 0.3872(8) 0.6484(9) 0.110(5) Uani 1 1 d U . .
H22B H 0.5942 0.3664 0.6854 0.164 Uiso 1 1 calc . . .
H22C H 0.6004 0.4231 0.6584 0.164 Uiso 1 1 calc . . .
H22D H 0.6149 0.3732 0.6207 0.164 Uiso 1 1 calc . . .
N3 N 0.0945(14) 0.5228(11) 0.3277(12) 0.088(6) Uiso 0.50 1 d PU . .
C5 C 0.1110(18) 0.5229(14) 0.2841(17) 0.093(7) Uiso 0.50 1 d PU A .
C6 C 0.121(2) 0.4770(18) 0.248(2) 0.122(11) Uiso 0.50 1 d PU . .
H6A H 0.1449 0.4497 0.2744 0.183 Uiso 0.50 1 calc P . .
H6B H 0.1502 0.4864 0.2185 0.183 Uiso 0.50 1 calc P . .
H6C H 0.0755 0.4643 0.2265 0.183 Uiso 0.50 1 calc P . .
N131 N 0.2226(11) 0.8930(7) 0.2212(8) 0.075(5) Uiso 0.50 1 d PGU A 1
C131 C 0.2061(12) 0.9395(8) 0.2462(7) 0.090(5) Uiso 0.50 1 d PGU A 1
H131 H 0.1943 0.9397 0.2851 0.108 Uiso 0.50 1 calc PR A 1
C132 C 0.2069(12) 0.9855(7) 0.2145(10) 0.098(6) Uiso 0.50 1 d PGU A 1
H132 H 0.1956 1.0172 0.2316 0.118 Uiso 0.50 1 calc PR A 1
C133 C 0.2241(12) 0.9851(6) 0.1577(10) 0.102(6) Uiso 0.50 1 d PGU A 1
H133 H 0.2246 1.0165 0.1360 0.122 Uiso 0.50 1 calc PR A 1
C134 C 0.2406(11) 0.9386(8) 0.1326(7) 0.087(6) Uiso 0.50 1 d PGU A 1
H134 H 0.2524 0.9383 0.0938 0.105 Uiso 0.50 1 calc PR A 1
C135 C 0.2398(10) 0.8926(6) 0.1643(8) 0.074(5) Uiso 0.50 1 d PGU A 1
H135 H 0.2511 0.8609 0.1472 0.089 Uiso 0.50 1 calc PR A 1
N141 N 0.2315(18) 0.8982(12) 0.2383(14) 0.093(5) Uiso 0.50 1 d PU A 2
C141 C 0.1892(19) 0.9308(14) 0.2233(16) 0.089(5) Uiso 0.50 1 d PU A 2
C142 C 0.1725(19) 0.9760(15) 0.1922(17) 0.095(7) Uiso 0.50 1 d PU A 2
H14C H 0.2141 0.9893 0.1785 0.143 Uiso 0.50 1 calc P B 2
H14D H 0.1566 1.0016 0.2186 0.143 Uiso 0.50 1 calc P C 2
H14E H 0.1349 0.9696 0.1572 0.143 Uiso 0.50 1 calc P D 2
N151 N -0.1300(7) 0.8268(6) 0.4943(7) 0.058(4) Uiso 0.50 1 d PGU A .
C151 C -0.1837(9) 0.7927(6) 0.4705(7) 0.072(5) Uiso 0.50 1 d PGU . .
H151 H -0.1817 0.7739 0.4349 0.087 Uiso 0.50 1 calc PR A .
C152 C -0.2405(8) 0.7862(8) 0.4990(10) 0.091(6) Uiso 0.50 1 d PGU A .
H152 H -0.2772 0.7629 0.4828 0.109 Uiso 0.50 1 calc PR . .
C153 C -0.2436(10) 0.8138(9) 0.5512(10) 0.107(7) Uiso 0.50 1 d PGU . .
H153 H -0.2824 0.8093 0.5706 0.129 Uiso 0.50 1 calc PR A .
C154 C -0.1898(12) 0.8479(9) 0.5749(8) 0.111(7) Uiso 0.50 1 d PGU A .
H154 H -0.1919 0.8667 0.6106 0.133 Uiso 0.50 1 calc PR . .
C155 C -0.1331(9) 0.8544(7) 0.5465(8) 0.089(6) Uiso 0.50 1 d PGU . .
H155 H -0.0963 0.8777 0.5627 0.107 Uiso 0.50 1 calc PR A .
N31S N 0.9132(18) 0.6732(13) 0.6869(15) 0.112(9) Uiso 0.50 1 d PU . .
C31S C 0.9629(18) 0.6661(13) 0.6755(15) 0.084(7) Uiso 0.50 1 d PU . .
C32S C 1.0191(18) 0.6393(14) 0.6593(16) 0.092(8) Uiso 0.50 1 d PU . .
H32A H 1.0280 0.6074 0.6830 0.138 Uiso 0.50 1 calc P . .
H32B H 1.0613 0.6611 0.6670 0.138 Uiso 0.50 1 calc P . .
H32C H 1.0075 0.6306 0.6163 0.138 Uiso 0.50 1 calc P . .
N41S N 0.1683(18) 0.5668(14) 0.9399(15) 0.114(9) Uiso 0.50 1 d PU . .
C41S C 0.2023(18) 0.5344(14) 0.9565(16) 0.089(8) Uiso 0.50 1 d PU . .
C42S C 0.272(2) 0.5108(16) 0.9868(18) 0.108(10) Uiso 0.50 1 d PU . .
H42C H 0.3099 0.5362 0.9872 0.162 Uiso 0.50 1 calc P . .
H42D H 0.2817 0.4800 0.9645 0.162 Uiso 0.50 1 calc P . .
H42E H 0.2701 0.5012 1.0283 0.162 Uiso 0.50 1 calc P . .

loop_
_atom_site_aniso_label
_atom_site_aniso_U_11
_atom_site_aniso_U_22
_atom_site_aniso_U_33
_atom_site_aniso_U_23
_atom_site_aniso_U_13
_atom_site_aniso_U_12
Sb1 0.0402(3) 0.0262(2) 0.0234(2) -0.00357(18) -0.0019(2) 0.0049(2)
Sb2 0.0368(3) 0.0392(3) 0.0222(2) 0.0007(2) 0.0012(2) -0.0002(2)
Sb3 0.0315(3) 0.0369(3) 0.0281(3) 0.0048(2) -0.0002(2) -0.0051(2)
Sb4 0.0370(3) 0.0278(2) 0.0293(3) 0.0076(2) -0.0036(2) -0.0041(2)
Sb5 0.0373(3) 0.0211(2) 0.0256(2) -0.00020(18) -0.0052(2) 0.00321(19)
Sb6 0.0380(3) 0.0284(2) 0.0236(2) -0.00355(19) -0.0052(2) -0.0041(2)
Sb7 0.0418(3) 0.0296(3) 0.0224(2) -0.00498(19) -0.0033(2) 0.0086(2)
Sb8 0.0337(3) 0.0290(2) 0.0181(2) 0.00037(18) -0.00285(18) 0.00141(19)
Sb9 0.0321(3) 0.0281(2) 0.0258(2) 0.00104(19) 0.0001(2) 0.00285(19)
Sb10 0.0287(2) 0.0321(3) 0.0230(2) 0.00047(19) -0.00372(18) 0.00204(19)
Sb11 0.0336(3) 0.0233(2) 0.0280(2) 0.00140(18) -0.0031(2) -0.00220(19)
Sb12 0.0348(3) 0.0215(2) 0.0249(2) 0.00080(18) -0.00330(19) 0.00295(18)
Mn1 0.0683(11) 0.0604(10) 0.0542(10) -0.0009(8) 0.0019(9) -0.0003(8)
Mn2 0.0869(14) 0.0607(11) 0.0676(12) 0.0047(9) -0.0100(10) -0.0080(10)
Mn3 0.0491(8) 0.0561(9) 0.0451(8) 0.0089(7) 0.0026(7) 0.0016(7)
Mn4 0.0329(6) 0.0255(5) 0.0205(5) -0.0002(4) -0.0057(4) -0.0001(4)
Mn5 0.0678(12) 0.0736(12) 0.0599(11) -0.0095(9) -0.0013(9) 0.0072(10)
O1 0.035(3) 0.019(2) 0.022(2) -0.0005(19) -0.002(2) 0.001(2)
O2 0.029(3) 0.033(3) 0.022(2) 0.002(2) -0.003(2) -0.005(2)
O3 0.036(3) 0.025(2) 0.022(2) -0.002(2) -0.003(2) 0.004(2)
O4 0.035(3) 0.027(2) 0.024(2) -0.003(2) 0.003(2) -0.003(2)
O11 0.033(3) 0.038(3) 0.023(3) -0.003(2) -0.002(2) 0.005(2)
O12 0.036(3) 0.026(2) 0.024(2) 0.003(2) -0.004(2) 0.001(2)
O13 0.030(3) 0.024(2) 0.024(2) 0.000(2) -0.004(2) 0.000(2)
O14 0.041(3) 0.028(3) 0.024(3) 0.005(2) 0.003(2) 0.003(2)
O15 0.045(3) 0.026(3) 0.029(3) -0.004(2) -0.004(2) 0.004(2)
O16 0.056(4) 0.032(3) 0.029(3) -0.005(2) -0.007(3) 0.011(3)
O17 0.040(3) 0.029(3) 0.032(3) -0.004(2) -0.002(2) -0.001(2)
O18 0.045(3) 0.032(3) 0.034(3) 0.000(2) -0.001(3) 0.008(2)
O19 0.042(3) 0.025(3) 0.039(3) -0.001(2) -0.006(3) -0.001(2)
O20 0.035(3) 0.028(3) 0.032(3) 0.001(2) 0.000(2) 0.004(2)
O21 0.088(7) 0.107(8) 0.063(5) 0.014(5) 0.013(5) 0.027(6)
O22 0.038(3) 0.032(3) 0.027(3) -0.001(2) -0.001(2) 0.006(2)
O23 0.044(3) 0.028(3) 0.030(3) 0.001(2) -0.002(2) -0.005(2)
O24 0.042(3) 0.031(3) 0.035(3) 0.012(2) -0.001(2) -0.004(2)
O25 0.038(3) 0.049(3) 0.030(3) 0.000(3) 0.001(2) -0.005(3)
O26 0.047(3) 0.038(3) 0.025(3) 0.006(2) -0.001(2) -0.002(3)
O27 0.041(3) 0.040(3) 0.025(3) 0.000(2) -0.003(2) 0.001(3)
O28 0.040(3) 0.027(3) 0.027(3) 0.002(2) 0.000(2) 0.003(2)
O29 0.038(3) 0.024(2) 0.032(3) 0.000(2) -0.001(2) 0.004(2)
O30 0.041(3) 0.038(3) 0.024(3) -0.005(2) -0.003(2) 0.001(2)
O31 0.042(3) 0.039(3) 0.025(3) -0.003(2) 0.002(2) 0.005(3)
O32 0.040(3) 0.035(3) 0.022(2) 0.002(2) 0.000(2) -0.004(2)
O33A 0.045(3) 0.040(3) 0.032(3) 0.002(2) 0.006(3) 0.008(3)
O34A 0.044(3) 0.033(3) 0.029(3) -0.005(2) -0.010(2) 0.000(2)
O35A 0.035(3) 0.027(2) 0.022(2) 0.000(2) 0.000(2) 0.001(2)
O36A 0.036(3) 0.035(3) 0.035(3) -0.001(2) -0.005(2) 0.003(2)
O37A 0.036(3) 0.035(3) 0.031(3) 0.000(2) -0.002(2) -0.001(2)
O38A 0.034(3) 0.030(3) 0.025(3) -0.002(2) -0.004(2) 0.005(2)
O39A 0.100(9) 0.148(12) 0.158(13) 0.084(10) -0.034(8) -0.055(8)
O40A 0.125(9) 0.095(8) 0.078(7) -0.001(6) 0.001(6) 0.022(7)
C31 0.042(4) 0.045(4) 0.062(4) 0.001(4) 0.010(3) -0.011(4)
C32 0.055(4) 0.068(5) 0.067(4) -0.006(5) 0.018(4) -0.018(4)
C33 0.057(5) 0.077(6) 0.083(5) -0.007(5) 0.027(4) -0.015(5)
C34 0.047(4) 0.063(5) 0.097(6) -0.002(5) 0.015(4) -0.015(4)
C35 0.047(4) 0.065(5) 0.081(5) 0.003(5) 0.000(4) -0.012(4)
C36 0.047(4) 0.063(5) 0.068(4) 0.011(5) 0.002(4) -0.015(4)
C61 0.063(5) 0.046(4) 0.046(4) -0.017(3) -0.004(4) -0.009(4)
C62 0.097(7) 0.068(5) 0.074(5) -0.023(4) 0.017(5) -0.036(5)
C63 0.117(7) 0.075(6) 0.092(6) -0.028(5) 0.019(6) -0.045(5)
C64 0.109(7) 0.070(6) 0.089(6) -0.035(5) 0.005(6) -0.033(5)
C65 0.095(7) 0.055(5) 0.065(5) -0.030(4) -0.004(5) -0.007(5)
C66 0.077(6) 0.048(4) 0.048(4) -0.018(4) -0.004(4) -0.003(4)
C81 0.047(4) 0.042(4) 0.022(3) 0.002(3) 0.002(3) -0.006(3)
C82 0.067(5) 0.064(5) 0.043(4) 0.012(4) 0.014(4) 0.015(4)
C83 0.083(6) 0.084(6) 0.046(4) 0.010(4) 0.025(4) 0.013(5)
C84 0.079(6) 0.078(5) 0.038(4) 0.018(4) 0.017(4) 0.002(5)
C85 0.077(6) 0.069(5) 0.045(4) 0.024(4) 0.016(4) 0.011(4)
C86 0.060(5) 0.057(4) 0.038(4) 0.017(4) 0.012(3) 0.008(4)
C91 0.044(4) 0.055(5) 0.064(5) 0.007(4) 0.012(4) 0.000(4)
C92 0.058(4) 0.082(6) 0.084(6) 0.026(5) 0.013(5) -0.007(5)
C93 0.061(5) 0.102(7) 0.096(7) 0.031(5) 0.019(5) -0.012(5)
C94 0.056(5) 0.107(7) 0.116(8) 0.030(6) 0.011(5) -0.014(5)
C95 0.054(4) 0.106(7) 0.120(8) 0.039(6) -0.007(5) -0.011(5)
C96 0.055(5) 0.086(6) 0.098(7) 0.033(5) -0.002(5) -0.009(5)
C101 0.041(3) 0.055(4) 0.046(4) 0.004(4) 0.003(4) 0.011(3)
C102 0.056(4) 0.057(4) 0.113(7) 0.009(5) 0.001(5) 0.018(4)
C103 0.064(5) 0.071(5) 0.143(8) 0.005(6) 0.011(6) 0.026(4)
C104 0.053(4) 0.090(6) 0.131(8) 0.001(7) 0.010(6) 0.026(4)
C105 0.047(4) 0.088(5) 0.108(7) 0.002(6) 0.014(5) 0.010(4)
C106 0.047(4) 0.067(5) 0.066(5) -0.005(5) 0.006(4) 0.007(3)
C111 0.051(4) 0.059(5) 0.083(6) 0.022(5) -0.007(4) -0.019(4)
C112 0.059(5) 0.092(6) 0.097(7) 0.027(6) -0.018(5) -0.024(5)
C113 0.072(5) 0.119(7) 0.130(8) 0.034(6) -0.028(6) -0.042(6)
C114 0.083(6) 0.119(8) 0.159(9) 0.041(7) -0.022(6) -0.053(6)
C115 0.092(6) 0.108(7) 0.167(9) 0.060(7) -0.021(7) -0.053(6)
C116 0.076(6) 0.089(7) 0.139(8) 0.055(6) -0.017(6) -0.032(5)
C121 0.045(4) 0.032(3) 0.046(4) 0.007(3) -0.002(3) 0.005(3)
C122 0.067(5) 0.035(4) 0.082(6) 0.011(4) -0.013(4) -0.002(4)
C123 0.080(6) 0.039(4) 0.101(6) 0.022(4) -0.010(5) -0.003(4)
C124 0.073(6) 0.050(4) 0.088(6) 0.035(4) -0.002(4) 0.005(4)
C125 0.055(5) 0.051(4) 0.056(5) 0.019(4) -0.003(4) 0.015(4)
C126 0.051(4) 0.040(3) 0.040(4) 0.005(3) -0.002(3) 0.011(3)
O1WS 0.045(4) 0.054(4) 0.030(3) 0.006(3) -0.009(3) -0.006(3)
O2WS 0.046(3) 0.035(3) 0.035(3) -0.001(2) -0.013(3) -0.003(3)
O3WS 0.044(3) 0.044(3) 0.028(3) 0.011(2) -0.009(2) -0.003(3)
N21S 0.081(5) 0.068(6) 0.064(6) 0.000(5) -0.013(5) 0.019(6)
C21S 0.073(5) 0.073(7) 0.060(7) -0.011(6) 0.008(5) 0.019(6)
C22S 0.071(6) 0.126(12) 0.125(12) -0.055(10) 0.004(8) 0.024(9)

loop_
_atom_type_symbol
_atom_type_description
_atom_type_scat_dispersion_real
_atom_type_scat_dispersion_imag
_atom_type_scat_source
C C 0.0033 0.0016 'International Tables Vol C Tables 4.2.6.8 and 6.1.1.4'
H H 0.0000 0.0000 'International Tables Vol C Tables 4.2.6.8 and 6.1.1.4'
N N 0.0061 0.0033 'International Tables Vol C Tables 4.2.6.8 and 6.1.1.4'
O O 0.0106 0.0060 'International Tables Vol C Tables 4.2.6.8 and 6.1.1.4'
Mn Mn 0.3368 0.7283 'International Tables Vol C Tables 4.2.6.8 and 6.1.1.4'
Sb Sb -0.5866 1.5461 'International Tables Vol C Tables 4.2.6.8 and 6.1.1.4'

loop_
_geom_angle_atom_site_label_1
_geom_angle_atom_site_label_2
_geom_angle_atom_site_label_3
_geom_angle
O15 Sb1 O17 98.7(2)
O15 Sb1 O33A 90.7(2)
O17 Sb1 O33A 163.8(2)
O15 Sb1 O35A 159.3(2)
O17 Sb1 O35A 90.6(2)
O33A Sb1 O35A 76.5(2)
O15 Sb1 C11B 95.8(6)
O17 Sb1 C11B 90.6(5)
O33A Sb1 C11B 101.7(5)
O35A Sb1 C11B 102.7(6)
O15 Sb1 C11 98.1(6)
O17 Sb1 C11 91.3(6)
O33A Sb1 C11 100.6(6)
O35A Sb1 C11 100.2(6)
C11B Sb1 C11 2.5(10)
O15 Sb1 O1 76.9(2)
O17 Sb1 O1 77.3(2)
O33A Sb1 O1 92.1(2)
O35A Sb1 O1 87.2(2)
C11B Sb1 O1 164.6(6)
C11 Sb1 O1 166.5(6)
O15 Sb1 C11A 101.0(5)
O17 Sb1 C11A 99.2(6)
O33A Sb1 C11A 91.9(6)
O35A Sb1 C11A 95.8(6)
C11B Sb1 C11A 10.9(7)
C11 Sb1 C11A 9.0(10)
O1 Sb1 C11A 175.5(6)
O15 Sb1 Sb2 128.17(18)
O17 Sb1 Sb2 129.15(16)
O33A Sb1 Sb2 38.17(17)
O35A Sb1 Sb2 38.69(16)
C11B Sb1 Sb2 101.6(6)
C11 Sb1 Sb2 99.3(6)
O1 Sb1 Sb2 93.50(14)
C11A Sb1 Sb2 91.0(6)
O15 Sb1 Sb11 85.40(18)
O17 Sb1 Sb11 35.55(16)
O33A Sb1 Sb11 133.51(17)
O35A Sb1 Sb11 91.62(16)
C11B Sb1 Sb11 124.8(5)
C11 Sb1 Sb11 125.9(6)
O1 Sb1 Sb11 41.93(15)
C11A Sb1 Sb11 134.3(6)
Sb2 Sb1 Sb11 120.45(2)
O15 Sb1 Sb12 37.34(16)
O17 Sb1 Sb12 89.30(17)
O33A Sb1 Sb12 90.19(17)
O35A Sb1 Sb12 125.07(15)
C11B Sb1 Sb12 132.3(6)
C11 Sb1 Sb12 134.7(6)
O1 Sb1 Sb12 39.62(13)
C11A Sb1 Sb12 138.3(5)
Sb2 Sb1 Sb12 114.88(2)
Sb11 Sb1 Sb12 60.19(3)
O25 Sb2 O26 99.3(3)
O25 Sb2 O33A 90.3(3)
O26 Sb2 O33A 163.7(3)
O25 Sb2 O35A 158.1(2)
O26 Sb2 O35A 90.4(2)
O33A Sb2 O35A 76.3(2)
O25 Sb2 C21A 98.8(5)
O26 Sb2 C21A 93.7(6)
O33A Sb2 C21A 98.0(6)
O35A Sb2 C21A 100.2(5)
O25 Sb2 C21 94.7(5)
O26 Sb2 C21 94.1(5)
O33A Sb2 C21 98.4(5)
O35A Sb2 C21 104.3(5)
C21A Sb2 C21 4.1(9)
O25 Sb2 O2 76.4(2)
O26 Sb2 O2 77.1(2)
O33A Sb2 O2 92.5(2)
O35A Sb2 O2 86.7(2)
C21A Sb2 O2 168.6(5)
C21 Sb2 O2 166.1(5)
O25 Sb2 Sb1 127.40(19)
O26 Sb2 Sb1 129.03(19)
O33A Sb2 Sb1 37.97(19)
O35A Sb2 Sb1 38.71(15)
C21A Sb2 Sb1 97.6(5)
C21 Sb2 Sb1 100.5(5)
O2 Sb2 Sb1 93.46(14)
O25 Sb2 Sb4 85.6(2)
O26 Sb2 Sb4 36.13(17)
O33A Sb2 Sb4 132.99(17)
O35A Sb2 Sb4 90.95(15)
C21A Sb2 Sb4 129.0(5)
C21 Sb2 Sb4 128.6(5)
O2 Sb2 Sb4 41.11(14)
Sb1 Sb2 Sb4 119.73(3)
O25 Sb2 Sb3 36.33(18)
O26 Sb2 Sb3 89.40(17)
O33A Sb2 Sb3 90.53(18)
O35A Sb2 Sb3 125.11(15)
C21A Sb2 Sb3 134.6(5)
C21 Sb2 Sb3 130.5(5)
O2 Sb2 Sb3 40.13(14)
Sb1 Sb2 Sb3 115.05(2)
Sb4 Sb2 Sb3 60.20(2)
O23 Sb3 O25 167.2(2)
O23 Sb3 O32 92.8(2)
O25 Sb3 O32 85.8(2)
O23 Sb3 O24 87.0(2)
O25 Sb3 O24 91.3(3)
O32 Sb3 O24 166.2(2)
O23 Sb3 O2 90.0(2)
O25 Sb3 O2 77.2(2)
O32 Sb3 O2 89.9(2)
O24 Sb3 O2 76.2(2)
O23 Sb3 C31 98.6(3)
O25 Sb3 C31 94.3(3)
O32 Sb3 C31 95.7(3)
O24 Sb3 C31 98.0(3)
O2 Sb3 C31 169.5(2)
O23 Sb3 Sb2 131.62(17)
O25 Sb3 Sb2 35.59(18)
O32 Sb3 Sb2 85.96(16)
O24 Sb3 Sb2 83.85(17)
O2 Sb3 Sb2 41.68(15)
C31 Sb3 Sb2 129.7(2)
O23 Sb3 Sb4 86.69(17)
O25 Sb3 Sb4 84.50(18)
O32 Sb3 Sb4 130.36(17)
O24 Sb3 Sb4 35.82(17)
O2 Sb3 Sb4 40.45(15)
C31 Sb3 Sb4 133.5(2)
Sb2 Sb3 Sb4 59.60(3)
O24 Sb4 O26 98.2(3)
O24 Sb4 O19 91.4(3)
O26 Sb4 O19 163.6(2)
O24 Sb4 O12 159.5(2)
O26 Sb4 O12 90.6(2)
O19 Sb4 O12 76.3(2)
O24 Sb4 C41A 99.0(6)
O26 Sb4 C41A 94.0(7)
O19 Sb4 C41A 97.8(7)
O12 Sb4 C41A 98.8(6)
O24 Sb4 O2 77.0(2)
O26 Sb4 O2 77.9(2)
O19 Sb4 O2 91.3(2)
O12 Sb4 O2 86.9(2)
C41A Sb4 O2 170.2(7)
O24 Sb4 C41B 99.6(6)
O26 Sb4 C41B 94.0(6)
O19 Sb4 C41B 97.6(6)
O12 Sb4 C41B 98.2(6)
C41A Sb4 C41B 0.6(10)
O2 Sb4 C41B 170.6(6)
O24 Sb4 C41 97.5(6)
O26 Sb4 C41 98.1(6)
O19 Sb4 C41 93.9(6)
O12 Sb4 C41 99.6(6)
C41A Sb4 C41 4.2(10)
O2 Sb4 C41 172.5(7)
C41B Sb4 C41 4.4(10)
O24 Sb4 Sb5 128.69(18)
O26 Sb4 Sb5 129.16(19)
O19 Sb4 Sb5 37.99(17)
O12 Sb4 Sb5 38.68(15)
C41A Sb4 Sb5 96.5(6)
O2 Sb4 Sb5 92.90(15)
C41B Sb4 Sb5 96.0(6)
C41 Sb4 Sb5 94.5(6)
O24 Sb4 Sb2 85.28(18)
O26 Sb4 Sb2 35.95(16)
O19 Sb4 Sb2 132.86(16)
O12 Sb4 Sb2 91.20(15)
C41A Sb4 Sb2 129.2(6)
O2 Sb4 Sb2 42.16(14)
C41B Sb4 Sb2 129.3(6)
C41 Sb4 Sb2 133.2(6)
Sb5 Sb4 Sb2 119.91(2)
O24 Sb4 Sb3 37.10(16)
O26 Sb4 Sb3 89.24(18)
O19 Sb4 Sb3 90.35(17)
O12 Sb4 Sb3 125.31(14)
C41A Sb4 Sb3 135.7(6)
O2 Sb4 Sb3 39.94(14)
C41B Sb4 Sb3 136.4(6)
C41 Sb4 Sb3 134.5(6)
Sb5 Sb4 Sb3 115.12(3)
Sb2 Sb4 Sb3 60.19(2)
O16 Sb5 O20 99.3(3)
O16 Sb5 O19 90.0(3)
O20 Sb5 O19 163.8(2)
O16 Sb5 O12 158.1(2)
O20 Sb5 O12 90.9(2)
O19 Sb5 O12 76.1(2)
O16 Sb5 C51 97.1(4)
O20 Sb5 C51 96.2(4)
O19 Sb5 C51 95.6(4)
O12 Sb5 C51 101.0(4)
O16 Sb5 C51A 96.6(5)
O20 Sb5 C51A 93.3(4)
O19 Sb5 C51A 98.7(4)
O12 Sb5 C51A 102.2(5)
C51 Sb5 C51A 3.1(7)
O16 Sb5 O3 76.8(2)
O20 Sb5 O3 76.9(2)
O19 Sb5 O3 92.6(2)
O12 Sb5 O3 86.8(2)
C51 Sb5 O3 169.7(5)
C51A Sb5 O3 166.9(5)
O16 Sb5 Sb4 127.1(2)
O20 Sb5 Sb4 129.46(17)
O19 Sb5 Sb4 37.80(17)
O12 Sb5 Sb4 38.67(16)
C51 Sb5 Sb4 96.5(4)
C51A Sb5 Sb4 99.3(4)
O3 Sb5 Sb4 93.72(15)
O16 Sb5 Sb9 85.66(19)
O20 Sb5 Sb9 35.97(15)
O19 Sb5 Sb9 133.24(16)
O12 Sb5 Sb9 91.52(15)
C51 Sb5 Sb9 131.1(4)
C51A Sb5 Sb9 128.0(4)
O3 Sb5 Sb9 41.11(15)
Sb4 Sb5 Sb9 120.34(2)
O16 Sb5 Sb7 36.40(17)
O20 Sb5 Sb7 89.61(16)
O19 Sb5 Sb7 90.23(17)
O12 Sb5 Sb7 125.28(14)
C51 Sb5 Sb7 133.3(4)
C51A Sb5 Sb7 132.4(5)
O3 Sb5 Sb7 40.43(13)
Sb4 Sb5 Sb7 114.93(3)
Sb9 Sb5 Sb7 60.45(2)
O37A Sb6 O23 90.3(2)
O37A Sb6 O30 91.9(2)
O23 Sb6 O30 165.1(2)
O37A Sb6 O18 163.3(2)
O23 Sb6 O18 83.4(3)
O30 Sb6 O18 90.3(2)
O37A Sb6 O4 78.3(2)
O23 Sb6 O4 87.7(2)
O30 Sb6 O4 78.3(2)
O18 Sb6 O4 85.9(2)
O37A Sb6 C61 99.8(3)
O23 Sb6 C61 96.5(3)
O30 Sb6 C61 97.6(3)
O18 Sb6 C61 96.3(3)
O4 Sb6 C61 175.4(3)
O37A Sb6 Mn2 133.80(18)
O23 Sb6 Mn2 45.78(18)
O30 Sb6 Mn2 134.24(18)
O18 Sb6 Mn2 46.73(19)
O4 Sb6 Mn2 107.94(16)
C61 Sb6 Mn2 76.4(2)
O37A Sb6 Sb8 85.68(17)
O23 Sb6 Sb8 128.09(16)
O30 Sb6 Sb8 37.58(16)
O18 Sb6 Sb8 86.05(18)
O4 Sb6 Sb8 40.78(15)
C61 Sb6 Sb8 135.2(2)
Mn2 Sb6 Sb8 129.55(5)
O37A Sb6 Sb10 37.50(16)
O23 Sb6 Sb10 87.22(17)
O30 Sb6 Sb10 85.65(17)
O18 Sb6 Sb10 126.34(17)
O4 Sb6 Sb10 40.89(16)
C61 Sb6 Sb10 137.3(2)
Mn2 Sb6 Sb10 129.33(5)
Sb8 Sb6 Sb10 59.85(2)
O16 Sb7 O31 91.8(3)
O16 Sb7 O22 167.4(2)
O31 Sb7 O22 86.5(2)
O16 Sb7 O18 85.7(3)
O31 Sb7 O18 166.3(2)
O22 Sb7 O18 93.0(2)
O16 Sb7 O3 77.2(2)
O31 Sb7 O3 76.6(2)
O22 Sb7 O3 90.2(2)
O18 Sb7 O3 89.8(2)
O16 Sb7 C71A 94.7(4)
O31 Sb7 C71A 100.0(4)
O22 Sb7 C71A 97.9(4)
O18 Sb7 C71A 93.6(4)
O3 Sb7 C71A 171.0(4)
O16 Sb7 C71 96.8(6)
O31 Sb7 C71 92.3(6)
O22 Sb7 C71 95.7(6)
O18 Sb7 C71 101.3(6)
O3 Sb7 C71 167.1(6)
C71A Sb7 C71 7.9(7)
O16 Sb7 Sb5 35.77(16)
O31 Sb7 Sb5 84.59(16)
O22 Sb7 Sb5 131.63(16)
O18 Sb7 Sb5 85.54(17)
O3 Sb7 Sb5 41.50(14)
C71A Sb7 Sb5 130.5(3)
C71 Sb7 Sb5 132.0(6)
O16 Sb7 Sb9 84.57(17)
O31 Sb7 Sb9 36.14(16)
O22 Sb7 Sb9 86.72(16)
O18 Sb7 Sb9 130.18(17)
O3 Sb7 Sb9 40.45(16)
C71A Sb7 Sb9 135.8(3)
C71 Sb7 Sb9 128.3(6)
Sb5 Sb7 Sb9 59.73(2)
O11 Sb8 O30 91.9(2)
O11 Sb8 O22 165.5(2)
O30 Sb8 O22 90.8(2)
O11 Sb8 O28 90.3(2)
O30 Sb8 O28 164.9(2)
O22 Sb8 O28 83.5(2)
O11 Sb8 O4 78.6(2)
O30 Sb8 O4 79.2(2)
O22 Sb8 O4 88.0(2)
O28 Sb8 O4 86.6(2)
O11 Sb8 C81 99.1(2)
O30 Sb8 C81 99.0(2)
O22 Sb8 C81 94.6(2)
O28 Sb8 C81 95.4(2)
O4 Sb8 C81 176.9(2)
O11 Sb8 Mn3 132.78(17)
O30 Sb8 Mn3 135.23(18)
O22 Sb8 Mn3 46.97(17)
O28 Sb8 Mn3 45.38(17)
O4 Sb8 Mn3 108.19(16)
C81 Sb8 Mn3 74.86(19)
O11 Sb8 Sb10 37.60(16)
O30 Sb8 Sb10 86.26(18)
O22 Sb8 Sb10 128.51(17)
O28 Sb8 Sb10 86.39(17)
O4 Sb8 Sb10 41.01(16)
C81 Sb8 Sb10 136.68(17)
Mn3 Sb8 Sb10 128.85(4)
O11 Sb8 Sb6 85.77(17)
O30 Sb8 Sb6 38.08(17)
O22 Sb8 Sb6 87.59(17)
O28 Sb8 Sb6 127.32(16)
O4 Sb8 Sb6 41.16(14)
C81 Sb8 Sb6 137.08(18)
Mn3 Sb8 Sb6 130.64(4)
Sb10 Sb8 Sb6 60.126(19)
O20 Sb9 O31 98.5(2)
O20 Sb9 O14 164.1(2)
O31 Sb9 O14 90.8(2)
O20 Sb9 O13 90.5(2)
O31 Sb9 O13 158.2(2)
O14 Sb9 O13 76.5(2)
O20 Sb9 O3 77.5(2)
O31 Sb9 O3 76.3(2)
O14 Sb9 O3 92.3(2)
O13 Sb9 O3 86.5(2)
O20 Sb9 C91 95.9(3)
O31 Sb9 C91 96.4(3)
O14 Sb9 C91 95.9(3)
O13 Sb9 C91 102.4(3)
O3 Sb9 C91 169.1(3)
O20 Sb9 Sb11 129.08(17)
O31 Sb9 Sb11 127.76(17)
O14 Sb9 Sb11 38.07(15)
O13 Sb9 Sb11 38.68(14)
O3 Sb9 Sb11 92.52(14)
C91 Sb9 Sb11 98.4(3)
O20 Sb9 Sb5 36.02(17)
O31 Sb9 Sb5 84.82(18)
O14 Sb9 Sb5 133.45(17)
O13 Sb9 Sb5 91.12(15)
O3 Sb9 Sb5 41.64(14)
C91 Sb9 Sb5 130.6(2)
Sb11 Sb9 Sb5 119.54(3)
O20 Sb9 Sb7 89.07(16)
O31 Sb9 Sb7 36.36(18)
O14 Sb9 Sb7 90.82(16)
O13 Sb9 Sb7 124.84(15)
O3 Sb9 Sb7 39.92(14)
C91 Sb9 Sb7 132.5(3)
Sb11 Sb9 Sb7 114.58(2)
Sb5 Sb9 Sb7 59.82(2)
O37A Sb10 O11 91.9(2)
O37A Sb10 O38A 165.2(2)
O11 Sb10 O38A 90.7(2)
O37A Sb10 O32 90.1(2)
O11 Sb10 O32 164.0(2)
O38A Sb10 O32 83.5(2)
O37A Sb10 O4 78.9(2)
O11 Sb10 O4 78.3(2)
O38A Sb10 O4 87.4(2)
O32 Sb10 O4 86.5(2)
O37A Sb10 C101 96.1(3)
O11 Sb10 C101 98.9(3)
O38A Sb10 C101 97.9(3)
O32 Sb10 C101 96.7(3)
O4 Sb10 C101 174.1(3)
O37A Sb10 Mn5 132.66(18)
O11 Sb10 Mn5 135.41(17)
O38A Sb10 Mn5 46.86(17)
O32 Sb10 Mn5 45.19(17)
O4 Sb10 Mn5 107.38(15)
C101 Sb10 Mn5 78.3(2)
O37A Sb10 Sb8 86.05(18)
O11 Sb10 Sb8 37.54(16)
O38A Sb10 Sb8 87.15(17)
O32 Sb10 Sb8 126.97(18)
O4 Sb10 Sb8 40.86(15)
C101 Sb10 Sb8 136.3(2)
Mn5 Sb10 Sb8 129.84(5)
O37A Sb10 Sb6 37.80(17)
O11 Sb10 Sb6 85.64(16)
O38A Sb10 Sb6 128.04(16)
O32 Sb10 Sb6 86.30(17)
O4 Sb10 Sb6 41.12(14)
C101 Sb10 Sb6 133.9(2)
Mn5 Sb10 Sb6 128.31(4)
Sb8 Sb10 Sb6 60.023(18)
O17 Sb11 O29 100.3(2)
O17 Sb11 O14 164.3(2)
O29 Sb11 O14 89.5(2)
O17 Sb11 O13 90.3(2)
O29 Sb11 O13 158.1(2)
O14 Sb11 O13 76.6(2)
O17 Sb11 C111 94.4(4)
O29 Sb11 C111 97.7(3)
O14 Sb11 C111 96.5(4)
O13 Sb11 C111 100.6(3)
O17 Sb11 O1 77.1(2)
O29 Sb11 O1 76.5(2)
O14 Sb11 O1 93.4(2)
O13 Sb11 O1 87.4(2)
C111 Sb11 O1 168.5(3)
O17 Sb11 Sb9 128.72(16)
O29 Sb11 Sb9 126.84(16)
O14 Sb11 Sb9 38.31(15)
O13 Sb11 Sb9 38.47(15)
C111 Sb11 Sb9 97.7(3)
O1 Sb11 Sb9 93.75(13)
O17 Sb11 Sb1 36.12(17)
O29 Sb11 Sb1 86.06(18)
O14 Sb11 Sb1 134.06(17)
O13 Sb11 Sb1 91.57(16)
C111 Sb11 Sb1 129.4(3)
O1 Sb11 Sb1 41.20(13)
Sb9 Sb11 Sb1 120.03(2)
O17 Sb11 Sb12 89.81(17)
O29 Sb11 Sb12 36.74(17)
O14 Sb11 Sb12 90.75(16)
O13 Sb11 Sb12 125.27(15)
C111 Sb11 Sb12 133.9(2)
O1 Sb11 Sb12 39.78(13)
Sb9 Sb11 Sb12 114.88(2)
Sb1 Sb11 Sb12 60.22(2)
O28 Sb12 O38A 93.2(2)
O28 Sb12 O29 85.7(2)
O38A Sb12 O29 167.9(2)
O28 Sb12 O15 167.3(2)
O38A Sb12 O15 86.9(2)
O29 Sb12 O15 91.5(2)
O28 Sb12 O1 90.7(2)
O38A Sb12 O1 91.1(2)
O29 Sb12 O1 76.9(2)
O15 Sb12 O1 76.7(2)
O28 Sb12 C121 96.5(2)
O38A Sb12 C121 97.3(2)
O29 Sb12 C121 94.7(2)
O15 Sb12 C121 96.0(2)
O1 Sb12 C121 168.6(2)
O28 Sb12 Sb11 86.51(16)
O38A Sb12 Sb11 132.38(15)
O29 Sb12 Sb11 35.59(15)
O15 Sb12 Sb11 84.07(17)
O1 Sb12 Sb11 41.38(15)
C121 Sb12 Sb11 130.06(19)
O28 Sb12 Sb1 131.13(15)
O38A Sb12 Sb1 87.05(15)
O29 Sb12 Sb1 84.65(16)
O15 Sb12 Sb1 36.22(15)
O1 Sb12 Sb1 40.50(14)
C121 Sb12 Sb1 131.99(19)
Sb11 Sb12 Sb1 59.59(3)
O3 Mn1 O2 110.1(2)
O3 Mn1 O1 108.8(2)
O2 Mn1 O1 109.3(2)
O3 Mn1 O4 110.7(2)
O2 Mn1 O4 109.1(2)
O1 Mn1 O4 108.8(2)
O19 Mn2 O39A 102.5(4)
O19 Mn2 O23 96.0(2)
O39A Mn2 O23 92.9(5)
O19 Mn2 N3 119.0(7)
O39A Mn2 N3 83.3(9)
O23 Mn2 N3 144.8(7)
O19 Mn2 O18 92.7(2)
O39A Mn2 O18 161.1(4)
O23 Mn2 O18 74.2(2)
N3 Mn2 O18 99.2(8)
O19 Mn2 Sb6 114.18(18)
O39A Mn2 Sb6 120.8(4)
O23 Mn2 Sb6 40.76(15)
N3 Mn2 Sb6 113.5(7)
O18 Mn2 Sb6 41.09(16)
O14 Mn3 N141 112.8(9)
O14 Mn3 N131 123.4(6)
N141 Mn3 N131 10.9(11)
O14 Mn3 O21 97.8(3)
N141 Mn3 O21 95.9(9)
N131 Mn3 O21 91.4(6)
O14 Mn3 O28 95.6(2)
N141 Mn3 O28 95.3(9)
N131 Mn3 O28 96.1(6)
O21 Mn3 O28 157.6(3)
O14 Mn3 O22 94.7(2)
N141 Mn3 O22 151.4(9)
N131 Mn3 O22 141.6(6)
O21 Mn3 O22 87.3(4)
O28 Mn3 O22 73.7(2)
O14 Mn3 Sb8 114.73(18)
N141 Mn3 Sb8 115.9(9)
N131 Mn3 Sb8 109.8(6)
O21 Mn3 Sb8 116.9(3)
O28 Mn3 Sb8 40.67(14)
O22 Mn3 Sb8 40.43(15)
O12 Mn4 O13 98.0(2)
O12 Mn4 O35A 97.0(2)
O13 Mn4 O35A 98.2(2)
O12 Mn4 O36A 87.6(2)
O13 Mn4 O36A 86.5(2)
O35A Mn4 O36A 172.8(2)
O12 Mn4 O34A 172.9(2)
O13 Mn4 O34A 87.0(2)
O35A Mn4 O34A 87.2(2)
O36A Mn4 O34A 87.7(2)
O12 Mn4 O27 86.1(2)
O13 Mn4 O27 173.3(2)
O35A Mn4 O27 86.6(2)
O36A Mn4 O27 88.3(2)
O34A Mn4 O27 88.5(2)
O33A Mn5 N151 115.1(5)
O33A Mn5 O40A 100.5(4)
N151 Mn5 O40A 92.3(6)
O33A Mn5 O32 95.4(2)
N151 Mn5 O32 96.6(5)
O40A Mn5 O32 156.4(3)
O33A Mn5 O38A 94.7(2)
N151 Mn5 O38A 149.6(5)
O40A Mn5 O38A 87.9(4)
O32 Mn5 O38A 73.4(2)
O33A Mn5 Sb10 114.1(2)
N151 Mn5 Sb10 115.6(4)
O40A Mn5 Sb10 116.4(3)
O32 Mn5 Sb10 40.28(14)
O38A Mn5 Sb10 40.22(14)
Sb12 O1 Mn1 113.2(2)
Sb12 O1 Sb1 99.9(2)
Mn1 O1 Sb1 122.4(3)
Sb12 O1 Sb11 98.8(2)
Mn1 O1 Sb11 121.2(3)
Sb1 O1 Sb11 96.9(2)
Mn1 O2 Sb3 113.9(2)
Mn1 O2 Sb4 122.4(3)
Sb3 O2 Sb4 99.6(2)
Mn1 O2 Sb2 121.3(3)
Sb3 O2 Sb2 98.2(2)
Sb4 O2 Sb2 96.7(2)
Mn1 O3 Sb7 112.6(2)
Mn1 O3 Sb9 123.7(3)
Sb7 O3 Sb9 99.6(2)
Mn1 O3 Sb5 120.8(3)
Sb7 O3 Sb5 98.1(2)
Sb9 O3 Sb5 97.2(2)
Sb8 O4 Sb10 98.1(2)
Sb8 O4 Sb6 98.1(2)
Sb10 O4 Sb6 98.0(2)
Sb8 O4 Mn1 119.3(3)
Sb10 O4 Mn1 120.1(3)
Sb6 O4 Mn1 118.6(3)
Sb8 O11 Sb10 104.9(2)
Sb4 O12 Sb5 102.7(2)
Sb4 O12 Mn4 127.0(3)
Sb5 O12 Mn4 126.1(3)
Sb9 O13 Sb11 102.8(2)
Sb9 O13 Mn4 126.6(2)
Sb11 O13 Mn4 126.0(3)
Sb11 O14 Mn3 125.4(3)
Sb11 O14 Sb9 103.6(2)
Mn3 O14 Sb9 127.2(3)
Sb1 O15 Sb12 106.4(2)
Sb5 O16 Sb7 107.8(3)
Sb11 O17 Sb1 108.3(3)
Sb6 O18 Sb7 137.2(3)
Sb6 O18 Mn2 92.2(3)
Sb7 O18 Mn2 128.2(3)
Mn2 O19 Sb4 125.1(3)
Mn2 O19 Sb5 128.2(3)
Sb4 O19 Sb5 104.2(2)
Sb9 O20 Sb5 108.0(3)
Sb8 O22 Sb7 136.1(3)
Sb8 O22 Mn3 92.6(2)
Sb7 O22 Mn3 127.2(3)
Sb6 O23 Sb3 136.8(3)
Sb6 O23 Mn2 93.5(3)
Sb3 O23 Mn2 125.9(3)
Sb4 O24 Sb3 107.1(3)
Sb2 O25 Sb3 108.1(3)
Sb2 O26 Sb4 107.9(3)
Sb12 O28 Sb8 136.7(3)
Sb12 O28 Mn3 126.3(3)
Sb8 O28 Mn3 93.9(2)
Sb11 O29 Sb12 107.7(3)
Sb8 O30 Sb6 104.3(2)
Sb9 O31 Sb7 107.5(3)
Sb10 O32 Sb3 136.9(3)
Sb10 O32 Mn5 94.5(2)
Sb3 O32 Mn5 125.7(3)
Mn5 O33A Sb1 127.9(3)
Mn5 O33A Sb2 125.6(3)
Sb1 O33A Sb2 103.9(3)
Sb2 O35A Sb1 102.6(2)
Sb2 O35A Mn4 127.3(3)
Sb1 O35A Mn4 126.0(3)
Sb10 O37A Sb6 104.7(3)
Sb10 O38A Sb12 136.5(3)
Sb10 O38A Mn5 92.9(2)
Sb12 O38A Mn5 126.2(2)
C12 C11 C16 120.0
C12 C11 Sb1 120.9(11)
C16 C11 Sb1 119.1(11)
C13 C12 C11 120.0
C13 C12 H12 120.0
C11 C12 H12 120.0
C12 C13 C14 120.0
C12 C13 H13 120.0
C14 C13 H13 120.0
C15 C14 C13 120.0
C15 C14 H14 120.0
C13 C14 H14 120.0
C14 C15 C16 120.0
C14 C15 H15 120.0
C16 C15 H15 120.0
C15 C16 C11 120.0
C15 C16 H16 120.0
C11 C16 H16 120.0
C12A C11A C16A 120.0
C12A C11A Sb1 118.3(10)
C16A C11A Sb1 121.3(10)
C11A C12A C13A 120.0
C11A C12A H12A 120.0
C13A C12A H12A 120.0
C14A C13A C12A 120.0
C14A C13A H13A 120.0
C12A C13A H13A 120.0
C13A C14A C15A 120.0
C13A C14A H14A 120.0
C15A C14A H14A 120.0
C14A C15A C16A 120.0
C14A C15A H15A 120.0
C16A C15A H15A 120.0
C15A C16A C11A 120.0
C15A C16A H16A 120.0
C11A C16A H16A 120.0
C12B C11B C16B 120.0
C12B C11B Sb1 122.1(9)
C16B C11B Sb1 117.7(9)
C13B C12B C11B 120.0
C13B C12B H12B 120.0
C11B C12B H12B 120.0
C12B C13B C14B 120.0
C12B C13B H13B 120.0
C14B C13B H13B 120.0
C15B C14B C13B 120.0
C15B C14B H14B 120.0
C13B C14B H14B 120.0
C16B C15B C14B 120.0
C16B C15B H15B 120.0
C14B C15B H15B 120.0
C15B C16B C11B 120.0
C15B C16B H16B 120.0
C11B C16B H16B 120.0
C22 C21 C26 120.0
C22 C21 Sb2 118.4(10)
C26 C21 Sb2 121.4(10)
C21 C22 C23 120.0
C21 C22 H22 120.0
C23 C22 H22 120.0
C24 C23 C22 120.0
C24 C23 H23 120.0
C22 C23 H23 120.0
C23 C24 C25 120.0
C23 C24 H24 120.0
C25 C24 H24 120.0
C26 C25 C24 120.0
C26 C25 H25 120.0
C24 C25 H25 120.0
C25 C26 C21 120.0
C25 C26 H26 120.0
C21 C26 H26 120.0
C22A C21A C26A 120.0
C22A C21A Sb2 117.7(9)
C26A C21A Sb2 121.9(9)
C23A C22A C21A 120.0
C23A C22A H22A 120.0
C21A C22A H22A 120.0
C22A C23A C24A 120.0
C22A C23A H23A 120.0
C24A C23A H23A 120.0
C25A C24A C23A 120.0
C25A C24A H24A 120.0
C23A C24A H24A 120.0
C24A C25A C26A 120.0
C24A C25A H25A 120.0
C26A C25A H25A 120.0
C25A C26A C21A 120.0
C25A C26A H26A 120.0
C21A C26A H26A 120.0
C32 C31 C36 120.0
C32 C31 Sb3 119.6(4)
C36 C31 Sb3 120.1(4)
C33 C32 C31 120.0
C33 C32 H32 120.0
C31 C32 H32 120.0
C34 C33 C32 120.0
C34 C33 H33 120.0
C32 C33 H33 120.0
C33 C34 C35 120.0
C33 C34 H34 120.0
C35 C34 H34 120.0
C36 C35 C34 120.0
C36 C35 H35 120.0
C34 C35 H35 120.0
C35 C36 C31 120.0
C35 C36 H36 120.0
C31 C36 H36 120.0
C42 C41 C46 120.0
C42 C41 Sb4 117.3(12)
C46 C41 Sb4 122.6(11)
C43 C42 C41 120.0
C43 C42 H42 120.0
C41 C42 H42 120.0
C42 C43 C44 120.0
C42 C43 H43 120.0
C44 C43 H43 120.0
C45 C44 C43 120.0
C45 C44 H44 120.0
C43 C44 H44 120.0
C44 C45 C46 120.0
C44 C45 H45 120.0
C46 C45 H45 120.0
C45 C46 C41 120.0
C45 C46 H46 120.0
C41 C46 H46 120.0
C42A C41A C46A 120.0
C42A C41A Sb4 119.4(11)
C46A C41A Sb4 120.1(11)
C41A C42A C43A 120.0
C41A C42A H42A 120.0
C43A C42A H42A 120.0
C44A C43A C42A 120.0
C44A C43A H43A 120.0
C42A C43A H43A 120.0
C43A C44A C45A 120.0
C43A C44A H44A 120.0
C45A C44A H44A 120.0
C46A C45A C44A 120.0
C46A C45A H45A 120.0
C44A C45A H45A 120.0
C45A C46A C41A 120.0
C45A C46A H46A 120.0
C41A C46A H46A 120.0
C42B C41B C46B 120.0
C42B C41B Sb4 120.6(10)
C46B C41B Sb4 119.3(10)
C41B C42B C43B 120.0
C41B C42B H42B 120.0
C43B C42B H42B 120.0
C44B C43B C42B 120.0
C44B C43B H43B 120.0
C42B C43B H43B 120.0
C43B C44B C45B 120.0
C43B C44B H44B 120.0
C45B C44B H44B 120.0
C44B C45B C46B 120.0
C44B C45B H45B 120.0
C46B C45B H45B 120.0
C45B C46B C41B 120.0
C45B C46B H46B 120.0
C41B C46B H46B 120.0
C52 C51 C56 120.0
C52 C51 Sb5 122.8(7)
C56 C51 Sb5 116.6(7)
C51 C52 C53 120.0
C51 C52 H52 120.0
C53 C52 H52 120.0
C54 C53 C52 120.0
C54 C53 H53 120.0
C52 C53 H53 120.0
C53 C54 C55 120.0
C53 C54 H54 120.0
C55 C54 H54 120.0
C56 C55 C54 120.0
C56 C55 H55 120.0
C54 C55 H55 120.0
C55 C56 C51 120.0
C55 C56 H56 120.0
C51 C56 H56 120.0
C52A C51A C56A 120.0
C52A C51A Sb5 122.1(8)
C56A C51A Sb5 117.8(8)
C53A C52A C51A 120.0
C53A C52A H52A 120.0
C51A C52A H52A 120.0
C52A C53A C54A 120.0
C52A C53A H53A 120.0
C54A C53A H53A 120.0
C55A C54A C53A 120.0
C55A C54A H54A 120.0
C53A C54A H54A 120.0
C56A C55A C54A 120.0
C56A C55A H55A 120.0
C54A C55A H55A 120.0
C55A C56A C51A 120.0
C55A C56A H56A 120.0
C51A C56A H56A 120.0
C62 C61 C66 120.0
C62 C61 Sb6 121.3(4)
C66 C61 Sb6 118.6(4)
C63 C62 C61 120.0
C63 C62 H62 120.0
C61 C62 H62 120.0
C64 C63 C62 120.0
C64 C63 H63 120.0
C62 C63 H63 120.0
C65 C64 C63 120.0
C65 C64 H64 120.0
C63 C64 H64 120.0
C64 C65 C66 120.0
C64 C65 H65 120.0
C66 C65 H65 120.0
C65 C66 C61 120.0
C65 C66 H66 120.0
C61 C66 H66 120.0
C72 C71 C76 120.0
C72 C71 Sb7 123.5(11)
C76 C71 Sb7 116.5(11)
C73 C72 C71 120.0
C73 C72 H72 120.0
C71 C72 H72 120.0
C72 C73 C74 120.0
C72 C73 H73 120.0
C74 C73 H73 120.0
C75 C74 C73 120.0
C75 C74 H74 120.0
C73 C74 H74 120.0
C74 C75 C76 120.0
C74 C75 H75 120.0
C76 C75 H75 120.0
C75 C76 C71 120.0
C75 C76 H76 120.0
C71 C76 H76 120.0
C72A C71A C76A 120.0
C72A C71A Sb7 118.5(6)
C76A C71A Sb7 121.3(6)
C71A C72A C73A 120.0
C71A C72A H72A 120.0
C73A C72A H72A 120.0
C74A C73A C72A 120.0
C74A C73A H73A 120.0
C72A C73A H73A 120.0
C73A C74A C75A 120.0
C73A C74A H74A 120.0
C75A C74A H74A 120.0
C74A C75A C76A 120.0
C74A C75A H75A 120.0
C76A C75A H75A 120.0
C75A C76A C71A 120.0
C75A C76A H76A 120.0
C71A C76A H76A 120.0
C82 C81 C86 120.0
C82 C81 Sb8 119.9(3)
C86 C81 Sb8 120.1(3)
C81 C82 C83 120.0
C81 C82 H82 120.0
C83 C82 H82 120.0
C84 C83 C82 120.0
C84 C83 H83 120.0
C82 C83 H83 120.0
C85 C84 C83 120.0
C85 C84 H84 120.0
C83 C84 H84 120.0
C84 C85 C86 120.0
C84 C85 H85 120.0
C86 C85 H85 120.0
C85 C86 C81 120.0
C85 C86 H86 120.0
C81 C86 H86 120.0
C92 C91 C96 120.0
C92 C91 Sb9 119.3(4)
C96 C91 Sb9 120.6(4)
C93 C92 C91 120.0
C93 C92 H92 120.0
C91 C92 H92 120.0
C94 C93 C92 120.0
C94 C93 H93 120.0
C92 C93 H93 120.0
C95 C94 C93 120.0
C95 C94 H94 120.0
C93 C94 H94 120.0
C94 C95 C96 120.0
C94 C95 H95 120.0
C96 C95 H95 120.0
C95 C96 C91 120.0
C95 C96 H96 120.0
C91 C96 H96 120.0
C102 C101 C106 120.0
C102 C101 Sb10 120.1(4)
C106 C101 Sb10 119.9(4)
C103 C102 C101 120.0
C103 C102 H102 120.0
C101 C102 H102 120.0
C102 C103 C104 120.0
C102 C103 H103 120.0
C104 C103 H103 120.0
C103 C104 C105 120.0
C103 C104 H104 120.0
C105 C104 H104 120.0
C106 C105 C104 120.0
C106 C105 H105 120.0
C104 C105 H105 120.0
C105 C106 C101 120.0
C105 C106 H106 120.0
C101 C106 H106 120.0
C112 C111 C116 120.0
C112 C111 Sb11 121.1(4)
C116 C111 Sb11 118.9(4)
C113 C112 C111 120.0
C113 C112 H112 120.0
C111 C112 H112 120.0
C114 C113 C112 120.0
C114 C113 H113 120.0
C112 C113 H113 120.0
C113 C114 C115 120.0
C113 C114 H114 120.0
C115 C114 H114 120.0
C116 C115 C114 120.0
C116 C115 H115 120.0
C114 C115 H115 120.0
C115 C116 C111 120.0
C115 C116 H116 120.0
C111 C116 H116 120.0
C122 C121 C126 120.0
C122 C121 Sb12 120.5(3)
C126 C121 Sb12 119.5(3)
C121 C122 C123 120.0
C121 C122 H122 120.0
C123 C122 H122 120.0
C124 C123 C122 120.0
C124 C123 H123 120.0
C122 C123 H123 120.0
C125 C124 C123 120.0
C125 C124 H124 120.0
C123 C124 H124 120.0
C124 C125 C126 120.0
C124 C125 H125 120.0
C126 C125 H125 120.0
C125 C126 C121 120.0
C125 C126 H126 120.0
C121 C126 H126 120.0
N21S C21S C22S 173.3(18)
C21S C22S H22B 109.5
C21S C22S H22C 109.5
H22B C22S H22C 109.5
C21S C22S H22D 109.5
H22B C22S H22D 109.5
H22C C22S H22D 109.5
C5 N3 Mn2 124(3)
N3 C5 C6 127(4)
C5 C6 H6A 109.5
C5 C6 H6B 109.5
H6A C6 H6B 109.5
C5 C6 H6C 109.5
H6A C6 H6C 109.5
H6B C6 H6C 109.5
C131 N131 C135 120.0
C131 N131 Mn3 118.6(11)
C135 N131 Mn3 121.3(11)
N131 C131 C132 120.0
N131 C131 H131 120.0
C132 C131 H131 120.0
C133 C132 C131 120.0
C133 C132 H132 120.0
C131 C132 H132 120.0
C132 C133 C134 120.0
C132 C133 H133 120.0
C134 C133 H133 120.0
C135 C134 C133 120.0
C135 C134 H134 120.0
C133 C134 H134 120.0
C134 C135 N131 120.0
C134 C135 H135 120.0
N131 C135 H135 120.0
C141 N141 Mn3 129(3)
N141 C141 C142 147(4)
C141 C142 H14C 109.5
C141 C142 H14D 109.5
H14C C142 H14D 109.5
C141 C142 H14E 109.5
H14C C142 H14E 109.5
H14D C142 H14E 109.5
C151 N151 C155 120.0
C151 N151 Mn5 121.8(9)
C155 N151 Mn5 118.1(9)
N151 C151 C152 120.0
N151 C151 H151 120.0
C152 C151 H151 120.0
C153 C152 C151 120.0
C153 C152 H152 120.0
C151 C152 H152 120.0
C152 C153 C154 120.0
C152 C153 H153 120.0
C154 C153 H153 120.0
C155 C154 C153 120.0
C155 C154 H154 120.0
C153 C154 H154 120.0
C154 C155 N151 120.0
C154 C155 H155 120.0
N151 C155 H155 120.0
N31S C31S C32S 160(4)
C31S C32S H32A 109.5
C31S C32S H32B 109.5
H32A C32S H32B 109.5
C31S C32S H32C 109.5
H32A C32S H32C 109.5
H32B C32S H32C 109.5
N41S C41S C42S 153(4)
C41S C42S H42C 109.5
C41S C42S H42D 109.5
H42C C42S H42D 109.5
C41S C42S H42E 109.5
H42C C42S H42E 109.5
H42D C42S H42E 109.5

loop_
_geom_bond_atom_site_label_1
_geom_bond_atom_site_label_2
_geom_bond_distance
Sb1 O15 1.980(5)
Sb1 O17 1.983(6)
Sb1 O33A 1.999(7)
Sb1 O35A 2.021(5)
Sb1 C11B 2.098(13)
Sb1 C11 2.107(15)
Sb1 O1 2.119(5)
Sb1 C11A 2.137(14)
Sb1 Sb2 3.1541(9)
Sb1 Sb11 3.1941(11)
Sb1 Sb12 3.2145(10)
Sb2 O25 1.968(6)
Sb2 O26 1.972(6)
Sb2 O33A 2.008(6)
Sb2 O35A 2.020(6)
Sb2 C21A 2.131(14)
Sb2 C21 2.134(14)
Sb2 O2 2.160(5)
Sb2 Sb4 3.1955(10)
Sb2 Sb3 3.2147(11)
Sb3 O23 1.999(6)
Sb3 O25 2.003(6)
Sb3 O32 2.027(6)
Sb3 O24 2.029(6)
Sb3 O2 2.093(5)
Sb3 C31 2.107(5)
Sb3 Sb4 3.2150(11)
Sb4 O24 1.969(6)
Sb4 O26 1.980(6)
Sb4 O19 2.000(6)
Sb4 O12 2.026(6)
Sb4 C41A 2.103(16)
Sb4 O2 2.116(5)
Sb4 C41B 2.136(15)
Sb4 C41 2.137(17)
Sb4 Sb5 3.1631(11)
Sb5 O16 1.968(6)
Sb5 O20 1.980(6)
Sb5 O19 2.008(6)
Sb5 O12 2.026(6)
Sb5 C51 2.105(10)
Sb5 C51A 2.127(11)
Sb5 O3 2.145(5)
Sb5 Sb9 3.2019(9)
Sb5 Sb7 3.2047(10)
Sb6 O37A 1.991(6)
Sb6 O23 1.997(6)
Sb6 O30 1.999(6)
Sb6 O18 2.008(6)
Sb6 O4 2.087(5)
Sb6 C61 2.126(5)
Sb6 Mn2 3.053(2)
Sb6 Sb8 3.1391(9)
Sb6 Sb10 3.1424(9)
Sb7 O16 1.998(6)
Sb7 O31 2.005(6)
Sb7 O22 2.006(5)
Sb7 O18 2.016(7)
Sb7 O3 2.099(5)
Sb7 C71A 2.112(9)
Sb7 C71 2.116(15)
Sb7 Sb9 3.2251(11)
Sb8 O11 1.976(6)
Sb8 O30 1.976(6)
Sb8 O22 2.000(6)
Sb8 O28 2.013(5)
Sb8 O4 2.071(5)
Sb8 C81 2.114(4)
Sb8 Mn3 3.0814(19)
Sb8 Sb10 3.1337(11)
Sb9 O20 1.977(5)
Sb9 O31 1.994(6)
Sb9 O14 2.016(5)
Sb9 O13 2.017(5)
Sb9 O3 2.122(6)
Sb9 C91 2.126(6)
Sb9 Sb11 3.1601(9)
Sb10 O37A 1.978(6)
Sb10 O11 1.978(6)
Sb10 O38A 1.996(5)
Sb10 O32 2.002(5)
Sb10 O4 2.077(6)
Sb10 C101 2.124(5)
Sb10 Mn5 3.086(2)
Sb11 O17 1.956(6)
Sb11 O29 1.963(5)
Sb11 O14 2.005(5)
Sb11 O13 2.026(5)
Sb11 C111 2.101(6)
Sb11 O1 2.150(5)
Sb11 Sb12 3.2134(11)
Sb12 O28 1.998(6)
Sb12 O38A 2.004(6)
Sb12 O29 2.017(6)
Sb12 O15 2.033(6)
Sb12 O1 2.081(5)
Sb12 C121 2.111(4)
Mn1 O3 2.075(6)
Mn1 O2 2.086(6)
Mn1 O1 2.100(5)
Mn1 O4 2.115(6)
Mn2 O19 1.992(6)
Mn2 O39A 2.143(13)
Mn2 O23 2.192(6)
Mn2 N3 2.20(3)
Mn2 O18 2.225(7)
Mn3 O14 2.006(5)
Mn3 N141 2.16(3)
Mn3 N131 2.193(15)
Mn3 O21 2.196(11)
Mn3 O28 2.198(6)
Mn3 O22 2.255(6)
Mn4 O12 2.179(5)
Mn4 O13 2.188(5)
Mn4 O35A 2.188(6)
Mn4 O36A 2.247(6)
Mn4 O34A 2.251(6)
Mn4 O27 2.258(6)
Mn5 O33A 1.977(7)
Mn5 N151 2.176(13)
Mn5 O40A 2.190(12)
Mn5 O32 2.197(6)
Mn5 O38A 2.255(6)
C11 C12 1.3900
C11 C16 1.3900
C12 C13 1.3900
C12 H12 0.9500
C13 C14 1.3900
C13 H13 0.9500
C14 C15 1.3900
C14 H14 0.9500
C15 C16 1.3900
C15 H15 0.9500
C16 H16 0.9500
C11A C12A 1.3900
C11A C16A 1.3900
C12A C13A 1.3900
C12A H12A 0.9500
C13A C14A 1.3900
C13A H13A 0.9500
C14A C15A 1.3900
C14A H14A 0.9500
C15A C16A 1.3900
C15A H15A 0.9500
C16A H16A 0.9500
C11B C12B 1.3900
C11B C16B 1.3900
C12B C13B 1.3900
C12B H12B 0.9500
C13B C14B 1.3900
C13B H13B 0.9500
C14B C15B 1.3900
C14B H14B 0.9500
C15B C16B 1.3900
C15B H15B 0.9500
C16B H16B 0.9500
C21 C22 1.3900
C21 C26 1.3900
C22 C23 1.3900
C22 H22 0.9500
C23 C24 1.3900
C23 H23 0.9500
C24 C25 1.3900
C24 H24 0.9500
C25 C26 1.3900
C25 H25 0.9500
C26 H26 0.9500
C21A C22A 1.3900
C21A C26A 1.3900
C22A C23A 1.3900
C22A H22A 0.9500
C23A C24A 1.3900
C23A H23A 0.9500
C24A C25A 1.3900
C24A H24A 0.9500
C25A C26A 1.3900
C25A H25A 0.9500
C26A H26A 0.9500
C31 C32 1.3900
C31 C36 1.3900
C32 C33 1.3900
C32 H32 0.9500
C33 C34 1.3900
C33 H33 0.9500
C34 C35 1.3900
C34 H34 0.9500
C35 C36 1.3900
C35 H35 0.9500
C36 H36 0.9500
C41 C42 1.3900
C41 C46 1.3900
C42 C43 1.3900
C42 H42 0.9500
C43 C44 1.3900
C43 H43 0.9500
C44 C45 1.3900
C44 H44 0.9500
C45 C46 1.3900
C45 H45 0.9500
C46 H46 0.9500
C41A C42A 1.3900
C41A C46A 1.3900
C42A C43A 1.3900
C42A H42A 0.9500
C43A C44A 1.3900
C43A H43A 0.9500
C44A C45A 1.3900
C44A H44A 0.9500
C45A C46A 1.3900
C45A H45A 0.9500
C46A H46A 0.9500
C41B C42B 1.3900
C41B C46B 1.3900
C42B C43B 1.3900
C42B H42B 0.9500
C43B C44B 1.3900
C43B H43B 0.9500
C44B C45B 1.3900
C44B H44B 0.9500
C45B C46B 1.3900
C45B H45B 0.9500
C46B H46B 0.9500
C51 C52 1.3900
C51 C56 1.3900
C52 C53 1.3900
C52 H52 0.9500
C53 C54 1.3900
C53 H53 0.9500
C54 C55 1.3900
C54 H54 0.9500
C55 C56 1.3900
C55 H55 0.9500
C56 H56 0.9500
C51A C52A 1.3900
C51A C56A 1.3900
C52A C53A 1.3900
C52A H52A 0.9500
C53A C54A 1.3900
C53A H53A 0.9500
C54A C55A 1.3900
C54A H54A 0.9500
C55A C56A 1.3900
C55A H55A 0.9500
C56A H56A 0.9500
C61 C62 1.3900
C61 C66 1.3900
C62 C63 1.3900
C62 H62 0.9500
C63 C64 1.3900
C63 H63 0.9500
C64 C65 1.3900
C64 H64 0.9500
C65 C66 1.3900
C65 H65 0.9500
C66 H66 0.9500
C71 C72 1.3900
C71 C76 1.3900
C72 C73 1.3900
C72 H72 0.9500
C73 C74 1.3900
C73 H73 0.9500
C74 C75 1.3900
C74 H74 0.9500
C75 C76 1.3900
C75 H75 0.9500
C76 H76 0.9500
C71A C72A 1.3900
C71A C76A 1.3900
C72A C73A 1.3900
C72A H72A 0.9500
C73A C74A 1.3900
C73A H73A 0.9500
C74A C75A 1.3900
C74A H74A 0.9500
C75A C76A 1.3900
C75A H75A 0.9500
C76A H76A 0.9500
C81 C82 1.3900
C81 C86 1.3900
C82 C83 1.3900
C82 H82 0.9500
C83 C84 1.3900
C83 H83 0.9500
C84 C85 1.3900
C84 H84 0.9500
C85 C86 1.3900
C85 H85 0.9500
C86 H86 0.9500
C91 C92 1.3900
C91 C96 1.3900
C92 C93 1.3900
C92 H92 0.9500
C93 C94 1.3900
C93 H93 0.9500
C94 C95 1.3900
C94 H94 0.9500
C95 C96 1.3900
C95 H95 0.9500
C96 H96 0.9500
C101 C102 1.3900
C101 C106 1.3900
C102 C103 1.3900
C102 H102 0.9500
C103 C104 1.3900
C103 H103 0.9500
C104 C105 1.3900
C104 H104 0.9500
C105 C106 1.3900
C105 H105 0.9500
C106 H106 0.9500
C111 C112 1.3900
C111 C116 1.3900
C112 C113 1.3900
C112 H112 0.9500
C113 C114 1.3900
C113 H113 0.9500
C114 C115 1.3900
C114 H114 0.9500
C115 C116 1.3900
C115 H115 0.9500
C116 H116 0.9500
C121 C122 1.3900
C121 C126 1.3900
C122 C123 1.3900
C122 H122 0.9500
C123 C124 1.3900
C123 H123 0.9500
C124 C125 1.3900
C124 H124 0.9500
C125 C126 1.3900
C125 H125 0.9500
C126 H126 0.9500
N21S C21S 1.115(16)
C21S C22S 1.46(2)
C22S H22B 0.9800
C22S H22C 0.9800
C22S H22D 0.9800
N3 C5 1.09(4)
C5 C6 1.48(5)
C6 H6A 0.9800
C6 H6B 0.9800
C6 H6C 0.9800
N131 C131 1.3900
N131 C135 1.3900
C131 C132 1.3900
C131 H131 0.9500
C132 C133 1.3900
C132 H132 0.9500
C133 C134 1.3900
C133 H133 0.9500
C134 C135 1.3900
C134 H134 0.9500
C135 H135 0.9500
N141 C141 1.18(4)
C141 C142 1.37(5)
C142 H14C 0.9800
C142 H14D 0.9800
C142 H14E 0.9800
N151 C151 1.3900
N151 C155 1.3900
C151 C152 1.3900
C151 H151 0.9500
C152 C153 1.3900
C152 H152 0.9500
C153 C154 1.3900
C153 H153 0.9500
C154 C155 1.3900
C154 H154 0.9500
C155 H155 0.9500
N31S C31S 1.06(4)
C31S C32S 1.40(5)
C32S H32A 0.9800
C32S H32B 0.9800
C32S H32C 0.9800
N41S C41S 1.09(4)
C41S C42S 1.52(5)
C42S H42C 0.9800
C42S H42D 0.9800
C42S H42E 0.9800

loop_
_geom_torsion_atom_site_label_1
_geom_torsion_atom_site_label_2
_geom_torsion_atom_site_label_3
_geom_torsion_atom_site_label_4
_geom_torsion
O15 Sb1 Sb2 O25 1.2(3)
O17 Sb1 Sb2 O25 -151.3(3)
O33A Sb1 Sb2 O25 14.0(4)
O35A Sb1 Sb2 O25 -156.0(3)
C11B Sb1 Sb2 O25 108.2(5)
C11 Sb1 Sb2 O25 109.3(6)
O1 Sb1 Sb2 O25 -74.9(3)
C11A Sb1 Sb2 O25 106.0(6)
Sb11 Sb1 Sb2 O25 -108.9(2)
Sb12 Sb1 Sb2 O25 -40.2(2)
O15 Sb1 Sb2 O26 152.9(3)
O17 Sb1 Sb2 O26 0.4(3)
O33A Sb1 Sb2 O26 165.7(4)
O35A Sb1 Sb2 O26 -4.3(3)
C11B Sb1 Sb2 O26 -100.1(5)
C11 Sb1 Sb2 O26 -99.0(6)
O1 Sb1 Sb2 O26 76.8(3)
C11A Sb1 Sb2 O26 -102.3(6)
Sb11 Sb1 Sb2 O26 42.8(2)
Sb12 Sb1 Sb2 O26 111.5(2)
O15 Sb1 Sb2 O33A -12.9(3)
O17 Sb1 Sb2 O33A -165.4(4)
O35A Sb1 Sb2 O33A -170.0(4)
C11B Sb1 Sb2 O33A 94.2(6)
C11 Sb1 Sb2 O33A 95.3(6)
O1 Sb1 Sb2 O33A -88.9(3)
C11A Sb1 Sb2 O33A 91.9(6)
Sb11 Sb1 Sb2 O33A -123.0(3)
Sb12 Sb1 Sb2 O33A -54.3(3)
O15 Sb1 Sb2 O35A 157.1(3)
O17 Sb1 Sb2 O35A 4.6(3)
O33A Sb1 Sb2 O35A 170.0(4)
C11B Sb1 Sb2 O35A -95.8(5)
C11 Sb1 Sb2 O35A -94.7(6)
O1 Sb1 Sb2 O35A 81.0(3)
C11A Sb1 Sb2 O35A -98.1(6)
Sb11 Sb1 Sb2 O35A 47.0(2)
Sb12 Sb1 Sb2 O35A 115.7(2)
O15 Sb1 Sb2 C21A -106.1(6)
O17 Sb1 Sb2 C21A 101.4(6)
O33A Sb1 Sb2 C21A -93.2(6)
O35A Sb1 Sb2 C21A 96.8(6)
C11B Sb1 Sb2 C21A 1.0(7)
C11 Sb1 Sb2 C21A 2.1(8)
O1 Sb1 Sb2 C21A 177.9(5)
C11A Sb1 Sb2 C21A -1.3(7)
Sb11 Sb1 Sb2 C21A 143.8(5)
Sb12 Sb1 Sb2 C21A -147.5(5)
O15 Sb1 Sb2 C21 -103.1(5)
O17 Sb1 Sb2 C21 104.4(5)
O33A Sb1 Sb2 C21 -90.2(6)
O35A Sb1 Sb2 C21 99.8(6)
C11B Sb1 Sb2 C21 4.0(7)
C11 Sb1 Sb2 C21 5.1(8)
O1 Sb1 Sb2 C21 -179.1(5)
C11A Sb1 Sb2 C21 1.7(7)
Sb11 Sb1 Sb2 C21 146.8(5)
Sb12 Sb1 Sb2 C21 -144.5(5)
O15 Sb1 Sb2 O2 76.7(3)
O17 Sb1 Sb2 O2 -75.8(3)
O33A Sb1 Sb2 O2 89.6(3)
O35A Sb1 Sb2 O2 -80.4(3)
C11B Sb1 Sb2 O2 -176.2(5)
C11 Sb1 Sb2 O2 -175.2(6)
O1 Sb1 Sb2 O2 0.64(19)
C11A Sb1 Sb2 O2 -178.5(5)
Sb11 Sb1 Sb2 O2 -33.40(14)
Sb12 Sb1 Sb2 O2 35.31(14)
O15 Sb1 Sb2 Sb4 110.1(2)
O17 Sb1 Sb2 Sb4 -42.4(2)
O33A Sb1 Sb2 Sb4 123.0(3)
O35A Sb1 Sb2 Sb4 -47.0(2)
C11B Sb1 Sb2 Sb4 -142.8(5)
C11 Sb1 Sb2 Sb4 -141.7(6)
O1 Sb1 Sb2 Sb4 34.05(14)
C11A Sb1 Sb2 Sb4 -145.1(5)
Sb11 Sb1 Sb2 Sb4 0.02(3)
Sb12 Sb1 Sb2 Sb4 68.73(3)
O15 Sb1 Sb2 Sb3 41.5(2)
O17 Sb1 Sb2 Sb3 -111.0(2)
O33A Sb1 Sb2 Sb3 54.4(3)
O35A Sb1 Sb2 Sb3 -115.6(2)
C11B Sb1 Sb2 Sb3 148.6(5)
C11 Sb1 Sb2 Sb3 149.7(6)
O1 Sb1 Sb2 Sb3 -34.55(14)
C11A Sb1 Sb2 Sb3 146.3(5)
Sb11 Sb1 Sb2 Sb3 -68.58(3)
Sb12 Sb1 Sb2 Sb3 0.13(3)
O25 Sb2 Sb3 O23 178.7(4)
O26 Sb2 Sb3 O23 -74.7(3)
O33A Sb2 Sb3 O23 89.0(3)
O35A Sb2 Sb3 O23 15.4(3)
C21A Sb2 Sb3 O23 -169.3(8)
C21 Sb2 Sb3 O23 -169.6(7)
O2 Sb2 Sb3 O23 -4.3(3)
Sb1 Sb2 Sb3 O23 58.9(2)
Sb4 Sb2 Sb3 O23 -52.4(2)
O26 Sb2 Sb3 O25 106.6(4)
O33A Sb2 Sb3 O25 -89.7(4)
O35A Sb2 Sb3 O25 -163.3(4)
C21A Sb2 Sb3 O25 12.0(8)
C21 Sb2 Sb3 O25 11.7(7)
O2 Sb2 Sb3 O25 177.1(4)
Sb1 Sb2 Sb3 O25 -119.7(3)
Sb4 Sb2 Sb3 O25 129.0(3)
O25 Sb2 Sb3 O32 88.5(4)
O26 Sb2 Sb3 O32 -164.9(3)
O33A Sb2 Sb3 O32 -1.3(3)
O35A Sb2 Sb3 O32 -74.9(3)
C21A Sb2 Sb3 O32 100.5(8)
C21 Sb2 Sb3 O32 100.2(7)
O2 Sb2 Sb3 O32 -94.5(3)
Sb1 Sb2 Sb3 O32 -31.27(17)
Sb4 Sb2 Sb3 O32 -142.56(17)
O25 Sb2 Sb3 O24 -100.9(4)
O26 Sb2 Sb3 O24 5.7(3)
O33A Sb2 Sb3 O24 169.4(3)
O35A Sb2 Sb3 O24 95.8(3)
C21A Sb2 Sb3 O24 -88.8(8)
C21 Sb2 Sb3 O24 -89.1(7)
O2 Sb2 Sb3 O24 76.2(3)
Sb1 Sb2 Sb3 O24 139.38(18)
Sb4 Sb2 Sb3 O24 28.09(18)
O25 Sb2 Sb3 O2 -177.1(4)
O26 Sb2 Sb3 O2 -70.5(3)
O33A Sb2 Sb3 O2 93.2(3)
O35A Sb2 Sb3 O2 19.6(3)
C21A Sb2 Sb3 O2 -165.0(8)
C21 Sb2 Sb3 O2 -165.3(7)
Sb1 Sb2 Sb3 O2 63.2(2)
Sb4 Sb2 Sb3 O2 -48.1(2)
O25 Sb2 Sb3 C31 -5.6(4)
O26 Sb2 Sb3 C31 101.0(3)
O33A Sb2 Sb3 C31 -95.3(3)
O35A Sb2 Sb3 C31 -168.9(3)
C21A Sb2 Sb3 C31 6.5(8)
C21 Sb2 Sb3 C31 6.2(7)
O2 Sb2 Sb3 C31 171.5(3)
Sb1 Sb2 Sb3 C31 -125.3(3)
Sb4 Sb2 Sb3 C31 123.4(3)
O25 Sb2 Sb3 Sb4 -129.0(3)
O26 Sb2 Sb3 Sb4 -22.36(19)
O33A Sb2 Sb3 Sb4 141.30(18)
O35A Sb2 Sb3 Sb4 67.70(18)
C21A Sb2 Sb3 Sb4 -116.9(7)
C21 Sb2 Sb3 Sb4 -117.2(7)
O2 Sb2 Sb3 Sb4 48.1(2)
Sb1 Sb2 Sb3 Sb4 111.29(3)
O25 Sb2 Sb4 O24 -1.4(2)
O26 Sb2 Sb4 O24 110.9(4)
O33A Sb2 Sb4 O24 -87.7(3)
O35A Sb2 Sb4 O24 -159.8(2)
C21A Sb2 Sb4 O24 96.3(7)
C21 Sb2 Sb4 O24 91.0(7)
O2 Sb2 Sb4 O24 -75.8(3)
Sb1 Sb2 Sb4 O24 -132.53(17)
Sb3 Sb2 Sb4 O24 -28.95(16)
O25 Sb2 Sb4 O26 -112.3(4)
O33A Sb2 Sb4 O26 161.5(4)
O35A Sb2 Sb4 O26 89.4(3)
C21A Sb2 Sb4 O26 -14.6(7)
C21 Sb2 Sb4 O26 -19.8(7)
O2 Sb2 Sb4 O26 173.3(4)
Sb1 Sb2 Sb4 O26 116.6(3)
Sb3 Sb2 Sb4 O26 -139.8(3)
O25 Sb2 Sb4 O19 86.1(3)
O26 Sb2 Sb4 O19 -161.6(4)
O33A Sb2 Sb4 O19 -0.2(3)
O35A Sb2 Sb4 O19 -72.3(3)
C21A Sb2 Sb4 O19 -176.2(7)
C21 Sb2 Sb4 O19 178.5(7)
O2 Sb2 Sb4 O19 11.7(3)
Sb1 Sb2 Sb4 O19 -45.0(2)
Sb3 Sb2 Sb4 O19 58.5(2)
O25 Sb2 Sb4 O12 158.4(2)
O26 Sb2 Sb4 O12 -89.3(3)
O33A Sb2 Sb4 O12 72.1(3)
O35A Sb2 Sb4 O12 0.1(2)
C21A Sb2 Sb4 O12 -103.9(6)
C21 Sb2 Sb4 O12 -109.1(7)
O2 Sb2 Sb4 O12 84.0(3)
Sb1 Sb2 Sb4 O12 27.28(15)
Sb3 Sb2 Sb4 O12 130.86(15)
O25 Sb2 Sb4 C41A -99.2(8)
O26 Sb2 Sb4 C41A 13.1(8)
O33A Sb2 Sb4 C41A 174.6(8)
O35A Sb2 Sb4 C41A 102.5(8)
C21A Sb2 Sb4 C41A -1.5(10)
C21 Sb2 Sb4 C41A -6.7(10)
O2 Sb2 Sb4 C41A -173.6(8)
Sb1 Sb2 Sb4 C41A 129.7(8)
Sb3 Sb2 Sb4 C41A -126.7(8)
O25 Sb2 Sb4 O2 74.4(3)
O26 Sb2 Sb4 O2 -173.3(4)
O33A Sb2 Sb4 O2 -11.9(3)
O35A Sb2 Sb4 O2 -83.9(3)
C21A Sb2 Sb4 O2 172.1(7)
C21 Sb2 Sb4 O2 166.8(7)
Sb1 Sb2 Sb4 O2 -56.7(2)
Sb3 Sb2 Sb4 O2 46.9(2)
O25 Sb2 Sb4 C41B -100.0(8)
O26 Sb2 Sb4 C41B 12.3(8)
O33A Sb2 Sb4 C41B 173.8(8)
O35A Sb2 Sb4 C41B 101.7(8)
C21A Sb2 Sb4 C41B -2.3(10)
C21 Sb2 Sb4 C41B -7.5(10)
O2 Sb2 Sb4 C41B -174.4(8)
Sb1 Sb2 Sb4 C41B 128.9(8)
Sb3 Sb2 Sb4 C41B -127.5(8)
O25 Sb2 Sb4 C41 -97.3(9)
O26 Sb2 Sb4 C41 15.0(9)
O33A Sb2 Sb4 C41 176.5(9)
O35A Sb2 Sb4 C41 104.4(9)
C21A Sb2 Sb4 C41 0.4(11)
C21 Sb2 Sb4 C41 -4.8(11)
O2 Sb2 Sb4 C41 -171.6(9)
Sb1 Sb2 Sb4 C41 131.6(9)
Sb3 Sb2 Sb4 C41 -124.8(9)
O25 Sb2 Sb4 Sb5 131.11(18)
O26 Sb2 Sb4 Sb5 -116.6(3)
O33A Sb2 Sb4 Sb5 44.9(3)
O35A Sb2 Sb4 Sb5 -27.21(14)
C21A Sb2 Sb4 Sb5 -131.2(6)
C21 Sb2 Sb4 Sb5 -136.4(6)
O2 Sb2 Sb4 Sb5 56.7(2)
Sb1 Sb2 Sb4 Sb5 0.01(3)
Sb3 Sb2 Sb4 Sb5 103.59(3)
O25 Sb2 Sb4 Sb3 27.52(18)
O26 Sb2 Sb4 Sb3 139.8(3)
O33A Sb2 Sb4 Sb3 -58.7(3)
O35A Sb2 Sb4 Sb3 -130.80(14)
C21A Sb2 Sb4 Sb3 125.2(6)
C21 Sb2 Sb4 Sb3 120.0(6)
O2 Sb2 Sb4 Sb3 -46.9(2)
Sb1 Sb2 Sb4 Sb3 -103.58(3)
O23 Sb3 Sb4 O24 -89.5(3)
O25 Sb3 Sb4 O24 99.8(4)
O32 Sb3 Sb4 O24 179.6(4)
O2 Sb3 Sb4 O24 176.6(4)
C31 Sb3 Sb4 O24 9.2(4)
Sb2 Sb3 Sb4 O24 126.9(3)
O23 Sb3 Sb4 O26 165.9(2)
O25 Sb3 Sb4 O26 -4.8(3)
O32 Sb3 Sb4 O26 75.0(3)
O24 Sb3 Sb4 O26 -104.6(4)
O2 Sb3 Sb4 O26 72.0(3)
C31 Sb3 Sb4 O26 -95.4(3)
Sb2 Sb3 Sb4 O26 22.26(18)
O23 Sb3 Sb4 O19 2.3(2)
O25 Sb3 Sb4 O19 -168.3(2)
O32 Sb3 Sb4 O19 -88.6(3)
O24 Sb3 Sb4 O19 91.8(4)
O2 Sb3 Sb4 O19 -91.6(3)
C31 Sb3 Sb4 O19 101.0(3)
Sb2 Sb3 Sb4 O19 -141.30(17)
O23 Sb3 Sb4 O12 75.7(3)
O25 Sb3 Sb4 O12 -94.9(3)
O32 Sb3 Sb4 O12 -15.2(3)
O24 Sb3 Sb4 O12 165.2(4)
O2 Sb3 Sb4 O12 -18.2(3)
C31 Sb3 Sb4 O12 174.4(3)
Sb2 Sb3 Sb4 O12 -67.91(19)
O23 Sb3 Sb4 C41A -99.2(9)
O25 Sb3 Sb4 C41A 90.1(9)
O32 Sb3 Sb4 C41A 169.9(9)
O24 Sb3 Sb4 C41A -9.7(10)
O2 Sb3 Sb4 C41A 166.9(9)
C31 Sb3 Sb4 C41A -0.5(10)
Sb2 Sb3 Sb4 C41A 117.2(9)
O23 Sb3 Sb4 O2 93.9(3)
O25 Sb3 Sb4 O2 -76.8(3)
O32 Sb3 Sb4 O2 3.0(3)
O24 Sb3 Sb4 O2 -176.6(4)
C31 Sb3 Sb4 O2 -167.4(4)
Sb2 Sb3 Sb4 O2 -49.7(2)
O23 Sb3 Sb4 C41B -99.1(8)
O25 Sb3 Sb4 C41B 90.2(8)
O32 Sb3 Sb4 C41B 169.9(8)
O24 Sb3 Sb4 C41B -9.7(9)
O2 Sb3 Sb4 C41B 166.9(9)
C31 Sb3 Sb4 C41B -0.5(9)
Sb2 Sb3 Sb4 C41B 117.2(8)
O23 Sb3 Sb4 C41 -93.5(9)
O25 Sb3 Sb4 C41 95.9(9)
O32 Sb3 Sb4 C41 175.6(9)
O24 Sb3 Sb4 C41 -4.0(9)
O2 Sb3 Sb4 C41 172.6(9)
C31 Sb3 Sb4 C41 5.2(9)
Sb2 Sb3 Sb4 C41 122.9(9)
O23 Sb3 Sb4 Sb5 32.16(16)
O25 Sb3 Sb4 Sb5 -138.52(18)
O32 Sb3 Sb4 Sb5 -58.8(2)
O24 Sb3 Sb4 Sb5 121.6(3)
O2 Sb3 Sb4 Sb5 -61.8(2)
C31 Sb3 Sb4 Sb5 130.8(3)
Sb2 Sb3 Sb4 Sb5 -111.48(3)
O23 Sb3 Sb4 Sb2 143.64(16)
O25 Sb3 Sb4 Sb2 -27.04(18)
O32 Sb3 Sb4 Sb2 52.7(2)
O24 Sb3 Sb4 Sb2 -126.9(3)
O2 Sb3 Sb4 Sb2 49.7(2)
C31 Sb3 Sb4 Sb2 -117.7(3)
O24 Sb4 Sb5 O16 0.6(3)
O26 Sb4 Sb5 O16 -151.9(3)
O19 Sb4 Sb5 O16 13.3(3)
O12 Sb4 Sb5 O16 -156.4(3)
C41A Sb4 Sb5 O16 107.6(6)
O2 Sb4 Sb5 O16 -75.1(3)
C41B Sb4 Sb5 O16 108.0(6)
C41 Sb4 Sb5 O16 103.9(6)
Sb2 Sb4 Sb5 O16 -109.3(2)
Sb3 Sb4 Sb5 O16 -40.6(2)
O24 Sb4 Sb5 O20 152.9(3)
O26 Sb4 Sb5 O20 0.4(3)
O19 Sb4 Sb5 O20 165.6(3)
O12 Sb4 Sb5 O20 -4.1(3)
C41A Sb4 Sb5 O20 -100.1(6)
O2 Sb4 Sb5 O20 77.2(2)
C41B Sb4 Sb5 O20 -99.7(6)
C41 Sb4 Sb5 O20 -103.8(6)
Sb2 Sb4 Sb5 O20 43.0(2)
Sb3 Sb4 Sb5 O20 111.7(2)
O24 Sb4 Sb5 O19 -12.7(3)
O26 Sb4 Sb5 O19 -165.2(3)
O12 Sb4 Sb5 O19 -169.7(3)
C41A Sb4 Sb5 O19 94.3(6)
O2 Sb4 Sb5 O19 -88.4(3)
C41B Sb4 Sb5 O19 94.7(6)
C41 Sb4 Sb5 O19 90.6(7)
Sb2 Sb4 Sb5 O19 -122.6(3)
Sb3 Sb4 Sb5 O19 -53.9(3)
O24 Sb4 Sb5 O12 157.0(3)
O26 Sb4 Sb5 O12 4.5(3)
O19 Sb4 Sb5 O12 169.7(3)
C41A Sb4 Sb5 O12 -96.0(6)
O2 Sb4 Sb5 O12 81.3(3)
C41B Sb4 Sb5 O12 -95.6(6)
C41 Sb4 Sb5 O12 -99.7(6)
Sb2 Sb4 Sb5 O12 47.2(2)
Sb3 Sb4 Sb5 O12 115.8(2)
O24 Sb4 Sb5 C51 -103.5(4)
O26 Sb4 Sb5 C51 104.1(4)
O19 Sb4 Sb5 C51 -90.8(5)
O12 Sb4 Sb5 C51 99.5(4)
C41A Sb4 Sb5 C51 3.5(7)
O2 Sb4 Sb5 C51 -179.1(4)
C41B Sb4 Sb5 C51 3.9(7)
C41 Sb4 Sb5 C51 -0.2(7)
Sb2 Sb4 Sb5 C51 146.7(4)
Sb3 Sb4 Sb5 C51 -144.7(4)
O24 Sb4 Sb5 C51A -105.1(5)
O26 Sb4 Sb5 C51A 102.5(5)
O19 Sb4 Sb5 C51A -92.3(5)
O12 Sb4 Sb5 C51A 98.0(5)
C41A Sb4 Sb5 C51A 2.0(7)
O2 Sb4 Sb5 C51A 179.3(4)
C41B Sb4 Sb5 C51A 2.4(7)
C41 Sb4 Sb5 C51A -1.7(7)
Sb2 Sb4 Sb5 C51A 145.1(4)
Sb3 Sb4 Sb5 C51A -146.2(4)
O24 Sb4 Sb5 O3 76.8(2)
O26 Sb4 Sb5 O3 -75.7(3)
O19 Sb4 Sb5 O3 89.5(3)
O12 Sb4 Sb5 O3 -80.2(3)
C41A Sb4 Sb5 O3 -176.2(6)
O2 Sb4 Sb5 O3 1.14(19)
C41B Sb4 Sb5 O3 -175.8(6)
C41 Sb4 Sb5 O3 -179.9(6)
Sb2 Sb4 Sb5 O3 -33.04(14)
Sb3 Sb4 Sb5 O3 35.64(14)
O24 Sb4 Sb5 Sb9 110.0(2)
O26 Sb4 Sb5 Sb9 -42.5(2)
O19 Sb4 Sb5 Sb9 122.7(3)
O12 Sb4 Sb5 Sb9 -47.0(2)
C41A Sb4 Sb5 Sb9 -143.0(6)
O2 Sb4 Sb5 Sb9 34.34(14)
C41B Sb4 Sb5 Sb9 -142.6(6)
C41 Sb4 Sb5 Sb9 -146.7(6)
Sb2 Sb4 Sb5 Sb9 0.16(3)
Sb3 Sb4 Sb5 Sb9 68.84(3)
O24 Sb4 Sb5 Sb7 41.0(2)
O26 Sb4 Sb5 Sb7 -111.5(2)
O19 Sb4 Sb5 Sb7 53.7(3)
O12 Sb4 Sb5 Sb7 -116.0(2)
C41A Sb4 Sb5 Sb7 148.0(6)
O2 Sb4 Sb5 Sb7 -34.67(14)
C41B Sb4 Sb5 Sb7 148.4(6)
C41 Sb4 Sb5 Sb7 144.3(6)
Sb2 Sb4 Sb5 Sb7 -68.86(3)
Sb3 Sb4 Sb5 Sb7 -0.18(3)
O20 Sb5 Sb7 O16 106.4(4)
O19 Sb5 Sb7 O16 -89.8(4)
O12 Sb5 Sb7 O16 -162.8(4)
C51 Sb5 Sb7 O16 8.2(7)
C51A Sb5 Sb7 O16 12.3(6)
O3 Sb5 Sb7 O16 176.4(4)
Sb4 Sb5 Sb7 O16 -119.4(3)
Sb9 Sb5 Sb7 O16 128.5(3)
O16 Sb5 Sb7 O31 -100.6(4)
O20 Sb5 Sb7 O31 5.8(2)
O19 Sb5 Sb7 O31 169.6(2)
O12 Sb5 Sb7 O31 96.6(3)
C51 Sb5 Sb7 O31 -92.4(6)
C51A Sb5 Sb7 O31 -88.3(6)
O3 Sb5 Sb7 O31 75.8(3)
Sb4 Sb5 Sb7 O31 140.02(17)
Sb9 Sb5 Sb7 O31 27.88(17)
O16 Sb5 Sb7 O22 178.9(4)
O20 Sb5 Sb7 O22 -74.7(3)
O19 Sb5 Sb7 O22 89.1(3)
O12 Sb5 Sb7 O22 16.1(3)
C51 Sb5 Sb7 O22 -172.9(6)
C51A Sb5 Sb7 O22 -168.8(6)
O3 Sb5 Sb7 O22 -4.7(3)
Sb4 Sb5 Sb7 O22 59.5(2)
Sb9 Sb5 Sb7 O22 -52.6(2)
O16 Sb5 Sb7 O18 88.9(4)
O20 Sb5 Sb7 O18 -164.7(2)
O19 Sb5 Sb7 O18 -0.9(2)
O12 Sb5 Sb7 O18 -74.0(3)
C51 Sb5 Sb7 O18 97.1(6)
C51A Sb5 Sb7 O18 101.2(5)
O3 Sb5 Sb7 O18 -94.7(3)
Sb4 Sb5 Sb7 O18 -30.50(17)
Sb9 Sb5 Sb7 O18 -142.64(17)
O16 Sb5 Sb7 O3 -176.4(4)
O20 Sb5 Sb7 O3 -70.0(3)
O19 Sb5 Sb7 O3 93.8(3)
O12 Sb5 Sb7 O3 20.7(3)
C51 Sb5 Sb7 O3 -168.2(6)
C51A Sb5 Sb7 O3 -164.1(6)
Sb4 Sb5 Sb7 O3 64.2(2)
Sb9 Sb5 Sb7 O3 -47.9(2)
O16 Sb5 Sb7 C71A -2.1(6)
O20 Sb5 Sb7 C71A 104.3(5)
O19 Sb5 Sb7 C71A -91.8(5)
O12 Sb5 Sb7 C71A -164.9(5)
C51 Sb5 Sb7 C71A 6.1(7)
C51A Sb5 Sb7 C71A 10.2(7)
O3 Sb5 Sb7 C71A 174.3(5)
Sb4 Sb5 Sb7 C71A -121.5(5)
Sb9 Sb5 Sb7 C71A 126.4(5)
O16 Sb5 Sb7 C71 -12.4(8)
O20 Sb5 Sb7 C71 94.0(8)
O19 Sb5 Sb7 C71 -102.1(8)
O12 Sb5 Sb7 C71 -175.2(8)
C51 Sb5 Sb7 C71 -4.2(10)
C51A Sb5 Sb7 C71 0.0(9)
O3 Sb5 Sb7 C71 164.1(8)
Sb4 Sb5 Sb7 C71 -131.7(8)
Sb9 Sb5 Sb7 C71 116.1(8)
O16 Sb5 Sb7 Sb9 -128.5(3)
O20 Sb5 Sb7 Sb9 -22.10(16)
O19 Sb5 Sb7 Sb9 141.74(16)
O12 Sb5 Sb7 Sb9 68.67(19)
C51 Sb5 Sb7 Sb9 -120.3(6)
C51A Sb5 Sb7 Sb9 -116.2(5)
O3 Sb5 Sb7 Sb9 47.9(2)
Sb4 Sb5 Sb7 Sb9 112.14(2)
O37A Sb6 Sb8 O11 -0.3(2)
O23 Sb6 Sb8 O11 -87.3(3)
O30 Sb6 Sb8 O11 98.6(3)
O18 Sb6 Sb8 O11 -165.7(2)
O4 Sb6 Sb8 O11 -77.4(3)
C61 Sb6 Sb8 O11 99.3(4)
Mn2 Sb6 Sb8 O11 -147.20(16)
Sb10 Sb6 Sb8 O11 -29.11(15)
O37A Sb6 Sb8 O30 -98.9(3)
O23 Sb6 Sb8 O30 174.1(4)
O18 Sb6 Sb8 O30 95.7(3)
O4 Sb6 Sb8 O30 -176.0(4)
C61 Sb6 Sb8 O30 0.7(4)
Mn2 Sb6 Sb8 O30 114.2(3)
Sb10 Sb6 Sb8 O30 -127.7(3)
O37A Sb6 Sb8 O22 166.8(2)
O23 Sb6 Sb8 O22 79.8(3)
O30 Sb6 Sb8 O22 -94.4(3)
O18 Sb6 Sb8 O22 1.3(2)
O4 Sb6 Sb8 O22 89.7(3)
C61 Sb6 Sb8 O22 -93.6(4)
Mn2 Sb6 Sb8 O22 19.88(17)
Sb10 Sb6 Sb8 O22 137.98(16)
O37A Sb6 Sb8 O28 86.9(3)
O23 Sb6 Sb8 O28 -0.2(3)
O30 Sb6 Sb8 O28 -174.3(3)
O18 Sb6 Sb8 O28 -78.6(3)
O4 Sb6 Sb8 O28 9.7(3)
C61 Sb6 Sb8 O28 -173.6(4)
Mn2 Sb6 Sb8 O28 -60.0(2)
Sb10 Sb6 Sb8 O28 58.1(2)
O37A Sb6 Sb8 O4 77.1(3)
O23 Sb6 Sb8 O4 -9.9(3)
O30 Sb6 Sb8 O4 176.0(4)
O18 Sb6 Sb8 O4 -88.3(3)
C61 Sb6 Sb8 O4 176.7(4)
Mn2 Sb6 Sb8 O4 -69.8(2)
Sb10 Sb6 Sb8 O4 48.3(2)
O37A Sb6 Sb8 C81 -99.1(3)
O23 Sb6 Sb8 C81 173.9(3)
O30 Sb6 Sb8 C81 -0.2(4)
O18 Sb6 Sb8 C81 95.5(3)
O4 Sb6 Sb8 C81 -176.2(3)
C61 Sb6 Sb8 C81 0.5(4)
Mn2 Sb6 Sb8 C81 114.0(3)
Sb10 Sb6 Sb8 C81 -127.9(3)
O37A Sb6 Sb8 Mn3 146.22(17)
O23 Sb6 Sb8 Mn3 59.2(2)
O30 Sb6 Sb8 Mn3 -114.9(3)
O18 Sb6 Sb8 Mn3 -19.23(18)
O4 Sb6 Sb8 Mn3 69.1(2)
C61 Sb6 Sb8 Mn3 -114.2(3)
Mn2 Sb6 Sb8 Mn3 -0.69(8)
Sb10 Sb6 Sb8 Mn3 117.41(5)
O37A Sb6 Sb8 Sb10 28.81(16)
O23 Sb6 Sb8 Sb10 -58.2(2)
O30 Sb6 Sb8 Sb10 127.7(3)
O18 Sb6 Sb8 Sb10 -136.64(17)
O4 Sb6 Sb8 Sb10 -48.3(2)
C61 Sb6 Sb8 Sb10 128.4(3)
Mn2 Sb6 Sb8 Sb10 -118.10(7)
O16 Sb5 Sb9 O20 -112.4(3)
O19 Sb5 Sb9 O20 161.6(4)
O12 Sb5 Sb9 O20 89.4(3)
C51 Sb5 Sb9 O20 -16.7(6)
C51A Sb5 Sb9 O20 -17.4(6)
O3 Sb5 Sb9 O20 172.8(3)
Sb4 Sb5 Sb9 O20 116.6(3)
Sb7 Sb5 Sb9 O20 -140.2(3)
O16 Sb5 Sb9 O31 -0.3(2)
O20 Sb5 Sb9 O31 112.1(3)
O19 Sb5 Sb9 O31 -86.2(3)
O12 Sb5 Sb9 O31 -158.5(2)
C51 Sb5 Sb9 O31 95.4(5)
C51A Sb5 Sb9 O31 94.7(6)
O3 Sb5 Sb9 O31 -75.1(3)
Sb4 Sb5 Sb9 O31 -131.29(17)
Sb7 Sb5 Sb9 O31 -28.02(17)
O16 Sb5 Sb9 O14 85.9(3)
O20 Sb5 Sb9 O14 -161.7(4)
O19 Sb5 Sb9 O14 -0.1(3)
O12 Sb5 Sb9 O14 -72.4(3)
C51 Sb5 Sb9 O14 -178.5(6)
C51A Sb5 Sb9 O14 -179.2(6)
O3 Sb5 Sb9 O14 11.1(3)
Sb4 Sb5 Sb9 O14 -45.1(2)
Sb7 Sb5 Sb9 O14 58.1(2)
O16 Sb5 Sb9 O13 158.3(2)
O20 Sb5 Sb9 O13 -89.3(3)
O19 Sb5 Sb9 O13 72.3(3)
O12 Sb5 Sb9 O13 0.0(2)
C51 Sb5 Sb9 O13 -106.1(5)
C51A Sb5 Sb9 O13 -106.8(6)
O3 Sb5 Sb9 O13 83.4(3)
Sb4 Sb5 Sb9 O13 27.24(14)
Sb7 Sb5 Sb9 O13 130.51(14)
O16 Sb5 Sb9 O3 74.8(3)
O20 Sb5 Sb9 O3 -172.8(3)
O19 Sb5 Sb9 O3 -11.1(3)
O12 Sb5 Sb9 O3 -83.4(3)
C51 Sb5 Sb9 O3 170.5(6)
C51A Sb5 Sb9 O3 169.8(6)
Sb4 Sb5 Sb9 O3 -56.2(2)
Sb7 Sb5 Sb9 O3 47.1(2)
O16 Sb5 Sb9 C91 -94.3(4)
O20 Sb5 Sb9 C91 18.1(4)
O19 Sb5 Sb9 C91 179.7(4)
O12 Sb5 Sb9 C91 107.4(4)
C51 Sb5 Sb9 C91 1.3(6)
C51A Sb5 Sb9 C91 0.6(7)
O3 Sb5 Sb9 C91 -169.2(4)
Sb4 Sb5 Sb9 C91 134.6(3)
Sb7 Sb5 Sb9 C91 -122.1(3)
O16 Sb5 Sb9 Sb11 130.68(18)
O20 Sb5 Sb9 Sb11 -116.9(3)
O19 Sb5 Sb9 Sb11 44.7(2)
O12 Sb5 Sb9 Sb11 -27.55(15)
C51 Sb5 Sb9 Sb11 -133.7(5)
C51A Sb5 Sb9 Sb11 -134.4(6)
O3 Sb5 Sb9 Sb11 55.8(2)
Sb4 Sb5 Sb9 Sb11 -0.35(3)
Sb7 Sb5 Sb9 Sb11 102.92(3)
O16 Sb5 Sb9 Sb7 27.76(18)
O20 Sb5 Sb9 Sb7 140.2(3)
O19 Sb5 Sb9 Sb7 -58.2(2)
O12 Sb5 Sb9 Sb7 -130.47(15)
C51 Sb5 Sb9 Sb7 123.4(5)
C51A Sb5 Sb9 Sb7 122.7(6)
O3 Sb5 Sb9 Sb7 -47.1(2)
Sb4 Sb5 Sb9 Sb7 -103.27(3)
O16 Sb7 Sb9 O20 -5.2(3)
O31 Sb7 Sb9 O20 -105.7(3)
O22 Sb7 Sb9 O20 165.6(2)
O18 Sb7 Sb9 O20 74.5(3)
O3 Sb7 Sb9 O20 71.4(3)
C71A Sb7 Sb9 O20 -96.4(5)
C71 Sb7 Sb9 O20 -99.6(8)
Sb5 Sb7 Sb9 O20 22.13(17)
O16 Sb7 Sb9 O31 100.5(3)
O22 Sb7 Sb9 O31 -88.6(3)
O18 Sb7 Sb9 O31 -179.8(3)
O3 Sb7 Sb9 O31 177.2(4)
C71A Sb7 Sb9 O31 9.4(5)
C71 Sb7 Sb9 O31 6.1(8)
Sb5 Sb7 Sb9 O31 127.9(3)
O16 Sb7 Sb9 O14 -169.3(3)
O31 Sb7 Sb9 O14 90.2(3)
O22 Sb7 Sb9 O14 1.6(2)
O18 Sb7 Sb9 O14 -89.6(3)
O3 Sb7 Sb9 O14 -92.6(3)
C71A Sb7 Sb9 O14 99.5(5)
C71 Sb7 Sb9 O14 96.3(8)
Sb5 Sb7 Sb9 O14 -141.94(17)
O16 Sb7 Sb9 O13 -95.2(3)
O31 Sb7 Sb9 O13 164.3(3)
O22 Sb7 Sb9 O13 75.7(2)
O18 Sb7 Sb9 O13 -15.5(3)
O3 Sb7 Sb9 O13 -18.5(3)
C71A Sb7 Sb9 O13 173.6(5)
C71 Sb7 Sb9 O13 170.4(8)
Sb5 Sb7 Sb9 O13 -67.84(18)
O16 Sb7 Sb9 O3 -76.7(3)
O31 Sb7 Sb9 O3 -177.2(4)
O22 Sb7 Sb9 O3 94.2(3)
O18 Sb7 Sb9 O3 3.1(3)
C71A Sb7 Sb9 O3 -167.8(5)
C71 Sb7 Sb9 O3 -171.1(8)
Sb5 Sb7 Sb9 O3 -49.3(2)
O16 Sb7 Sb9 C91 91.9(3)
O31 Sb7 Sb9 C91 -8.6(4)
O22 Sb7 Sb9 C91 -97.2(3)
O18 Sb7 Sb9 C91 171.6(3)
O3 Sb7 Sb9 C91 168.6(4)
C71A Sb7 Sb9 C91 0.7(5)
C71 Sb7 Sb9 C91 -2.5(8)
Sb5 Sb7 Sb9 C91 119.3(3)
O16 Sb7 Sb9 Sb11 -138.5(2)
O31 Sb7 Sb9 Sb11 121.0(3)
O22 Sb7 Sb9 Sb11 32.34(18)
O18 Sb7 Sb9 Sb11 -58.8(2)
O3 Sb7 Sb9 Sb11 -61.9(2)
C71A Sb7 Sb9 Sb11 130.3(5)
C71 Sb7 Sb9 Sb11 127.1(7)
Sb5 Sb7 Sb9 Sb11 -111.17(3)
O16 Sb7 Sb9 Sb5 -27.4(2)
O31 Sb7 Sb9 Sb5 -127.9(3)
O22 Sb7 Sb9 Sb5 143.50(18)
O18 Sb7 Sb9 Sb5 52.4(2)
O3 Sb7 Sb9 Sb5 49.3(2)
C71A Sb7 Sb9 Sb5 -118.5(5)
C71 Sb7 Sb9 Sb5 -121.8(7)
O11 Sb8 Sb10 O37A 98.3(3)
O30 Sb8 Sb10 O37A 0.3(2)
O22 Sb8 Sb10 O37A -87.7(3)
O28 Sb8 Sb10 O37A -166.5(2)
O4 Sb8 Sb10 O37A -77.5(3)
C81 Sb8 Sb10 O37A 99.4(3)
Mn3 Sb8 Sb10 O37A -149.13(17)
Sb6 Sb8 Sb10 O37A -29.01(16)
O30 Sb8 Sb10 O11 -98.0(3)
O22 Sb8 Sb10 O11 173.9(3)
O28 Sb8 Sb10 O11 95.2(3)
O4 Sb8 Sb10 O11 -175.9(3)
C81 Sb8 Sb10 O11 1.1(4)
Mn3 Sb8 Sb10 O11 112.5(3)
Sb6 Sb8 Sb10 O11 -127.3(3)
O11 Sb8 Sb10 O38A -94.8(3)
O30 Sb8 Sb10 O38A 167.1(2)
O22 Sb8 Sb10 O38A 79.1(3)
O28 Sb8 Sb10 O38A 0.4(2)
O4 Sb8 Sb10 O38A 89.3(3)
C81 Sb8 Sb10 O38A -93.7(3)
Mn3 Sb8 Sb10 O38A 17.71(16)
Sb6 Sb8 Sb10 O38A 137.82(15)
O11 Sb8 Sb10 O32 -174.5(3)
O30 Sb8 Sb10 O32 87.5(3)
O22 Sb8 Sb10 O32 -0.6(3)
O28 Sb8 Sb10 O32 -79.3(3)
O4 Sb8 Sb10 O32 9.7(3)
C81 Sb8 Sb10 O32 -173.4(3)
Mn3 Sb8 Sb10 O32 -61.9(2)
Sb6 Sb8 Sb10 O32 58.2(2)
O11 Sb8 Sb10 O4 175.9(3)
O30 Sb8 Sb10 O4 77.8(3)
O22 Sb8 Sb10 O4 -10.2(3)
O28 Sb8 Sb10 O4 -89.0(3)
C81 Sb8 Sb10 O4 177.0(3)
Mn3 Sb8 Sb10 O4 -71.6(2)
Sb6 Sb8 Sb10 O4 48.5(2)
O11 Sb8 Sb10 C101 3.6(4)
O30 Sb8 Sb10 C101 -94.4(3)
O22 Sb8 Sb10 C101 177.5(3)
O28 Sb8 Sb10 C101 98.8(3)
O4 Sb8 Sb10 C101 -172.3(4)
C81 Sb8 Sb10 C101 4.7(4)
Mn3 Sb8 Sb10 C101 116.1(3)
Sb6 Sb8 Sb10 C101 -123.7(3)
O11 Sb8 Sb10 Mn5 -115.9(3)
O30 Sb8 Sb10 Mn5 146.08(17)
O22 Sb8 Sb10 Mn5 58.1(2)
O28 Sb8 Sb10 Mn5 -20.67(16)
O4 Sb8 Sb10 Mn5 68.3(2)
C81 Sb8 Sb10 Mn5 -114.8(3)
Mn3 Sb8 Sb10 Mn5 -3.33(7)
Sb6 Sb8 Sb10 Mn5 116.79(6)
O11 Sb8 Sb10 Sb6 127.3(3)
O30 Sb8 Sb10 Sb6 29.29(16)
O22 Sb8 Sb10 Sb6 -58.7(2)
O28 Sb8 Sb10 Sb6 -137.46(15)
O4 Sb8 Sb10 Sb6 -48.5(2)
C81 Sb8 Sb10 Sb6 128.4(3)
Mn3 Sb8 Sb10 Sb6 -120.12(5)
O23 Sb6 Sb10 O37A -94.2(3)
O30 Sb6 Sb10 O37A 98.9(3)
O18 Sb6 Sb10 O37A -173.9(4)
O4 Sb6 Sb10 O37A 176.0(4)
C61 Sb6 Sb10 O37A 2.4(4)
Mn2 Sb6 Sb10 O37A -113.7(3)
Sb8 Sb6 Sb10 O37A 127.9(3)
O37A Sb6 Sb10 O11 -98.8(3)
O23 Sb6 Sb10 O11 167.0(2)
O30 Sb6 Sb10 O11 0.1(2)
O18 Sb6 Sb10 O11 87.3(3)
O4 Sb6 Sb10 O11 77.2(3)
C61 Sb6 Sb10 O11 -96.4(3)
Mn2 Sb6 Sb10 O11 147.50(17)
Sb8 Sb6 Sb10 O11 29.07(16)
O37A Sb6 Sb10 O38A 173.8(3)
O23 Sb6 Sb10 O38A 79.6(3)
O30 Sb6 Sb10 O38A -87.3(3)
O18 Sb6 Sb10 O38A -0.1(3)
O4 Sb6 Sb10 O38A -10.2(3)
C61 Sb6 Sb10 O38A 176.2(4)
Mn2 Sb6 Sb10 O38A 60.1(2)
Sb8 Sb6 Sb10 O38A -58.4(2)
O37A Sb6 Sb10 O32 95.0(3)
O23 Sb6 Sb10 O32 0.8(2)
O30 Sb6 Sb10 O32 -166.1(2)
O18 Sb6 Sb10 O32 -78.9(3)
O4 Sb6 Sb10 O32 -89.0(3)
C61 Sb6 Sb10 O32 97.4(3)
Mn2 Sb6 Sb10 O32 -18.71(18)
Sb8 Sb6 Sb10 O32 -137.14(17)
O37A Sb6 Sb10 O4 -176.0(4)
O23 Sb6 Sb10 O4 89.8(3)
O30 Sb6 Sb10 O4 -77.1(3)
O18 Sb6 Sb10 O4 10.1(3)
C61 Sb6 Sb10 O4 -173.6(4)
Mn2 Sb6 Sb10 O4 70.3(2)
Sb8 Sb6 Sb10 O4 -48.2(2)
O37A Sb6 Sb10 C101 -0.7(4)
O23 Sb6 Sb10 C101 -94.9(3)
O30 Sb6 Sb10 C101 98.2(3)
O18 Sb6 Sb10 C101 -174.6(4)
O4 Sb6 Sb10 C101 175.3(4)
C61 Sb6 Sb10 C101 1.7(4)
Mn2 Sb6 Sb10 C101 -114.4(3)
Sb8 Sb6 Sb10 C101 127.2(3)
O37A Sb6 Sb10 Mn5 113.0(3)
O23 Sb6 Sb10 Mn5 18.80(18)
O30 Sb6 Sb10 Mn5 -148.09(17)
O18 Sb6 Sb10 Mn5 -60.9(2)
O4 Sb6 Sb10 Mn5 -71.0(2)
C61 Sb6 Sb10 Mn5 115.4(3)
Mn2 Sb6 Sb10 Mn5 -0.71(9)
Sb8 Sb6 Sb10 Mn5 -119.14(6)
O37A Sb6 Sb10 Sb8 -127.9(3)
O23 Sb6 Sb10 Sb8 137.94(17)
O30 Sb6 Sb10 Sb8 -28.95(16)
O18 Sb6 Sb10 Sb8 58.3(2)
O4 Sb6 Sb10 Sb8 48.2(2)
C61 Sb6 Sb10 Sb8 -125.4(3)
Mn2 Sb6 Sb10 Sb8 118.43(7)
O20 Sb9 Sb11 O17 0.8(3)
O31 Sb9 Sb11 O17 151.2(3)
O14 Sb9 Sb11 O17 167.2(3)
O13 Sb9 Sb11 O17 -4.5(3)
O3 Sb9 Sb11 O17 76.7(3)
C91 Sb9 Sb11 O17 -103.9(3)
Sb5 Sb9 Sb11 O17 43.3(2)
Sb7 Sb9 Sb11 O17 111.2(2)
O20 Sb9 Sb11 O29 -151.6(3)
O31 Sb9 Sb11 O29 -1.2(3)
O14 Sb9 Sb11 O29 14.8(3)
O13 Sb9 Sb11 O29 -156.9(3)
O3 Sb9 Sb11 O29 -75.7(3)
C91 Sb9 Sb11 O29 103.7(3)
Sb5 Sb9 Sb11 O29 -109.1(2)
Sb7 Sb9 Sb11 O29 -41.2(2)
O20 Sb9 Sb11 O14 -166.4(3)
O31 Sb9 Sb11 O14 -16.0(4)
O13 Sb9 Sb11 O14 -171.8(4)
O3 Sb9 Sb11 O14 -90.6(3)
C91 Sb9 Sb11 O14 88.9(4)
Sb5 Sb9 Sb11 O14 -124.0(3)
Sb7 Sb9 Sb11 O14 -56.1(3)
O20 Sb9 Sb11 O13 5.3(3)
O31 Sb9 Sb11 O13 155.7(3)
O14 Sb9 Sb11 O13 171.8(4)
O3 Sb9 Sb11 O13 81.2(3)
C91 Sb9 Sb11 O13 -99.3(3)
Sb5 Sb9 Sb11 O13 47.8(2)
Sb7 Sb9 Sb11 O13 115.7(2)
O20 Sb9 Sb11 C111 102.7(3)
O31 Sb9 Sb11 C111 -106.9(3)
O14 Sb9 Sb11 C111 -90.8(4)
O13 Sb9 Sb11 C111 97.4(4)
O3 Sb9 Sb11 C111 178.6(3)
C91 Sb9 Sb11 C111 -1.9(3)
Sb5 Sb9 Sb11 C111 145.2(3)
Sb7 Sb9 Sb11 C111 -146.9(3)
O20 Sb9 Sb11 O1 -75.7(3)
O31 Sb9 Sb11 O1 74.7(3)
O14 Sb9 Sb11 O1 90.7(3)
O13 Sb9 Sb11 O1 -81.0(3)
O3 Sb9 Sb11 O1 0.18(19)
C91 Sb9 Sb11 O1 179.6(3)
Sb5 Sb9 Sb11 O1 -33.21(13)
Sb7 Sb9 Sb11 O1 34.69(13)
O20 Sb9 Sb11 Sb1 -42.1(2)
O31 Sb9 Sb11 Sb1 108.3(2)
O14 Sb9 Sb11 Sb1 124.3(3)
O13 Sb9 Sb11 Sb1 -47.4(2)
O3 Sb9 Sb11 Sb1 33.77(14)
C91 Sb9 Sb11 Sb1 -146.8(2)
Sb5 Sb9 Sb11 Sb1 0.38(3)
Sb7 Sb9 Sb11 Sb1 68.28(3)
O20 Sb9 Sb11 Sb12 -110.8(2)
O31 Sb9 Sb11 Sb12 39.7(2)
O14 Sb9 Sb11 Sb12 55.7(3)
O13 Sb9 Sb11 Sb12 -116.1(2)
O3 Sb9 Sb11 Sb12 -34.87(14)
C91 Sb9 Sb11 Sb12 144.6(2)
Sb5 Sb9 Sb11 Sb12 -68.26(3)
Sb7 Sb9 Sb11 Sb12 -0.36(3)
O15 Sb1 Sb11 O17 111.9(3)
O33A Sb1 Sb11 O17 -161.5(4)
O35A Sb1 Sb11 O17 -88.7(3)
C11B Sb1 Sb11 O17 18.0(7)
C11 Sb1 Sb11 O17 15.2(8)
O1 Sb1 Sb11 O17 -172.6(3)
C11A Sb1 Sb11 O17 11.0(8)
Sb2 Sb1 Sb11 O17 -115.9(3)
Sb12 Sb1 Sb11 O17 141.1(3)
O15 Sb1 Sb11 O29 -1.6(2)
O17 Sb1 Sb11 O29 -113.4(3)
O33A Sb1 Sb11 O29 85.0(3)
O35A Sb1 Sb11 O29 157.9(2)
C11B Sb1 Sb11 O29 -95.5(7)
C11 Sb1 Sb11 O29 -98.3(7)
O1 Sb1 Sb11 O29 73.9(3)
C11A Sb1 Sb11 O29 -102.4(8)
Sb2 Sb1 Sb11 O29 130.66(16)
Sb12 Sb1 Sb11 O29 27.62(16)
O15 Sb1 Sb11 O14 -87.0(3)
O17 Sb1 Sb11 O14 161.1(3)
O33A Sb1 Sb11 O14 -0.4(3)
O35A Sb1 Sb11 O14 72.4(3)
C11B Sb1 Sb11 O14 179.1(7)
C11 Sb1 Sb11 O14 176.3(8)
O1 Sb1 Sb11 O14 -11.5(3)
C11A Sb1 Sb11 O14 172.1(8)
Sb2 Sb1 Sb11 O14 45.2(2)
Sb12 Sb1 Sb11 O14 -57.8(2)
O15 Sb1 Sb11 O13 -159.7(2)
O17 Sb1 Sb11 O13 88.4(3)
O33A Sb1 Sb11 O13 -73.1(3)
O35A Sb1 Sb11 O13 -0.27(19)
C11B Sb1 Sb11 O13 106.4(7)
C11 Sb1 Sb11 O13 103.6(7)
O1 Sb1 Sb11 O13 -84.2(2)
C11A Sb1 Sb11 O13 99.4(7)
Sb2 Sb1 Sb11 O13 -27.50(14)
Sb12 Sb1 Sb11 O13 -130.53(14)
O15 Sb1 Sb11 C111 95.2(3)
O17 Sb1 Sb11 C111 -16.7(4)
O33A Sb1 Sb11 C111 -178.2(4)
O35A Sb1 Sb11 C111 -105.4(3)
C11B Sb1 Sb11 C111 1.3(7)
C11 Sb1 Sb11 C111 -1.5(8)
O1 Sb1 Sb11 C111 170.7(3)
C11A Sb1 Sb11 C111 -5.7(8)
Sb2 Sb1 Sb11 C111 -132.6(3)
Sb12 Sb1 Sb11 C111 124.4(3)
O15 Sb1 Sb11 O1 -75.5(2)
O17 Sb1 Sb11 O1 172.6(3)
O33A Sb1 Sb11 O1 11.1(3)
O35A Sb1 Sb11 O1 83.9(2)
C11B Sb1 Sb11 O1 -169.4(7)
C11 Sb1 Sb11 O1 -172.2(7)
C11A Sb1 Sb11 O1 -176.4(8)
Sb2 Sb1 Sb11 O1 56.72(19)
Sb12 Sb1 Sb11 O1 -46.31(19)
O15 Sb1 Sb11 Sb9 -132.43(16)
O17 Sb1 Sb11 Sb9 115.7(3)
O33A Sb1 Sb11 Sb9 -45.8(2)
O35A Sb1 Sb11 Sb9 27.01(15)
C11B Sb1 Sb11 Sb9 133.7(7)
C11 Sb1 Sb11 Sb9 130.9(7)
O1 Sb1 Sb11 Sb9 -56.9(2)
C11A Sb1 Sb11 Sb9 126.7(7)
Sb2 Sb1 Sb11 Sb9 -0.22(3)
Sb12 Sb1 Sb11 Sb9 -103.25(2)
O15 Sb1 Sb11 Sb12 -29.17(16)
O17 Sb1 Sb11 Sb12 -141.1(3)
O33A Sb1 Sb11 Sb12 57.4(2)
O35A Sb1 Sb11 Sb12 130.26(15)
C11B Sb1 Sb11 Sb12 -123.1(7)
C11 Sb1 Sb11 Sb12 -125.9(7)
O1 Sb1 Sb11 Sb12 46.31(19)
C11A Sb1 Sb11 Sb12 -130.0(7)
Sb2 Sb1 Sb11 Sb12 103.04(2)
O17 Sb11 Sb12 O28 -164.9(2)
O29 Sb11 Sb12 O28 87.5(3)
O14 Sb11 Sb12 O28 -0.6(2)
O13 Sb11 Sb12 O28 -74.6(2)
C111 Sb11 Sb12 O28 99.3(5)
O1 Sb11 Sb12 O28 -95.0(3)
Sb9 Sb11 Sb12 O28 -31.39(16)
Sb1 Sb11 Sb12 O28 -143.12(16)
O17 Sb11 Sb12 O38A -73.7(3)
O29 Sb11 Sb12 O38A 178.7(3)
O14 Sb11 Sb12 O38A 90.6(3)
O13 Sb11 Sb12 O38A 16.6(3)
C111 Sb11 Sb12 O38A -169.6(5)
O1 Sb11 Sb12 O38A -3.8(3)
Sb9 Sb11 Sb12 O38A 59.8(2)
Sb1 Sb11 Sb12 O38A -52.0(2)
O17 Sb11 Sb12 O29 107.6(3)
O14 Sb11 Sb12 O29 -88.1(3)
O13 Sb11 Sb12 O29 -162.1(3)
C111 Sb11 Sb12 O29 11.7(5)
O1 Sb11 Sb12 O29 177.5(3)
Sb9 Sb11 Sb12 O29 -118.9(3)
Sb1 Sb11 Sb12 O29 129.4(3)
O17 Sb11 Sb12 O15 6.7(2)
O29 Sb11 Sb12 O15 -100.9(3)
O14 Sb11 Sb12 O15 170.9(2)
O13 Sb11 Sb12 O15 96.9(2)
C111 Sb11 Sb12 O15 -89.2(5)
O1 Sb11 Sb12 O15 76.5(3)
Sb9 Sb11 Sb12 O15 140.14(16)
Sb1 Sb11 Sb12 O15 28.41(16)
O17 Sb11 Sb12 O1 -69.9(3)
O29 Sb11 Sb12 O1 -177.5(3)
O14 Sb11 Sb12 O1 94.4(3)
O13 Sb11 Sb12 O1 20.4(3)
C111 Sb11 Sb12 O1 -165.7(5)
Sb9 Sb11 Sb12 O1 63.6(2)
Sb1 Sb11 Sb12 O1 -48.1(2)
O17 Sb11 Sb12 C121 99.6(3)
O29 Sb11 Sb12 C121 -8.0(4)
O14 Sb11 Sb12 C121 -96.1(3)
O13 Sb11 Sb12 C121 -170.1(3)
C111 Sb11 Sb12 C121 3.7(5)
O1 Sb11 Sb12 C121 169.4(3)
Sb9 Sb11 Sb12 C121 -126.9(3)
Sb1 Sb11 Sb12 C121 121.3(3)
O17 Sb11 Sb12 Sb1 -21.75(17)
O29 Sb11 Sb12 Sb1 -129.4(3)
O14 Sb11 Sb12 Sb1 142.53(16)
O13 Sb11 Sb12 Sb1 68.53(19)
C111 Sb11 Sb12 Sb1 -117.6(5)
O1 Sb11 Sb12 Sb1 48.1(2)
Sb9 Sb11 Sb12 Sb1 111.72(2)
O15 Sb1 Sb12 O28 179.5(4)
O17 Sb1 Sb12 O28 74.1(3)
O33A Sb1 Sb12 O28 -89.6(3)
O35A Sb1 Sb12 O28 -16.1(3)
C11B Sb1 Sb12 O28 164.3(7)
C11 Sb1 Sb12 O28 165.2(9)
O1 Sb1 Sb12 O28 3.4(3)
C11A Sb1 Sb12 O28 177.2(9)
Sb2 Sb1 Sb12 O28 -59.5(2)
Sb11 Sb1 Sb12 O28 52.7(2)
O15 Sb1 Sb12 O38A -88.9(3)
O17 Sb1 Sb12 O38A 165.8(2)
O33A Sb1 Sb12 O38A 2.0(2)
O35A Sb1 Sb12 O38A 75.6(2)
C11B Sb1 Sb12 O38A -104.0(7)
C11 Sb1 Sb12 O38A -103.1(9)
O1 Sb1 Sb12 O38A 95.1(3)
C11A Sb1 Sb12 O38A -91.1(9)
Sb2 Sb1 Sb12 O38A 32.15(16)
Sb11 Sb1 Sb12 O38A 144.38(16)
O15 Sb1 Sb12 O29 99.9(3)
O17 Sb1 Sb12 O29 -5.4(2)
O33A Sb1 Sb12 O29 -169.2(2)
O35A Sb1 Sb12 O29 -95.6(2)
C11B Sb1 Sb12 O29 84.7(7)
C11 Sb1 Sb12 O29 85.7(9)
O1 Sb1 Sb12 O29 -76.1(3)
C11A Sb1 Sb12 O29 97.7(9)
Sb2 Sb1 Sb12 O29 -139.09(15)
Sb11 Sb1 Sb12 O29 -26.87(15)
O17 Sb1 Sb12 O15 -105.3(3)
O33A Sb1 Sb12 O15 90.9(3)
O35A Sb1 Sb12 O15 164.5(4)
C11B Sb1 Sb12 O15 -15.2(7)
C11 Sb1 Sb12 O15 -14.2(9)
O1 Sb1 Sb12 O15 -176.0(4)
C11A Sb1 Sb12 O15 -2.2(9)
Sb2 Sb1 Sb12 O15 121.0(3)
Sb11 Sb1 Sb12 O15 -126.8(3)
O15 Sb1 Sb12 O1 176.0(4)
O17 Sb1 Sb12 O1 70.7(3)
O33A Sb1 Sb12 O1 -93.1(3)
O35A Sb1 Sb12 O1 -19.5(3)
C11B Sb1 Sb12 O1 160.8(7)
C11 Sb1 Sb12 O1 161.8(9)
C11A Sb1 Sb12 O1 173.8(9)
Sb2 Sb1 Sb12 O1 -63.0(2)
Sb11 Sb1 Sb12 O1 49.3(2)
O15 Sb1 Sb12 C121 8.4(4)
O17 Sb1 Sb12 C121 -97.0(3)
O33A Sb1 Sb12 C121 99.3(3)
O35A Sb1 Sb12 C121 172.8(3)
C11B Sb1 Sb12 C121 -6.8(7)
C11 Sb1 Sb12 C121 -5.9(9)
O1 Sb1 Sb12 C121 -167.7(3)
C11A Sb1 Sb12 C121 6.1(9)
Sb2 Sb1 Sb12 C121 129.4(3)
Sb11 Sb1 Sb12 C121 -118.4(3)
O15 Sb1 Sb12 Sb11 126.8(3)
O17 Sb1 Sb12 Sb11 21.44(16)
O33A Sb1 Sb12 Sb11 -142.33(17)
O35A Sb1 Sb12 Sb11 -68.75(19)
C11B Sb1 Sb12 Sb11 111.6(7)
C11 Sb1 Sb12 Sb11 112.5(8)
O1 Sb1 Sb12 Sb11 -49.3(2)
C11A Sb1 Sb12 Sb11 124.5(9)
Sb2 Sb1 Sb12 Sb11 -112.22(3)
O37A Sb6 Mn2 O19 -92.7(3)
O23 Sb6 Mn2 O19 -69.8(3)
O30 Sb6 Mn2 O19 89.3(3)
O18 Sb6 Mn2 O19 64.2(3)
O4 Sb6 Mn2 O19 -1.7(3)
C61 Sb6 Mn2 O19 176.7(3)
Sb8 Sb6 Mn2 O19 38.4(3)
Sb10 Sb6 Mn2 O19 -42.1(3)
O37A Sb6 Mn2 O39A 30.2(6)
O23 Sb6 Mn2 O39A 53.0(6)
O30 Sb6 Mn2 O39A -147.8(6)
O18 Sb6 Mn2 O39A -172.9(6)
O4 Sb6 Mn2 O39A 121.1(6)
C61 Sb6 Mn2 O39A -60.4(6)
Sb8 Sb6 Mn2 O39A 161.3(6)
Sb10 Sb6 Mn2 O39A 80.8(6)
O37A Sb6 Mn2 O23 -22.8(3)
O30 Sb6 Mn2 O23 159.1(3)
O18 Sb6 Mn2 O23 134.0(3)
O4 Sb6 Mn2 O23 68.1(3)
C61 Sb6 Mn2 O23 -113.5(3)
Sb8 Sb6 Mn2 O23 108.2(2)
Sb10 Sb6 Mn2 O23 27.7(2)
O37A Sb6 Mn2 N3 126.6(8)
O23 Sb6 Mn2 N3 149.4(8)
O30 Sb6 Mn2 N3 -51.5(8)
O18 Sb6 Mn2 N3 -76.6(8)
O4 Sb6 Mn2 N3 -142.5(8)
C61 Sb6 Mn2 N3 35.9(8)
Sb8 Sb6 Mn2 N3 -102.4(8)
Sb10 Sb6 Mn2 N3 177.1(8)
O37A Sb6 Mn2 O18 -156.9(3)
O23 Sb6 Mn2 O18 -134.0(3)
O30 Sb6 Mn2 O18 25.1(3)
O4 Sb6 Mn2 O18 -65.9(3)
C61 Sb6 Mn2 O18 112.5(3)
Sb8 Sb6 Mn2 O18 -25.8(2)
Sb10 Sb6 Mn2 O18 -106.3(2)
O11 Sb8 Mn3 O14 93.7(3)
O30 Sb8 Mn3 O14 -90.3(3)
O22 Sb8 Mn3 O14 -66.4(3)
O28 Sb8 Mn3 O14 68.3(3)
O4 Sb8 Mn3 O14 2.6(2)
C81 Sb8 Mn3 O14 -177.8(3)
Sb10 Sb8 Mn3 O14 43.58(19)
Sb6 Sb8 Mn3 O14 -37.7(2)
O11 Sb8 Mn3 N141 -40.6(10)
O30 Sb8 Mn3 N141 135.4(10)
O22 Sb8 Mn3 N141 159.3(10)
O28 Sb8 Mn3 N141 -66.0(10)
O4 Sb8 Mn3 N141 -131.7(10)
C81 Sb8 Mn3 N141 47.9(10)
Sb10 Sb8 Mn3 N141 -90.7(9)
Sb6 Sb8 Mn3 N141 -172.0(9)
O11 Sb8 Mn3 N131 -50.4(6)
O30 Sb8 Mn3 N131 125.6(6)
O22 Sb8 Mn3 N131 149.5(6)
O28 Sb8 Mn3 N131 -75.8(6)
O4 Sb8 Mn3 N131 -141.5(6)
C81 Sb8 Mn3 N131 38.1(6)
Sb10 Sb8 Mn3 N131 -100.5(6)
Sb6 Sb8 Mn3 N131 178.2(5)
O11 Sb8 Mn3 O21 -152.5(4)
O30 Sb8 Mn3 O21 23.4(4)
O22 Sb8 Mn3 O21 47.3(4)
O28 Sb8 Mn3 O21 -178.0(4)
O4 Sb8 Mn3 O21 116.3(3)
C81 Sb8 Mn3 O21 -64.1(3)
Sb10 Sb8 Mn3 O21 157.3(3)
Sb6 Sb8 Mn3 O21 76.0(3)
O11 Sb8 Mn3 O28 25.5(3)
O30 Sb8 Mn3 O28 -158.6(3)
O22 Sb8 Mn3 O28 -134.7(3)
O4 Sb8 Mn3 O28 -65.7(3)
C81 Sb8 Mn3 O28 113.9(3)
Sb10 Sb8 Mn3 O28 -24.7(2)
Sb6 Sb8 Mn3 O28 -106.0(2)
O11 Sb8 Mn3 O22 160.1(3)
O30 Sb8 Mn3 O22 -23.9(3)
O28 Sb8 Mn3 O22 134.7(3)
O4 Sb8 Mn3 O22 69.0(3)
C81 Sb8 Mn3 O22 -111.4(3)
Sb10 Sb8 Mn3 O22 110.0(2)
Sb6 Sb8 Mn3 O22 28.7(2)
O37A Sb10 Mn5 O33A 92.7(3)
O11 Sb10 Mn5 O33A -89.0(3)
O38A Sb10 Mn5 O33A -67.0(3)
O32 Sb10 Mn5 O33A 68.4(3)
O4 Sb10 Mn5 O33A 1.9(3)
C101 Sb10 Mn5 O33A -179.7(3)
Sb8 Sb10 Mn5 O33A -37.6(2)
Sb6 Sb10 Mn5 O33A 42.6(2)
O37A Sb10 Mn5 N151 -44.1(5)
O11 Sb10 Mn5 N151 134.2(5)
O38A Sb10 Mn5 N151 156.2(5)
O32 Sb10 Mn5 N151 -68.4(5)
O4 Sb10 Mn5 N151 -134.8(5)
C101 Sb10 Mn5 N151 43.5(5)
Sb8 Sb10 Mn5 N151 -174.4(5)
Sb6 Sb10 Mn5 N151 -94.2(5)
O37A Sb10 Mn5 O40A -150.9(5)
O11 Sb10 Mn5 O40A 27.5(5)
O38A Sb10 Mn5 O40A 49.4(4)
O32 Sb10 Mn5 O40A -175.2(5)
O4 Sb10 Mn5 O40A 118.4(4)
C101 Sb10 Mn5 O40A -63.3(4)
Sb8 Sb10 Mn5 O40A 78.8(4)
Sb6 Sb10 Mn5 O40A 159.0(4)
O37A Sb10 Mn5 O32 24.3(3)
O11 Sb10 Mn5 O32 -157.3(3)
O38A Sb10 Mn5 O32 -135.4(3)
O4 Sb10 Mn5 O32 -66.4(3)
C101 Sb10 Mn5 O32 111.9(3)
Sb8 Sb10 Mn5 O32 -106.0(2)
Sb6 Sb10 Mn5 O32 -25.8(3)
O37A Sb10 Mn5 O38A 159.7(3)
O11 Sb10 Mn5 O38A -21.9(3)
O32 Sb10 Mn5 O38A 135.4(3)
O4 Sb10 Mn5 O38A 69.0(3)
C101 Sb10 Mn5 O38A -112.7(3)
Sb8 Sb10 Mn5 O38A 29.4(2)
Sb6 Sb10 Mn5 O38A 109.6(2)
O28 Sb12 O1 Mn1 -45.6(3)
O38A Sb12 O1 Mn1 47.6(3)
O29 Sb12 O1 Mn1 -131.1(3)
O15 Sb12 O1 Mn1 134.2(3)
C121 Sb12 O1 Mn1 -174.8(12)
Sb11 Sb12 O1 Mn1 -129.6(4)
Sb1 Sb12 O1 Mn1 131.8(4)
O28 Sb12 O1 Sb1 -177.4(2)
O38A Sb12 O1 Sb1 -84.2(2)
O29 Sb12 O1 Sb1 97.1(2)
O15 Sb12 O1 Sb1 2.4(2)
C121 Sb12 O1 Sb1 53.4(14)
Sb11 Sb12 O1 Sb1 98.6(2)
O28 Sb12 O1 Sb11 83.9(2)
O38A Sb12 O1 Sb11 177.2(2)
O29 Sb12 O1 Sb11 -1.5(2)
O15 Sb12 O1 Sb11 -96.2(2)
C121 Sb12 O1 Sb11 -45.2(14)
Sb1 Sb12 O1 Sb11 -98.6(2)
O3 Mn1 O1 Sb12 119.2(3)
O2 Mn1 O1 Sb12 -120.6(3)
O4 Mn1 O1 Sb12 -1.4(3)
O3 Mn1 O1 Sb1 -121.2(3)
O2 Mn1 O1 Sb1 -1.0(4)
O4 Mn1 O1 Sb1 118.1(3)
O3 Mn1 O1 Sb11 2.1(3)
O2 Mn1 O1 Sb11 122.4(3)
O4 Mn1 O1 Sb11 -118.5(3)
O15 Sb1 O1 Sb12 -2.5(2)
O17 Sb1 O1 Sb12 -104.7(2)
O33A Sb1 O1 Sb12 87.8(2)
O35A Sb1 O1 Sb12 164.1(2)
C11B Sb1 O1 Sb12 -66(2)
C11 Sb1 O1 Sb12 -72(3)
C11A Sb1 O1 Sb12 -65(7)
Sb2 Sb1 O1 Sb12 125.95(17)
Sb11 Sb1 O1 Sb12 -100.3(2)
O15 Sb1 O1 Mn1 -128.3(3)
O17 Sb1 O1 Mn1 129.6(3)
O33A Sb1 O1 Mn1 -38.0(3)
O35A Sb1 O1 Mn1 38.3(3)
C11B Sb1 O1 Mn1 168.5(19)
C11 Sb1 O1 Mn1 162(2)
C11A Sb1 O1 Mn1 169(7)
Sb2 Sb1 O1 Mn1 0.2(3)
Sb11 Sb1 O1 Mn1 133.9(4)
Sb12 Sb1 O1 Mn1 -125.8(4)
O15 Sb1 O1 Sb11 97.8(2)
O17 Sb1 O1 Sb11 -4.4(2)
O33A Sb1 O1 Sb11 -172.0(2)
O35A Sb1 O1 Sb11 -95.6(2)
C11B Sb1 O1 Sb11 35(2)
C11 Sb1 O1 Sb11 28(3)
C11A Sb1 O1 Sb11 35(7)
Sb2 Sb1 O1 Sb11 -133.78(14)
Sb12 Sb1 O1 Sb11 100.3(2)
O17 Sb11 O1 Sb12 105.6(2)
O29 Sb11 O1 Sb12 1.6(2)
O14 Sb11 O1 Sb12 -87.1(2)
O13 Sb11 O1 Sb12 -163.4(2)
C111 Sb11 O1 Sb12 62.4(14)
Sb9 Sb11 O1 Sb12 -125.47(16)
Sb1 Sb11 O1 Sb12 101.2(2)
O17 Sb11 O1 Mn1 -130.3(3)
O29 Sb11 O1 Mn1 125.7(3)
O14 Sb11 O1 Mn1 37.0(3)
O13 Sb11 O1 Mn1 -39.3(3)
C111 Sb11 O1 Mn1 -173.5(13)
Sb9 Sb11 O1 Mn1 -1.4(3)
Sb1 Sb11 O1 Mn1 -134.7(4)
Sb12 Sb11 O1 Mn1 124.1(4)
O17 Sb11 O1 Sb1 4.4(2)
O29 Sb11 O1 Sb1 -99.6(2)
O14 Sb11 O1 Sb1 171.7(2)
O13 Sb11 O1 Sb1 95.4(2)
C111 Sb11 O1 Sb1 -38.8(14)
Sb9 Sb11 O1 Sb1 133.35(14)
Sb12 Sb11 O1 Sb1 -101.2(2)
O3 Mn1 O2 Sb3 -122.0(3)
O1 Mn1 O2 Sb3 118.5(3)
O4 Mn1 O2 Sb3 -0.4(3)
O3 Mn1 O2 Sb4 -2.2(4)
O1 Mn1 O2 Sb4 -121.6(3)
O4 Mn1 O2 Sb4 119.5(3)
O3 Mn1 O2 Sb2 121.1(3)
O1 Mn1 O2 Sb2 1.6(4)
O4 Mn1 O2 Sb2 -117.3(3)
O23 Sb3 O2 Mn1 47.1(3)
O25 Sb3 O2 Mn1 -131.4(3)
O32 Sb3 O2 Mn1 -45.7(3)
O24 Sb3 O2 Mn1 134.1(3)
C31 Sb3 O2 Mn1 -168.1(13)
Sb2 Sb3 O2 Mn1 -129.7(4)
Sb4 Sb3 O2 Mn1 132.0(4)
O23 Sb3 O2 Sb4 -84.9(2)
O25 Sb3 O2 Sb4 96.6(3)
O32 Sb3 O2 Sb4 -177.7(2)
O24 Sb3 O2 Sb4 2.0(2)
C31 Sb3 O2 Sb4 59.9(15)
Sb2 Sb3 O2 Sb4 98.3(2)
O23 Sb3 O2 Sb2 176.8(2)
O25 Sb3 O2 Sb2 -1.8(2)
O32 Sb3 O2 Sb2 84.0(2)
O24 Sb3 O2 Sb2 -96.3(3)
C31 Sb3 O2 Sb2 -38.4(15)
Sb4 Sb3 O2 Sb2 -98.3(2)
O24 Sb4 O2 Mn1 -128.6(3)
O26 Sb4 O2 Mn1 130.0(3)
O19 Sb4 O2 Mn1 -37.4(3)
O12 Sb4 O2 Mn1 38.8(3)
C41A Sb4 O2 Mn1 165(3)
C41B Sb4 O2 Mn1 162(4)
C41 Sb4 O2 Mn1 -171(5)
Sb5 Sb4 O2 Mn1 0.5(3)
Sb2 Sb4 O2 Mn1 134.0(4)
Sb3 Sb4 O2 Mn1 -126.4(4)
O24 Sb4 O2 Sb3 -2.1(2)
O26 Sb4 O2 Sb3 -103.5(3)
O19 Sb4 O2 Sb3 89.0(2)
O12 Sb4 O2 Sb3 165.2(2)
C41A Sb4 O2 Sb3 -69(3)
C41B Sb4 O2 Sb3 -72(4)
C41 Sb4 O2 Sb3 -45(5)
Sb5 Sb4 O2 Sb3 126.99(17)
Sb2 Sb4 O2 Sb3 -99.5(3)
O24 Sb4 O2 Sb2 97.4(3)
O26 Sb4 O2 Sb2 -4.0(2)
O19 Sb4 O2 Sb2 -171.5(2)
O12 Sb4 O2 Sb2 -95.3(2)
C41A Sb4 O2 Sb2 31(4)
C41B Sb4 O2 Sb2 28(4)
C41 Sb4 O2 Sb2 55(5)
Sb5 Sb4 O2 Sb2 -133.48(15)
Sb3 Sb4 O2 Sb2 99.5(3)
O25 Sb2 O2 Mn1 126.3(3)
O26 Sb2 O2 Mn1 -130.7(3)
O33A Sb2 O2 Mn1 36.7(3)
O35A Sb2 O2 Mn1 -39.5(3)
C21A Sb2 O2 Mn1 -167(3)
C21 Sb2 O2 Mn1 178(2)
Sb1 Sb2 O2 Mn1 -1.4(3)
Sb4 Sb2 O2 Mn1 -134.7(4)
Sb3 Sb2 O2 Mn1 124.5(4)
O25 Sb2 O2 Sb3 1.8(2)
O26 Sb2 O2 Sb3 104.8(3)
O33A Sb2 O2 Sb3 -87.9(2)
O35A Sb2 O2 Sb3 -164.0(2)
C21A Sb2 O2 Sb3 68(3)
C21 Sb2 O2 Sb3 53(2)
Sb1 Sb2 O2 Sb3 -125.90(16)
Sb4 Sb2 O2 Sb3 100.8(3)
O25 Sb2 O2 Sb4 -99.0(3)
O26 Sb2 O2 Sb4 4.0(2)
O33A Sb2 O2 Sb4 171.3(2)
O35A Sb2 O2 Sb4 95.2(2)
C21A Sb2 O2 Sb4 -33(3)
C21 Sb2 O2 Sb4 -48(2)
Sb1 Sb2 O2 Sb4 133.33(16)
Sb3 Sb2 O2 Sb4 -100.8(3)
O2 Mn1 O3 Sb7 118.6(3)
O1 Mn1 O3 Sb7 -121.7(3)
O4 Mn1 O3 Sb7 -2.2(3)
O2 Mn1 O3 Sb9 -121.7(3)
O1 Mn1 O3 Sb9 -2.0(4)
O4 Mn1 O3 Sb9 117.5(3)
O2 Mn1 O3 Sb5 3.4(4)
O1 Mn1 O3 Sb5 123.1(3)
O4 Mn1 O3 Sb5 -117.3(3)
O16 Sb7 O3 Mn1 -130.4(3)
O31 Sb7 O3 Mn1 134.6(3)
O22 Sb7 O3 Mn1 48.2(3)
O18 Sb7 O3 Mn1 -44.8(3)
C71A Sb7 O3 Mn1 -157(2)
C71 Sb7 O3 Mn1 166(3)
Sb5 Sb7 O3 Mn1 -128.3(4)
Sb9 Sb7 O3 Mn1 132.9(4)
O16 Sb7 O3 Sb9 96.7(3)
O31 Sb7 O3 Sb9 1.7(2)
O22 Sb7 O3 Sb9 -84.7(2)
O18 Sb7 O3 Sb9 -177.7(2)
C71A Sb7 O3 Sb9 70(2)
C71 Sb7 O3 Sb9 33(3)
Sb5 Sb7 O3 Sb9 98.8(3)
O16 Sb7 O3 Sb5 -2.1(3)
O31 Sb7 O3 Sb5 -97.1(3)
O22 Sb7 O3 Sb5 176.5(2)
O18 Sb7 O3 Sb5 83.5(2)
C71A Sb7 O3 Sb5 -29(3)
C71 Sb7 O3 Sb5 -66(3)
Sb9 Sb7 O3 Sb5 -98.8(3)
O20 Sb9 O3 Mn1 130.6(3)
O31 Sb9 O3 Mn1 -127.3(3)
O14 Sb9 O3 Mn1 -37.1(3)
O13 Sb9 O3 Mn1 39.3(3)
C91 Sb9 O3 Mn1 -176.1(12)
Sb11 Sb9 O3 Mn1 1.1(3)
Sb5 Sb9 O3 Mn1 134.9(4)
Sb7 Sb9 O3 Mn1 -125.6(4)
O20 Sb9 O3 Sb7 -103.9(2)
O31 Sb9 O3 Sb7 -1.7(2)
O14 Sb9 O3 Sb7 88.5(2)
O13 Sb9 O3 Sb7 164.8(2)
C91 Sb9 O3 Sb7 -50.5(14)
Sb11 Sb9 O3 Sb7 126.61(16)
Sb5 Sb9 O3 Sb7 -99.5(2)
O20 Sb9 O3 Sb5 -4.4(2)
O31 Sb9 O3 Sb5 97.8(2)
O14 Sb9 O3 Sb5 -172.0(2)
O13 Sb9 O3 Sb5 -95.7(2)
C91 Sb9 O3 Sb5 49.0(14)
Sb11 Sb9 O3 Sb5 -133.89(15)
Sb7 Sb9 O3 Sb5 99.5(2)
O16 Sb5 O3 Mn1 124.6(3)
O20 Sb5 O3 Mn1 -132.4(3)
O19 Sb5 O3 Mn1 35.2(3)
O12 Sb5 O3 Mn1 -40.7(3)
C51 Sb5 O3 Mn1 179(2)
C51A Sb5 O3 Mn1 -174.6(19)
Sb4 Sb5 O3 Mn1 -2.7(3)
Sb9 Sb5 O3 Mn1 -136.7(4)
Sb7 Sb5 O3 Mn1 122.4(4)
O16 Sb5 O3 Sb7 2.2(3)
O20 Sb5 O3 Sb7 105.2(3)
O19 Sb5 O3 Sb7 -87.2(2)
O12 Sb5 O3 Sb7 -163.2(2)
C51 Sb5 O3 Sb7 57(2)
C51A Sb5 O3 Sb7 63(2)
Sb4 Sb5 O3 Sb7 -125.09(17)
Sb9 Sb5 O3 Sb7 100.9(3)
O16 Sb5 O3 Sb9 -98.7(3)
O20 Sb5 O3 Sb9 4.4(2)
O19 Sb5 O3 Sb9 171.9(2)
O12 Sb5 O3 Sb9 96.0(2)
C51 Sb5 O3 Sb9 -44(2)
C51A Sb5 O3 Sb9 -38(2)
Sb4 Sb5 O3 Sb9 134.05(15)
Sb7 Sb5 O3 Sb9 -100.9(3)
O11 Sb8 O4 Sb10 -2.6(2)
O30 Sb8 O4 Sb10 -96.8(2)
O22 Sb8 O4 Sb10 172.0(2)
O28 Sb8 O4 Sb10 88.4(2)
C81 Sb8 O4 Sb10 -43(4)
Mn3 Sb8 O4 Sb10 128.94(15)
Sb6 Sb8 O4 Sb10 -99.3(3)
O11 Sb8 O4 Sb6 96.7(2)
O30 Sb8 O4 Sb6 2.5(2)
O22 Sb8 O4 Sb6 -88.7(2)
O28 Sb8 O4 Sb6 -172.3(2)
C81 Sb8 O4 Sb6 57(4)
Mn3 Sb8 O4 Sb6 -131.74(15)
Sb10 Sb8 O4 Sb6 99.3(3)
O11 Sb8 O4 Mn1 -134.0(3)
O30 Sb8 O4 Mn1 131.8(3)
O22 Sb8 O4 Mn1 40.6(3)
O28 Sb8 O4 Mn1 -43.0(3)
C81 Sb8 O4 Mn1 -174(4)
Mn3 Sb8 O4 Mn1 -2.5(3)
Sb10 Sb8 O4 Mn1 -131.4(4)
Sb6 Sb8 O4 Mn1 129.3(4)
O37A Sb10 O4 Sb8 96.9(2)
O11 Sb10 O4 Sb8 2.6(2)
O38A Sb10 O4 Sb8 -88.6(2)
O32 Sb10 O4 Sb8 -172.3(2)
C101 Sb10 O4 Sb8 65(3)
Mn5 Sb10 O4 Sb8 -131.63(15)
Sb6 Sb10 O4 Sb8 99.4(3)
O37A Sb10 O4 Sb6 -2.5(2)
O11 Sb10 O4 Sb6 -96.8(2)
O38A Sb10 O4 Sb6 172.0(2)
O32 Sb10 O4 Sb6 88.3(2)
C101 Sb10 O4 Sb6 -35(3)
Mn5 Sb10 O4 Sb6 128.99(15)
Sb8 Sb10 O4 Sb6 -99.4(3)
O37A Sb10 O4 Mn1 -132.3(3)
O11 Sb10 O4 Mn1 133.4(3)
O38A Sb10 O4 Mn1 42.2(3)
O32 Sb10 O4 Mn1 -41.5(3)
C101 Sb10 O4 Mn1 -164(2)
Mn5 Sb10 O4 Mn1 -0.8(3)
Sb8 Sb10 O4 Mn1 130.8(4)
Sb6 Sb10 O4 Mn1 -129.8(4)
O37A Sb6 O4 Sb8 -97.0(3)
O23 Sb6 O4 Sb8 172.2(3)
O30 Sb6 O4 Sb8 -2.5(2)
O18 Sb6 O4 Sb8 88.7(3)
C61 Sb6 O4 Sb8 -30(4)
Mn2 Sb6 O4 Sb8 130.49(16)
Sb10 Sb6 O4 Sb8 -99.4(3)
O37A Sb6 O4 Sb10 2.5(2)
O23 Sb6 O4 Sb10 -88.4(2)
O30 Sb6 O4 Sb10 96.9(3)
O18 Sb6 O4 Sb10 -171.9(3)
C61 Sb6 O4 Sb10 69(3)
Mn2 Sb6 O4 Sb10 -130.07(15)
Sb8 Sb6 O4 Sb10 99.4(3)
O37A Sb6 O4 Mn1 133.3(3)
O23 Sb6 O4 Mn1 42.5(3)
O30 Sb6 O4 Mn1 -132.2(3)
O18 Sb6 O4 Mn1 -41.1(3)
C61 Sb6 O4 Mn1 -160(3)
Mn2 Sb6 O4 Mn1 0.8(3)
Sb8 Sb6 O4 Mn1 -129.7(4)
Sb10 Sb6 O4 Mn1 130.8(4)
O3 Mn1 O4 Sb8 -57.6(3)
O2 Mn1 O4 Sb8 -178.9(3)
O1 Mn1 O4 Sb8 61.9(3)
O3 Mn1 O4 Sb10 -178.4(3)
O2 Mn1 O4 Sb10 60.3(3)
O1 Mn1 O4 Sb10 -58.9(3)
O3 Mn1 O4 Sb6 61.6(3)
O2 Mn1 O4 Sb6 -59.7(3)
O1 Mn1 O4 Sb6 -178.9(3)
O30 Sb8 O11 Sb10 81.3(3)
O22 Sb8 O11 Sb10 -19.3(11)
O28 Sb8 O11 Sb10 -83.7(3)
O4 Sb8 O11 Sb10 2.8(2)
C81 Sb8 O11 Sb10 -179.2(3)
Mn3 Sb8 O11 Sb10 -101.5(3)
Sb6 Sb8 O11 Sb10 43.7(2)
O37A Sb10 O11 Sb8 -81.0(3)
O38A Sb10 O11 Sb8 84.4(3)
O32 Sb10 O11 Sb8 16.2(10)
O4 Sb10 O11 Sb8 -2.8(2)
C101 Sb10 O11 Sb8 -177.5(3)
Mn5 Sb10 O11 Sb8 100.2(3)
Sb6 Sb10 O11 Sb8 -43.7(2)
O24 Sb4 O12 Sb5 -60.8(7)
O26 Sb4 O12 Sb5 -176.5(2)
O19 Sb4 O12 Sb5 -6.5(2)
C41A Sb4 O12 Sb5 89.4(7)
O2 Sb4 O12 Sb5 -98.6(2)
C41B Sb4 O12 Sb5 89.4(6)
C41 Sb4 O12 Sb5 85.2(6)
Sb2 Sb4 O12 Sb5 -140.53(18)
Sb3 Sb4 O12 Sb5 -87.0(2)
O24 Sb4 O12 Mn4 97.0(7)
O26 Sb4 O12 Mn4 -18.6(3)
O19 Sb4 O12 Mn4 151.4(3)
C41A Sb4 O12 Mn4 -112.7(7)
O2 Sb4 O12 Mn4 59.3(3)
C41B Sb4 O12 Mn4 -112.7(6)
C41 Sb4 O12 Mn4 -116.9(7)
Sb5 Sb4 O12 Mn4 157.9(4)
Sb2 Sb4 O12 Mn4 17.4(3)
Sb3 Sb4 O12 Mn4 70.9(3)
O16 Sb5 O12 Sb4 58.7(7)
O20 Sb5 O12 Sb4 176.8(2)
O19 Sb5 O12 Sb4 6.5(2)
C51 Sb5 O12 Sb4 -86.7(5)
C51A Sb5 O12 Sb4 -89.7(4)
O3 Sb5 O12 Sb4 100.0(2)
Sb9 Sb5 O12 Sb4 140.85(17)
Sb7 Sb5 O12 Sb4 86.7(2)
O16 Sb5 O12 Mn4 -99.5(7)
O20 Sb5 O12 Mn4 18.7(3)
O19 Sb5 O12 Mn4 -151.7(3)
C51 Sb5 O12 Mn4 115.2(5)
C51A Sb5 O12 Mn4 112.2(5)
O3 Sb5 O12 Mn4 -58.2(3)
Sb4 Sb5 O12 Mn4 -158.2(4)
Sb9 Sb5 O12 Mn4 -17.3(3)
Sb7 Sb5 O12 Mn4 -71.5(3)
O13 Mn4 O12 Sb4 -126.1(3)
O35A Mn4 O12 Sb4 -26.8(3)
O36A Mn4 O12 Sb4 147.7(3)
O34A Mn4 O12 Sb4 99.6(19)
O27 Mn4 O12 Sb4 59.3(3)
O13 Mn4 O12 Sb5 26.9(3)
O35A Mn4 O12 Sb5 126.2(3)
O36A Mn4 O12 Sb5 -59.3(3)
O34A Mn4 O12 Sb5 -107.4(19)
O27 Mn4 O12 Sb5 -147.7(3)
O20 Sb9 O13 Sb11 -175.9(2)
O31 Sb9 O13 Sb11 -61.0(7)
O14 Sb9 O13 Sb11 -5.2(2)
O3 Sb9 O13 Sb11 -98.5(2)
C91 Sb9 O13 Sb11 88.0(3)
Sb5 Sb9 O13 Sb11 -139.86(18)
Sb7 Sb9 O13 Sb11 -86.7(2)
O20 Sb9 O13 Mn4 -18.7(3)
O31 Sb9 O13 Mn4 96.1(6)
O14 Sb9 O13 Mn4 151.9(4)
O3 Sb9 O13 Mn4 58.7(3)
C91 Sb9 O13 Mn4 -114.9(3)
Sb11 Sb9 O13 Mn4 157.1(4)
Sb5 Sb9 O13 Mn4 17.3(3)
Sb7 Sb9 O13 Mn4 70.5(3)
O17 Sb11 O13 Sb9 176.5(2)
O29 Sb11 O13 Sb9 57.0(7)
O14 Sb11 O13 Sb9 5.2(2)
C111 Sb11 O13 Sb9 -89.0(4)
O1 Sb11 O13 Sb9 99.4(2)
Sb1 Sb11 O13 Sb9 140.37(18)
Sb12 Sb11 O13 Sb9 86.5(2)
O17 Sb11 O13 Mn4 19.1(3)
O29 Sb11 O13 Mn4 -100.3(6)
O14 Sb11 O13 Mn4 -152.1(3)
C111 Sb11 O13 Mn4 113.6(4)
O1 Sb11 O13 Mn4 -58.0(3)
Sb9 Sb11 O13 Mn4 -157.3(4)
Sb1 Sb11 O13 Mn4 -17.0(3)
Sb12 Sb11 O13 Mn4 -70.9(3)
O12 Mn4 O13 Sb9 -27.0(3)
O35A Mn4 O13 Sb9 -125.4(3)
O36A Mn4 O13 Sb9 60.1(3)
O34A Mn4 O13 Sb9 147.9(3)
O27 Mn4 O13 Sb9 99.9(18)
O12 Mn4 O13 Sb11 125.1(3)
O35A Mn4 O13 Sb11 26.7(3)
O36A Mn4 O13 Sb11 -147.9(3)
O34A Mn4 O13 Sb11 -60.0(3)
O27 Mn4 O13 Sb11 -108.0(18)
O17 Sb11 O14 Mn3 120.0(8)
O29 Sb11 O14 Mn3 -8.7(4)
O13 Sb11 O14 Mn3 154.2(4)
C111 Sb11 O14 Mn3 -106.4(4)
O1 Sb11 O14 Mn3 67.7(3)
Sb9 Sb11 O14 Mn3 159.4(5)
Sb1 Sb11 O14 Mn3 75.3(4)
Sb12 Sb11 O14 Mn3 28.0(3)
O17 Sb11 O14 Sb9 -39.5(10)
O29 Sb11 O14 Sb9 -168.2(3)
O13 Sb11 O14 Sb9 -5.3(2)
C111 Sb11 O14 Sb9 94.1(3)
O1 Sb11 O14 Sb9 -91.7(2)
Sb1 Sb11 O14 Sb9 -84.2(3)
Sb12 Sb11 O14 Sb9 -131.5(2)
N141 Mn3 O14 Sb11 56.9(10)
N131 Mn3 O14 Sb11 59.8(8)
O21 Mn3 O14 Sb11 156.7(4)
O28 Mn3 O14 Sb11 -41.3(4)
O22 Mn3 O14 Sb11 -115.4(3)
Sb8 Mn3 O14 Sb11 -78.8(3)
N141 Mn3 O14 Sb9 -148.5(10)
N131 Mn3 O14 Sb9 -145.6(7)
O21 Mn3 O14 Sb9 -48.7(5)
O28 Mn3 O14 Sb9 113.3(4)
O22 Mn3 O14 Sb9 39.2(4)
Sb8 Mn3 O14 Sb9 75.8(4)
O20 Sb9 O14 Sb11 41.5(9)
O31 Sb9 O14 Sb11 167.4(3)
O13 Sb9 O14 Sb11 5.3(2)
O3 Sb9 O14 Sb11 91.1(3)
C91 Sb9 O14 Sb11 -96.1(3)
Sb5 Sb9 O14 Sb11 83.8(3)
Sb7 Sb9 O14 Sb11 131.0(2)
O20 Sb9 O14 Mn3 -117.4(8)
O31 Sb9 O14 Mn3 8.5(4)
O13 Sb9 O14 Mn3 -153.6(4)
O3 Sb9 O14 Mn3 -67.8(4)
C91 Sb9 O14 Mn3 105.0(4)
Sb11 Sb9 O14 Mn3 -158.9(5)
Sb5 Sb9 O14 Mn3 -75.1(4)
Sb7 Sb9 O14 Mn3 -27.9(3)
O17 Sb1 O15 Sb12 77.3(3)
O33A Sb1 O15 Sb12 -89.4(3)
O35A Sb1 O15 Sb12 -38.2(8)
C11B Sb1 O15 Sb12 168.8(5)
C11 Sb1 O15 Sb12 169.8(7)
O1 Sb1 O15 Sb12 2.6(2)
C11A Sb1 O15 Sb12 178.5(6)
Sb2 Sb1 O15 Sb12 -81.5(3)
Sb11 Sb1 O15 Sb12 44.2(2)
O28 Sb12 O15 Sb1 -1.9(13)
O38A Sb12 O15 Sb1 89.2(3)
O29 Sb12 O15 Sb1 -78.9(3)
O1 Sb12 O15 Sb1 -2.6(2)
C121 Sb12 O15 Sb1 -173.8(3)
Sb11 Sb12 O15 Sb1 -44.0(2)
O20 Sb5 O16 Sb7 -76.4(3)
O19 Sb5 O16 Sb7 90.3(3)
O12 Sb5 O16 Sb7 40.2(8)
C51 Sb5 O16 Sb7 -174.0(5)
C51A Sb5 O16 Sb7 -170.9(5)
O3 Sb5 O16 Sb7 -2.4(3)
Sb4 Sb5 O16 Sb7 82.2(3)
Sb9 Sb5 O16 Sb7 -43.1(3)
O31 Sb7 O16 Sb5 78.2(3)
O22 Sb7 O16 Sb5 -3.7(14)
O18 Sb7 O16 Sb5 -88.3(3)
O3 Sb7 O16 Sb5 2.4(3)
C71A Sb7 O16 Sb5 178.4(4)
C71 Sb7 O16 Sb5 170.8(6)
Sb9 Sb7 O16 Sb5 42.8(3)
O29 Sb11 O17 Sb1 68.5(3)
O14 Sb11 O17 Sb1 -59.0(9)
O13 Sb11 O17 Sb1 -92.2(3)
C111 Sb11 O17 Sb1 167.1(3)
O1 Sb11 O17 Sb1 -5.0(2)
Sb9 Sb11 O17 Sb1 -89.4(3)
Sb12 Sb11 O17 Sb1 33.1(2)
O15 Sb1 O17 Sb11 -69.3(3)
O33A Sb1 O17 Sb11 55.2(9)
O35A Sb1 O17 Sb11 92.0(3)
C11B Sb1 O17 Sb11 -165.3(6)
C11 Sb1 O17 Sb11 -167.8(6)
O1 Sb1 O17 Sb11 5.0(2)
C11A Sb1 O17 Sb11 -172.0(6)
Sb2 Sb1 O17 Sb11 89.1(3)
Sb12 Sb1 O17 Sb11 -33.1(2)
O37A Sb6 O18 Sb7 -62.4(11)
O23 Sb6 O18 Sb7 -130.9(5)
O30 Sb6 O18 Sb7 35.5(5)
O4 Sb6 O18 Sb7 -42.7(4)
C61 Sb6 O18 Sb7 133.2(5)
Mn2 Sb6 O18 Sb7 -162.2(6)
Sb8 Sb6 O18 Sb7 -1.8(4)
Sb10 Sb6 O18 Sb7 -49.3(5)
O37A Sb6 O18 Mn2 99.8(8)
O23 Sb6 O18 Mn2 31.2(2)
O30 Sb6 O18 Mn2 -162.3(2)
O4 Sb6 O18 Mn2 119.4(2)
C61 Sb6 O18 Mn2 -64.6(3)
Sb8 Sb6 O18 Mn2 160.32(18)
Sb10 Sb6 O18 Mn2 112.84(17)
O16 Sb7 O18 Sb6 168.8(5)
O31 Sb7 O18 Sb6 89.0(11)
O22 Sb7 O18 Sb6 1.3(5)
O3 Sb7 O18 Sb6 91.5(5)
C71A Sb7 O18 Sb6 -96.8(5)
C71 Sb7 O18 Sb6 -95.1(7)
Sb5 Sb7 O18 Sb6 132.9(4)
Sb9 Sb7 O18 Sb6 89.6(5)
O16 Sb7 O18 Mn2 11.7(4)
O31 Sb7 O18 Mn2 -68.1(11)
O22 Sb7 O18 Mn2 -155.7(4)
O3 Sb7 O18 Mn2 -65.5(4)
C71A Sb7 O18 Mn2 106.1(5)
C71 Sb7 O18 Mn2 107.8(7)
Sb5 Sb7 O18 Mn2 -24.2(3)
Sb9 Sb7 O18 Mn2 -67.5(4)
O19 Mn2 O18 Sb6 -124.7(3)
O39A Mn2 O18 Sb6 19.1(18)
O23 Mn2 O18 Sb6 -29.2(2)
N3 Mn2 O18 Sb6 115.3(7)
O19 Mn2 O18 Sb7 40.0(4)
O39A Mn2 O18 Sb7 -176.2(17)
O23 Mn2 O18 Sb7 135.5(4)
N3 Mn2 O18 Sb7 -80.0(8)
Sb6 Mn2 O18 Sb7 164.6(5)
O39A Mn2 O19 Sb4 -51.1(6)
O23 Mn2 O19 Sb4 43.2(4)
N3 Mn2 O19 Sb4 -140.3(9)
O18 Mn2 O19 Sb4 117.6(3)
Sb6 Mn2 O19 Sb4 81.2(4)
O39A Mn2 O19 Sb5 149.8(6)
O23 Mn2 O19 Sb5 -115.8(4)
N3 Mn2 O19 Sb5 60.7(9)
O18 Mn2 O19 Sb5 -41.5(4)
Sb6 Mn2 O19 Sb5 -77.8(4)
O24 Sb4 O19 Mn2 7.0(4)
O26 Sb4 O19 Mn2 -118.6(8)
O12 Sb4 O19 Mn2 -156.5(4)
C41A Sb4 O19 Mn2 106.2(7)
O2 Sb4 O19 Mn2 -70.1(3)
C41B Sb4 O19 Mn2 106.8(7)
C41 Sb4 O19 Mn2 104.6(7)
Sb5 Sb4 O19 Mn2 -163.1(5)
Sb2 Sb4 O19 Mn2 -77.9(4)
Sb3 Sb4 O19 Mn2 -30.1(3)
O24 Sb4 O19 Sb5 170.1(3)
O26 Sb4 O19 Sb5 44.5(9)
O12 Sb4 O19 Sb5 6.6(2)
C41A Sb4 O19 Sb5 -90.7(6)
O2 Sb4 O19 Sb5 93.1(2)
C41B Sb4 O19 Sb5 -90.0(6)
C41 Sb4 O19 Sb5 -92.3(6)
Sb2 Sb4 O19 Sb5 85.2(3)
Sb3 Sb4 O19 Sb5 133.0(2)
O16 Sb5 O19 Mn2 -7.0(4)
O20 Sb5 O19 Mn2 118.8(8)
O12 Sb5 O19 Mn2 155.8(4)
C51 Sb5 O19 Mn2 -104.2(5)
C51A Sb5 O19 Mn2 -103.7(6)
O3 Sb5 O19 Mn2 69.7(4)
Sb4 Sb5 O19 Mn2 162.4(5)
Sb9 Sb5 O19 Mn2 77.0(4)
Sb7 Sb5 O19 Mn2 29.4(3)
O16 Sb5 O19 Sb4 -169.4(3)
O20 Sb5 O19 Sb4 -43.6(9)
O12 Sb5 O19 Sb4 -6.6(2)
C51 Sb5 O19 Sb4 93.4(4)
C51A Sb5 O19 Sb4 93.9(5)
O3 Sb5 O19 Sb4 -92.7(2)
Sb9 Sb5 O19 Sb4 -85.4(3)
Sb7 Sb5 O19 Sb4 -133.0(2)
O31 Sb9 O20 Sb5 -68.9(3)
O14 Sb9 O20 Sb5 56.1(9)
O13 Sb9 O20 Sb5 91.2(3)
O3 Sb9 O20 Sb5 4.9(2)
C91 Sb9 O20 Sb5 -166.3(3)
Sb11 Sb9 O20 Sb5 87.9(3)
Sb7 Sb9 O20 Sb5 -33.6(2)
O16 Sb5 O20 Sb9 69.1(3)
O19 Sb5 O20 Sb9 -55.6(9)
O12 Sb5 O20 Sb9 -91.4(3)
C51 Sb5 O20 Sb9 167.4(4)
C51A Sb5 O20 Sb9 166.3(5)
O3 Sb5 O20 Sb9 -4.9(2)
Sb4 Sb5 O20 Sb9 -88.8(3)
Sb7 Sb5 O20 Sb9 33.9(2)
O11 Sb8 O22 Sb7 61.3(11)
O30 Sb8 O22 Sb7 -39.4(4)
O28 Sb8 O22 Sb7 126.5(4)
O4 Sb8 O22 Sb7 39.7(4)
C81 Sb8 O22 Sb7 -138.5(4)
Mn3 Sb8 O22 Sb7 157.2(5)
Sb10 Sb8 O22 Sb7 46.4(5)
Sb6 Sb8 O22 Sb7 -1.5(4)
O11 Sb8 O22 Mn3 -95.8(9)
O30 Sb8 O22 Mn3 163.4(2)
O28 Sb8 O22 Mn3 -30.6(2)
O4 Sb8 O22 Mn3 -117.4(2)
C81 Sb8 O22 Mn3 64.3(2)
Sb10 Sb8 O22 Mn3 -110.73(18)
Sb6 Sb8 O22 Mn3 -158.61(16)
O16 Sb7 O22 Sb8 -83.0(13)
O31 Sb7 O22 Sb8 -165.5(4)
O18 Sb7 O22 Sb8 0.8(4)
O3 Sb7 O22 Sb8 -89.0(4)
C71A Sb7 O22 Sb8 94.8(5)
C71 Sb7 O22 Sb8 102.5(7)
Sb5 Sb7 O22 Sb8 -85.9(4)
Sb9 Sb7 O22 Sb8 -129.3(4)
O16 Sb7 O22 Mn3 67.9(13)
O31 Sb7 O22 Mn3 -14.7(3)
O18 Sb7 O22 Mn3 151.6(4)
O3 Sb7 O22 Mn3 61.8(4)
C71A Sb7 O22 Mn3 -114.3(5)
C71 Sb7 O22 Mn3 -106.7(6)
Sb5 Sb7 O22 Mn3 64.9(4)
Sb9 Sb7 O22 Mn3 21.5(3)
O14 Mn3 O22 Sb8 123.4(2)
N141 Mn3 O22 Sb8 -41.7(19)
N131 Mn3 O22 Sb8 -50.2(9)
O21 Mn3 O22 Sb8 -139.0(3)
O28 Mn3 O22 Sb8 28.9(2)
O14 Mn3 O22 Sb7 -36.9(4)
N141 Mn3 O22 Sb7 158.1(18)
N131 Mn3 O22 Sb7 149.5(9)
O21 Mn3 O22 Sb7 60.7(4)
O28 Mn3 O22 Sb7 -131.4(4)
Sb8 Mn3 O22 Sb7 -160.3(5)
O37A Sb6 O23 Sb3 -39.1(5)
O30 Sb6 O23 Sb3 59.7(12)
O18 Sb6 O23 Sb3 125.3(5)
O4 Sb6 O23 Sb3 39.2(4)
C61 Sb6 O23 Sb3 -139.0(5)
Mn2 Sb6 O23 Sb3 157.1(6)
Sb8 Sb6 O23 Sb3 45.6(5)
Sb10 Sb6 O23 Sb3 -1.7(4)
O37A Sb6 O23 Mn2 163.7(2)
O30 Sb6 O23 Mn2 -97.4(9)
O18 Sb6 O23 Mn2 -31.8(2)
O4 Sb6 O23 Mn2 -117.9(2)
C61 Sb6 O23 Mn2 63.8(3)
Sb8 Sb6 O23 Mn2 -111.48(17)
Sb10 Sb6 O23 Mn2 -158.87(17)
O25 Sb3 O23 Sb6 -81.9(12)
O32 Sb3 O23 Sb6 1.7(5)
O24 Sb3 O23 Sb6 -164.4(5)
O2 Sb3 O23 Sb6 -88.2(5)
C31 Sb3 O23 Sb6 97.9(5)
Sb2 Sb3 O23 Sb6 -85.4(5)
Sb4 Sb3 O23 Sb6 -128.6(4)
O25 Sb3 O23 Mn2 69.4(12)
O32 Sb3 O23 Mn2 153.1(3)
O24 Sb3 O23 Mn2 -13.0(3)
O2 Sb3 O23 Mn2 63.2(3)
C31 Sb3 O23 Mn2 -110.7(4)
Sb2 Sb3 O23 Mn2 66.0(4)
Sb4 Sb3 O23 Mn2 22.8(3)
O19 Mn2 O23 Sb6 120.6(3)
O39A Mn2 O23 Sb6 -136.6(4)
N3 Mn2 O23 Sb6 -54.2(13)
O18 Mn2 O23 Sb6 29.4(2)
O19 Mn2 O23 Sb3 -40.3(4)
O39A Mn2 O23 Sb3 62.6(5)
N3 Mn2 O23 Sb3 145.0(13)
O18 Mn2 O23 Sb3 -131.4(4)
Sb6 Mn2 O23 Sb3 -160.8(5)
O26 Sb4 O24 Sb3 77.8(3)
O19 Sb4 O24 Sb3 -88.8(3)
O12 Sb4 O24 Sb3 -36.6(8)
C41A Sb4 O24 Sb3 173.1(7)
O2 Sb4 O24 Sb3 2.2(3)
C41B Sb4 O24 Sb3 173.2(6)
C41 Sb4 O24 Sb3 177.1(7)
Sb5 Sb4 O24 Sb3 -81.0(3)
Sb2 Sb4 O24 Sb3 44.1(2)
O23 Sb3 O24 Sb4 88.5(3)
O25 Sb3 O24 Sb4 -78.8(3)
O32 Sb3 O24 Sb4 -1.2(12)
O2 Sb3 O24 Sb4 -2.3(3)
C31 Sb3 O24 Sb4 -173.3(3)
Sb2 Sb3 O24 Sb4 -43.9(2)
O26 Sb2 O25 Sb3 -76.1(3)
O33A Sb2 O25 Sb3 90.5(3)
O35A Sb2 O25 Sb3 38.9(8)
C21A Sb2 O25 Sb3 -171.4(6)
C21 Sb2 O25 Sb3 -171.1(6)
O2 Sb2 O25 Sb3 -1.9(3)
Sb1 Sb2 O25 Sb3 81.9(3)
Sb4 Sb2 O25 Sb3 -42.6(2)
O23 Sb3 O25 Sb2 -4.4(13)
O32 Sb3 O25 Sb2 -88.9(3)
O24 Sb3 O25 Sb2 77.6(3)
O2 Sb3 O25 Sb2 2.0(3)
C31 Sb3 O25 Sb2 175.7(3)
Sb4 Sb3 O25 Sb2 42.4(2)
O25 Sb2 O26 Sb4 69.2(3)
O33A Sb2 O26 Sb4 -55.8(10)
O35A Sb2 O26 Sb4 -91.1(3)
C21A Sb2 O26 Sb4 168.7(5)
C21 Sb2 O26 Sb4 164.6(6)
O2 Sb2 O26 Sb4 -4.5(3)
Sb1 Sb2 O26 Sb4 -88.4(3)
Sb3 Sb2 O26 Sb4 34.1(3)
O24 Sb4 O26 Sb2 -70.2(3)
O19 Sb4 O26 Sb2 54.6(10)
O12 Sb4 O26 Sb2 91.3(3)
C41A Sb4 O26 Sb2 -169.9(6)
O2 Sb4 O26 Sb2 4.6(3)
C41B Sb4 O26 Sb2 -170.5(6)
C41 Sb4 O26 Sb2 -169.0(7)
Sb5 Sb4 O26 Sb2 88.4(3)
Sb3 Sb4 O26 Sb2 -34.1(3)
O38A Sb12 O28 Sb8 -2.1(4)
O29 Sb12 O28 Sb8 165.9(4)
O15 Sb12 O28 Sb8 88.3(12)
O1 Sb12 O28 Sb8 89.0(4)
C121 Sb12 O28 Sb8 -99.8(4)
Sb11 Sb12 O28 Sb8 130.2(4)
Sb1 Sb12 O28 Sb8 86.8(4)
O38A Sb12 O28 Mn3 -156.8(3)
O29 Sb12 O28 Mn3 11.2(3)
O15 Sb12 O28 Mn3 -66.4(12)
O1 Sb12 O28 Mn3 -65.7(3)
C121 Sb12 O28 Mn3 105.5(3)
Sb11 Sb12 O28 Mn3 -24.5(3)
Sb1 Sb12 O28 Mn3 -67.9(4)
O11 Sb8 O28 Sb12 38.6(4)
O30 Sb8 O28 Sb12 -59.9(11)
O22 Sb8 O28 Sb12 -128.3(4)
O4 Sb8 O28 Sb12 -39.9(4)
C81 Sb8 O28 Sb12 137.7(4)
Mn3 Sb8 O28 Sb12 -159.8(5)
Sb10 Sb8 O28 Sb12 1.2(4)
Sb6 Sb8 O28 Sb12 -46.3(5)
O11 Sb8 O28 Mn3 -161.6(2)
O30 Sb8 O28 Mn3 99.9(9)
O22 Sb8 O28 Mn3 31.5(2)
O4 Sb8 O28 Mn3 119.9(2)
C81 Sb8 O28 Mn3 -62.5(2)
Sb10 Sb8 O28 Mn3 160.97(16)
Sb6 Sb8 O28 Mn3 113.47(17)
O14 Mn3 O28 Sb12 40.9(3)
N141 Mn3 O28 Sb12 -72.7(9)
N131 Mn3 O28 Sb12 -83.6(6)
O21 Mn3 O28 Sb12 167.6(7)
O22 Mn3 O28 Sb12 134.2(3)
Sb8 Mn3 O28 Sb12 162.9(4)
O14 Mn3 O28 Sb8 -122.0(2)
N141 Mn3 O28 Sb8 124.4(9)
N131 Mn3 O28 Sb8 113.4(6)
O21 Mn3 O28 Sb8 4.7(9)
O22 Mn3 O28 Sb8 -28.7(2)
O17 Sb11 O29 Sb12 -75.6(3)
O14 Sb11 O29 Sb12 92.0(3)
O13 Sb11 O29 Sb12 42.1(7)
C111 Sb11 O29 Sb12 -171.5(4)
O1 Sb11 O29 Sb12 -1.7(2)
Sb9 Sb11 O29 Sb12 82.8(3)
Sb1 Sb11 O29 Sb12 -42.3(2)
O28 Sb12 O29 Sb11 -90.0(3)
O38A Sb12 O29 Sb11 -4.6(12)
O15 Sb12 O29 Sb11 77.7(3)
O1 Sb12 O29 Sb11 1.7(2)
C121 Sb12 O29 Sb11 173.8(3)
Sb1 Sb12 O29 Sb11 42.1(2)
O11 Sb8 O30 Sb6 -80.7(3)
O22 Sb8 O30 Sb6 85.1(3)
O28 Sb8 O30 Sb6 17.7(11)
O4 Sb8 O30 Sb6 -2.7(2)
C81 Sb8 O30 Sb6 179.8(3)
Mn3 Sb8 O30 Sb6 102.3(3)
Sb10 Sb8 O30 Sb6 -43.5(2)
O37A Sb6 O30 Sb8 80.3(3)
O23 Sb6 O30 Sb8 -18.3(11)
O18 Sb6 O30 Sb8 -83.1(3)
O4 Sb6 O30 Sb8 2.7(2)
C61 Sb6 O30 Sb8 -179.5(3)
Mn2 Sb6 O30 Sb8 -101.1(3)
Sb10 Sb6 O30 Sb8 43.4(2)
O20 Sb9 O31 Sb7 76.7(3)
O14 Sb9 O31 Sb7 -90.3(3)
O13 Sb9 O31 Sb7 -36.8(8)
O3 Sb9 O31 Sb7 1.9(2)
C91 Sb9 O31 Sb7 173.6(3)
Sb11 Sb9 O31 Sb7 -80.5(3)
Sb5 Sb9 O31 Sb7 43.2(2)
O16 Sb7 O31 Sb9 -78.3(3)
O22 Sb7 O31 Sb9 89.2(3)
O18 Sb7 O31 Sb9 0.8(11)
O3 Sb7 O31 Sb9 -1.9(2)
C71A Sb7 O31 Sb9 -173.4(4)
C71 Sb7 O31 Sb9 -175.2(6)
Sb5 Sb7 O31 Sb9 -43.2(2)
O37A Sb10 O32 Sb3 37.4(5)
O11 Sb10 O32 Sb3 -60.0(10)
O38A Sb10 O32 Sb3 -129.2(5)
O4 Sb10 O32 Sb3 -41.4(4)
C101 Sb10 O32 Sb3 133.6(4)
Mn5 Sb10 O32 Sb3 -160.3(6)
Sb8 Sb10 O32 Sb3 -47.8(5)
Sb6 Sb10 O32 Sb3 -0.2(4)
O37A Sb10 O32 Mn5 -162.4(2)
O11 Sb10 O32 Mn5 100.2(8)
O38A Sb10 O32 Mn5 31.0(2)
O4 Sb10 O32 Mn5 118.8(2)
C101 Sb10 O32 Mn5 -66.2(3)
Sb8 Sb10 O32 Mn5 112.50(18)
Sb6 Sb10 O32 Mn5 160.02(19)
O23 Sb3 O32 Sb10 -0.5(5)
O25 Sb3 O32 Sb10 166.8(5)
O24 Sb3 O32 Sb10 88.5(11)
O2 Sb3 O32 Sb10 89.6(4)
C31 Sb3 O32 Sb10 -99.4(5)
Sb2 Sb3 O32 Sb10 131.1(4)
Sb4 Sb3 O32 Sb10 87.6(4)
O23 Sb3 O32 Mn5 -155.9(4)
O25 Sb3 O32 Mn5 11.3(4)
O24 Sb3 O32 Mn5 -66.9(11)
O2 Sb3 O32 Mn5 -65.9(4)
C31 Sb3 O32 Mn5 105.2(4)
Sb2 Sb3 O32 Mn5 -24.4(3)
Sb4 Sb3 O32 Mn5 -67.9(4)
O33A Mn5 O32 Sb10 -121.6(3)
N151 Mn5 O32 Sb10 122.4(5)
O40A Mn5 O32 Sb10 10.8(11)
O38A Mn5 O32 Sb10 -28.2(2)
O33A Mn5 O32 Sb3 41.9(4)
N151 Mn5 O32 Sb3 -74.2(5)
O40A Mn5 O32 Sb3 174.3(9)
O38A Mn5 O32 Sb3 135.2(4)
Sb10 Mn5 O32 Sb3 163.5(5)
N151 Mn5 O33A Sb1 -145.4(5)
O40A Mn5 O33A Sb1 -47.8(5)
O32 Mn5 O33A Sb1 114.8(4)
O38A Mn5 O33A Sb1 41.0(4)
Sb10 Mn5 O33A Sb1 77.6(4)
N151 Mn5 O33A Sb2 56.2(6)
O40A Mn5 O33A Sb2 153.8(5)
O32 Mn5 O33A Sb2 -43.7(4)
O38A Mn5 O33A Sb2 -117.5(4)
Sb10 Mn5 O33A Sb2 -80.8(4)
O15 Sb1 O33A Mn5 7.8(4)
O17 Sb1 O33A Mn5 -117.7(8)
O35A Sb1 O33A Mn5 -155.7(4)
C11B Sb1 O33A Mn5 103.9(7)
C11 Sb1 O33A Mn5 106.2(7)
O1 Sb1 O33A Mn5 -69.1(4)
C11A Sb1 O33A Mn5 108.8(6)
Sb2 Sb1 O33A Mn5 -162.1(6)
Sb11 Sb1 O33A Mn5 -76.5(4)
Sb12 Sb1 O33A Mn5 -29.5(4)
O15 Sb1 O33A Sb2 169.9(3)
O17 Sb1 O33A Sb2 44.4(10)
O35A Sb1 O33A Sb2 6.4(2)
C11B Sb1 O33A Sb2 -94.0(6)
C11 Sb1 O33A Sb2 -91.7(6)
O1 Sb1 O33A Sb2 93.0(3)
C11A Sb1 O33A Sb2 -89.1(6)
Sb11 Sb1 O33A Sb2 85.6(3)
Sb12 Sb1 O33A Sb2 132.6(2)
O25 Sb2 O33A Mn5 -6.2(4)
O26 Sb2 O33A Mn5 119.8(8)
O35A Sb2 O33A Mn5 156.2(4)
C21A Sb2 O33A Mn5 -105.1(6)
C21 Sb2 O33A Mn5 -101.0(6)
O2 Sb2 O33A Mn5 70.2(4)
Sb1 Sb2 O33A Mn5 162.6(6)
Sb4 Sb2 O33A Mn5 78.0(4)
Sb3 Sb2 O33A Mn5 30.1(4)
O25 Sb2 O33A Sb1 -168.9(3)
O26 Sb2 O33A Sb1 -42.9(10)
O35A Sb2 O33A Sb1 -6.4(2)
C21A Sb2 O33A Sb1 92.2(5)
C21 Sb2 O33A Sb1 96.3(6)
O2 Sb2 O33A Sb1 -92.5(3)
Sb4 Sb2 O33A Sb1 -84.7(3)
Sb3 Sb2 O33A Sb1 -132.6(2)
O25 Sb2 O35A Sb1 60.1(7)
O26 Sb2 O35A Sb1 176.7(2)
O33A Sb2 O35A Sb1 6.3(2)
C21A Sb2 O35A Sb1 -89.5(6)
C21 Sb2 O35A Sb1 -89.0(6)
O2 Sb2 O35A Sb1 99.7(2)
Sb4 Sb2 O35A Sb1 140.57(18)
Sb3 Sb2 O35A Sb1 87.1(2)
O25 Sb2 O35A Mn4 -97.9(7)
O26 Sb2 O35A Mn4 18.7(3)
O33A Sb2 O35A Mn4 -151.7(4)
C21A Sb2 O35A Mn4 112.5(6)
C21 Sb2 O35A Mn4 113.0(6)
O2 Sb2 O35A Mn4 -58.4(3)
Sb1 Sb2 O35A Mn4 -158.0(4)
Sb4 Sb2 O35A Mn4 -17.5(3)
Sb3 Sb2 O35A Mn4 -70.9(3)
O15 Sb1 O35A Sb2 -59.6(8)
O17 Sb1 O35A Sb2 -176.4(2)
O33A Sb1 O35A Sb2 -6.3(2)
C11B Sb1 O35A Sb2 92.9(5)
C11 Sb1 O35A Sb2 92.2(6)
O1 Sb1 O35A Sb2 -99.2(2)
C11A Sb1 O35A Sb2 84.3(6)
Sb11 Sb1 O35A Sb2 -140.88(18)
Sb12 Sb1 O35A Sb2 -86.9(2)
O15 Sb1 O35A Mn4 98.8(7)
O17 Sb1 O35A Mn4 -18.0(3)
O33A Sb1 O35A Mn4 152.0(3)
C11B Sb1 O35A Mn4 -108.7(6)
C11 Sb1 O35A Mn4 -109.4(7)
O1 Sb1 O35A Mn4 59.2(3)
C11A Sb1 O35A Mn4 -117.3(6)
Sb2 Sb1 O35A Mn4 158.4(4)
Sb11 Sb1 O35A Mn4 17.5(3)
Sb12 Sb1 O35A Mn4 71.5(3)
O12 Mn4 O35A Sb2 26.9(3)
O13 Mn4 O35A Sb2 126.1(3)
O36A Mn4 O35A Sb2 -103.0(17)
O34A Mn4 O35A Sb2 -147.4(3)
O27 Mn4 O35A Sb2 -58.7(3)
O12 Mn4 O35A Sb1 -126.2(3)
O13 Mn4 O35A Sb1 -27.1(3)
O36A Mn4 O35A Sb1 103.9(17)
O34A Mn4 O35A Sb1 59.5(3)
O27 Mn4 O35A Sb1 148.2(3)
O11 Sb10 O37A Sb6 80.4(3)
O38A Sb10 O37A Sb6 -19.6(11)
O32 Sb10 O37A Sb6 -83.8(3)
O4 Sb10 O37A Sb6 2.7(2)
C101 Sb10 O37A Sb6 179.5(3)
Mn5 Sb10 O37A Sb6 -100.8(3)
Sb8 Sb10 O37A Sb6 43.3(2)
O23 Sb6 O37A Sb10 85.0(3)
O30 Sb6 O37A Sb10 -80.3(3)
O18 Sb6 O37A Sb10 17.4(10)
O4 Sb6 O37A Sb10 -2.6(2)
C61 Sb6 O37A Sb10 -178.3(3)
Mn2 Sb6 O37A Sb10 101.1(3)
Sb8 Sb6 O37A Sb10 -43.2(2)
O37A Sb10 O38A Sb12 60.7(11)
O11 Sb10 O38A Sb12 -39.4(4)
O32 Sb10 O38A Sb12 125.7(4)
O4 Sb10 O38A Sb12 38.9(4)
C101 Sb10 O38A Sb12 -138.5(4)
Mn5 Sb10 O38A Sb12 155.8(5)
Sb8 Sb10 O38A Sb12 -2.0(4)
Sb6 Sb10 O38A Sb12 45.6(5)
O37A Sb10 O38A Mn5 -95.1(10)
O11 Sb10 O38A Mn5 164.8(2)
O32 Sb10 O38A Mn5 -30.1(2)
O4 Sb10 O38A Mn5 -116.9(2)
C101 Sb10 O38A Mn5 65.8(3)
Sb8 Sb10 O38A Mn5 -157.81(16)
Sb6 Sb10 O38A Mn5 -110.21(17)
O28 Sb12 O38A Sb10 2.6(4)
O29 Sb12 O38A Sb10 -81.9(11)
O15 Sb12 O38A Sb10 -164.7(4)
O1 Sb12 O38A Sb10 -88.1(4)
C121 Sb12 O38A Sb10 99.6(4)
Sb11 Sb12 O38A Sb10 -85.6(4)
Sb1 Sb12 O38A Sb10 -128.4(4)
O28 Sb12 O38A Mn5 152.1(3)
O29 Sb12 O38A Mn5 67.5(12)
O15 Sb12 O38A Mn5 -15.2(3)
O1 Sb12 O38A Mn5 61.3(3)
C121 Sb12 O38A Mn5 -110.9(3)
Sb11 Sb12 O38A Mn5 63.9(4)
Sb1 Sb12 O38A Mn5 21.0(3)
O33A Mn5 O38A Sb10 122.5(2)
N151 Mn5 O38A Sb10 -46.0(9)
O40A Mn5 O38A Sb10 -137.1(3)
O32 Mn5 O38A Sb10 28.3(2)
O33A Mn5 O38A Sb12 -37.0(4)
N151 Mn5 O38A Sb12 154.5(9)
O40A Mn5 O38A Sb12 63.4(4)
O32 Mn5 O38A Sb12 -131.2(3)
Sb10 Mn5 O38A Sb12 -159.5(4)
O15 Sb1 C11 C12 -151.9(12)
O17 Sb1 C11 C12 -52.9(12)
O33A Sb1 C11 C12 115.9(12)
O35A Sb1 C11 C12 37.8(13)
C11B Sb1 C11 C12 -127(21)
O1 Sb1 C11 C12 -85(3)
C11A Sb1 C11 C12 99(6)
Sb2 Sb1 C11 C12 77.1(12)
Sb11 Sb1 C11 C12 -61.7(14)
Sb12 Sb1 C11 C12 -143.2(10)
O15 Sb1 C11 C16 25.9(11)
O17 Sb1 C11 C16 124.8(11)
O33A Sb1 C11 C16 -66.4(11)
O35A Sb1 C11 C16 -144.4(10)
C11B Sb1 C11 C16 51(20)
O1 Sb1 C11 C16 93(3)
C11A Sb1 C11 C16 -83(6)
Sb2 Sb1 C11 C16 -105.1(10)
Sb11 Sb1 C11 C16 116.1(10)
Sb12 Sb1 C11 C16 34.6(14)
C16 C11 C12 C13 0.0
Sb1 C11 C12 C13 177.8(15)
C11 C12 C13 C14 0.0
C12 C13 C14 C15 0.0
C13 C14 C15 C16 0.0
C14 C15 C16 C11 0.0
C12 C11 C16 C15 0.0
Sb1 C11 C16 C15 -177.8(15)
O15 Sb1 C11A C12A -162.5(10)
O17 Sb1 C11A C12A -61.7(11)
O33A Sb1 C11A C12A 106.4(11)
O35A Sb1 C11A C12A 29.8(11)
C11B Sb1 C11A C12A -100(4)
C11 Sb1 C11A C12A -90(6)
O1 Sb1 C11A C12A -101(7)
Sb2 Sb1 C11A C12A 68.2(11)
Sb11 Sb1 C11A C12A -68.2(14)
Sb12 Sb1 C11A C12A -161.1(8)
O15 Sb1 C11A C16A 10.1(10)
O17 Sb1 C11A C16A 110.9(10)
O33A Sb1 C11A C16A -81.0(10)
O35A Sb1 C11A C16A -157.6(9)
C11B Sb1 C11A C16A 73(4)
C11 Sb1 C11A C16A 82(6)
O1 Sb1 C11A C16A 72(7)
Sb2 Sb1 C11A C16A -119.1(10)
Sb11 Sb1 C11A C16A 104.4(11)
Sb12 Sb1 C11A C16A 11.5(14)
C16A C11A C12A C13A 0.0
Sb1 C11A C12A C13A 172.7(13)
C11A C12A C13A C14A 0.0
C12A C13A C14A C15A 0.0
C13A C14A C15A C16A 0.0
C14A C15A C16A C11A 0.0
C12A C11A C16A C15A 0.0
Sb1 C11A C16A C15A -172.5(14)
O15 Sb1 C11B C12B -125.5(11)
O17 Sb1 C11B C12B -26.7(11)
O33A Sb1 C11B C12B 142.6(10)
O35A Sb1 C11B C12B 64.0(11)
C11 Sb1 C11B C12B 79(20)
O1 Sb1 C11B C12B -65(2)
C11A Sb1 C11B C12B 116(4)
Sb2 Sb1 C11B C12B 103.6(11)
Sb11 Sb1 C11B C12B -37.1(13)
Sb12 Sb1 C11B C12B -116.3(10)
O15 Sb1 C11B C16B 59.1(10)
O17 Sb1 C11B C16B 157.8(10)
O33A Sb1 C11B C16B -32.9(11)
O35A Sb1 C11B C16B -111.5(10)
C11 Sb1 C11B C16B -96(20)
O1 Sb1 C11B C16B 120.0(18)
C11A Sb1 C11B C16B -60(4)
Sb2 Sb1 C11B C16B -71.9(10)
Sb11 Sb1 C11B C16B 147.5(8)
Sb12 Sb1 C11B C16B 68.3(12)
C16B C11B C12B C13B 0.0
Sb1 C11B C12B C13B -175.3(15)
C11B C12B C13B C14B 0.0
C12B C13B C14B C15B 0.0
C13B C14B C15B C16B 0.0
C14B C15B C16B C11B 0.0
C12B C11B C16B C15B 0.0
Sb1 C11B C16B C15B 175.5(14)
O25 Sb2 C21 C22 -37.4(11)
O26 Sb2 C21 C22 -137.1(11)
O33A Sb2 C21 C22 53.5(11)
O35A Sb2 C21 C22 131.5(10)
C21A Sb2 C21 C22 138(13)
O2 Sb2 C21 C22 -87(2)
Sb1 Sb2 C21 C22 92.0(11)
Sb4 Sb2 C21 C22 -125.5(10)
Sb3 Sb2 C21 C22 -44.4(13)
O25 Sb2 C21 C26 137.7(11)
O26 Sb2 C21 C26 38.0(11)
O33A Sb2 C21 C26 -131.4(11)
O35A Sb2 C21 C26 -53.4(12)
C21A Sb2 C21 C26 -47(12)
O2 Sb2 C21 C26 88(2)
Sb1 Sb2 C21 C26 -92.9(11)
Sb4 Sb2 C21 C26 49.6(13)
Sb3 Sb2 C21 C26 130.7(10)
C26 C21 C22 C23 0.0
Sb2 C21 C22 C23 175.2(14)
C21 C22 C23 C24 0.0
C22 C23 C24 C25 0.0
C23 C24 C25 C26 0.0
C24 C25 C26 C21 0.0
C22 C21 C26 C25 0.0
Sb2 C21 C26 C25 -175.0(14)
O25 Sb2 C21A C22A -1.6(11)
O26 Sb2 C21A C22A -101.6(11)
O33A Sb2 C21A C22A 89.9(11)
O35A Sb2 C21A C22A 167.3(10)
C21 Sb2 C21A C22A -6(12)
O2 Sb2 C21A C22A -66(3)
Sb1 Sb2 C21A C22A 128.2(10)
Sb4 Sb2 C21A C22A -93.0(11)
Sb3 Sb2 C21A C22A -8.8(14)
O25 Sb2 C21A C26A 170.9(11)
O26 Sb2 C21A C26A 70.9(12)
O33A Sb2 C21A C26A -97.6(11)
O35A Sb2 C21A C26A -20.2(12)
C21 Sb2 C21A C26A 167(13)
O2 Sb2 C21A C26A 107(3)
Sb1 Sb2 C21A C26A -59.3(12)
Sb4 Sb2 C21A C26A 79.5(12)
Sb3 Sb2 C21A C26A 163.7(9)
C26A C21A C22A C23A 0.0
Sb2 C21A C22A C23A 172.6(14)
C21A C22A C23A C24A 0.0
C22A C23A C24A C25A 0.0
C23A C24A C25A C26A 0.0
C24A C25A C26A C21A 0.0
C22A C21A C26A C25A 0.0
Sb2 C21A C26A C25A -172.3(14)
O23 Sb3 C31 C32 147.9(4)
O25 Sb3 C31 C32 -32.1(4)
O32 Sb3 C31 C32 -118.4(4)
O24 Sb3 C31 C32 59.7(4)
O2 Sb3 C31 C32 3.6(16)
Sb2 Sb3 C31 C32 -28.9(5)
Sb4 Sb3 C31 C32 54.3(5)
O23 Sb3 C31 C36 -38.2(5)
O25 Sb3 C31 C36 141.8(4)
O32 Sb3 C31 C36 55.5(4)
O24 Sb3 C31 C36 -126.4(4)
O2 Sb3 C31 C36 177.5(13)
Sb2 Sb3 C31 C36 145.0(4)
Sb4 Sb3 C31 C36 -131.8(4)
C36 C31 C32 C33 0.0
Sb3 C31 C32 C33 173.9(5)
C31 C32 C33 C34 0.0
C32 C33 C34 C35 0.0
C33 C34 C35 C36 0.0
C34 C35 C36 C31 0.0
C32 C31 C36 C35 0.0
Sb3 C31 C36 C35 -173.9(5)
O24 Sb4 C41 C42 -144.4(11)
O26 Sb4 C41 C42 -45.1(12)
O19 Sb4 C41 C42 123.7(11)
O12 Sb4 C41 C42 46.9(12)
C41A Sb4 C41 C42 -33(14)
O2 Sb4 C41 C42 -103(5)
C41B Sb4 C41 C42 -25(12)
Sb5 Sb4 C41 C42 85.6(11)
Sb2 Sb4 C41 C42 -53.9(14)
Sb3 Sb4 C41 C42 -142.0(9)
O24 Sb4 C41 C46 39.8(13)
O26 Sb4 C41 C46 139.2(12)
O19 Sb4 C41 C46 -52.1(12)
O12 Sb4 C41 C46 -128.9(12)
C41A Sb4 C41 C46 151(15)
O2 Sb4 C41 C46 82(5)
C41B Sb4 C41 C46 159(13)
Sb5 Sb4 C41 C46 -90.2(12)
Sb2 Sb4 C41 C46 130.3(11)
Sb3 Sb4 C41 C46 42.2(16)
C46 C41 C42 C43 0.0
Sb4 C41 C42 C43 -175.9(16)
C41 C42 C43 C44 0.0
C42 C43 C44 C45 0.0
C43 C44 C45 C46 0.0
C44 C45 C46 C41 0.0
C42 C41 C46 C45 0.0
Sb4 C41 C46 C45 175.7(17)
O24 Sb4 C41A C42A -169.5(11)
O26 Sb4 C41A C42A -70.6(12)
O19 Sb4 C41A C42A 97.9(11)
O12 Sb4 C41A C42A 20.6(12)
O2 Sb4 C41A C42A -105(3)
C41B Sb4 C41A C42A 20(90)
C41 Sb4 C41A C42A 121(14)
Sb5 Sb4 C41A C42A 59.6(12)
Sb2 Sb4 C41A C42A -78.3(13)
Sb3 Sb4 C41A C42A -163.6(8)
O24 Sb4 C41A C46A 18.7(12)
O26 Sb4 C41A C46A 117.6(11)
O19 Sb4 C41A C46A -74.0(12)
O12 Sb4 C41A C46A -151.2(11)
O2 Sb4 C41A C46A 84(4)
C41B Sb4 C41A C46A -152(91)
C41 Sb4 C41A C46A -51(14)
Sb5 Sb4 C41A C46A -112.3(11)
Sb2 Sb4 C41A C46A 109.9(11)
Sb3 Sb4 C41A C46A 24.6(16)
C46A C41A C42A C43A 0.0
Sb4 C41A C42A C43A -171.9(17)
C41A C42A C43A C44A 0.0
C42A C43A C44A C45A 0.0
C43A C44A C45A C46A 0.0
C44A C45A C46A C41A 0.0
C42A C41A C46A C45A 0.0
Sb4 C41A C46A C45A 171.8(17)
O24 Sb4 C41B C42B -119.8(11)
O26 Sb4 C41B C42B -20.9(11)
O19 Sb4 C41B C42B 147.5(11)
O12 Sb4 C41B C42B 70.3(11)
C41A Sb4 C41B C42B -111(91)
O2 Sb4 C41B C42B -52(4)
C41 Sb4 C41B C42B 179(12)
Sb5 Sb4 C41B C42B 109.2(11)
Sb2 Sb4 C41B C42B -28.1(15)
Sb3 Sb4 C41B C42B -113.9(11)
O24 Sb4 C41B C46B 64.1(11)
O26 Sb4 C41B C46B 163.1(11)
O19 Sb4 C41B C46B -28.6(12)
O12 Sb4 C41B C46B -105.8(11)
C41A Sb4 C41B C46B 73(90)
O2 Sb4 C41B C46B 132(3)
C41 Sb4 C41B C46B 3(12)
Sb5 Sb4 C41B C46B -66.9(11)
Sb2 Sb4 C41B C46B 155.9(9)
Sb3 Sb4 C41B C46B 70.0(14)
C46B C41B C42B C43B 0.0
Sb4 C41B C42B C43B -176.1(16)
C41B C42B C43B C44B 0.0
C42B C43B C44B C45B 0.0
C43B C44B C45B C46B 0.0
C44B C45B C46B C41B 0.0
C42B C41B C46B C45B 0.0
Sb4 C41B C46B C45B 176.1(16)
O16 Sb5 C51 C52 152.0(8)
O20 Sb5 C51 C52 51.7(8)
O19 Sb5 C51 C52 -117.3(8)
O12 Sb5 C51 C52 -40.4(9)
C51A Sb5 C51 C52 72(13)
O3 Sb5 C51 C52 99(2)
Sb4 Sb5 C51 C52 -79.3(8)
Sb9 Sb5 C51 C52 61.5(10)
Sb7 Sb5 C51 C52 147.1(7)
O16 Sb5 C51 C56 -19.8(8)
O20 Sb5 C51 C56 -120.0(8)
O19 Sb5 C51 C56 71.0(8)
O12 Sb5 C51 C56 147.9(7)
C51A Sb5 C51 C56 -100(13)
O3 Sb5 C51 C56 -73(3)
Sb4 Sb5 C51 C56 109.0(7)
Sb9 Sb5 C51 C56 -110.2(8)
Sb7 Sb5 C51 C56 -24.7(10)
C56 C51 C52 C53 0.0
Sb5 C51 C52 C53 -171.5(11)
C51 C52 C53 C54 0.0
C52 C53 C54 C55 0.0
C53 C54 C55 C56 0.0
C54 C55 C56 C51 0.0
C52 C51 C56 C55 0.0
Sb5 C51 C56 C55 172.0(11)
O16 Sb5 C51A C52A 106.0(8)
O20 Sb5 C51A C52A 6.3(9)
O19 Sb5 C51A C52A -162.9(8)
O12 Sb5 C51A C52A -85.3(9)
C51 Sb5 C51A C52A -154(14)
O3 Sb5 C51A C52A 47(2)
Sb4 Sb5 C51A C52A -124.6(8)
Sb9 Sb5 C51A C52A 16.4(11)
Sb7 Sb5 C51A C52A 98.7(9)
O16 Sb5 C51A C56A -76.5(8)
O20 Sb5 C51A C56A -176.3(8)
O19 Sb5 C51A C56A 14.6(9)
O12 Sb5 C51A C56A 92.1(8)
C51 Sb5 C51A C56A 23(13)
O3 Sb5 C51A C56A -135.2(16)
Sb4 Sb5 C51A C56A 52.9(8)
Sb9 Sb5 C51A C56A -166.1(6)
Sb7 Sb5 C51A C56A -83.8(9)
C56A C51A C52A C53A 0.0
Sb5 C51A C52A C53A 177.4(12)
C51A C52A C53A C54A 0.0
C52A C53A C54A C55A 0.0
C53A C54A C55A C56A 0.0
C54A C55A C56A C51A 0.0
C52A C51A C56A C55A 0.0
Sb5 C51A C56A C55A -177.5(12)
O37A Sb6 C61 C62 -74.3(5)
O23 Sb6 C61 C62 17.2(5)
O30 Sb6 C61 C62 -167.6(5)
O18 Sb6 C61 C62 101.2(5)
O4 Sb6 C61 C62 -140(3)
Mn2 Sb6 C61 C62 58.6(5)
Sb8 Sb6 C61 C62 -168.1(4)
Sb10 Sb6 C61 C62 -75.8(5)
O37A Sb6 C61 C66 107.1(5)
O23 Sb6 C61 C66 -161.5(5)
O30 Sb6 C61 C66 13.7(5)
O18 Sb6 C61 C66 -77.4(5)
O4 Sb6 C61 C66 41(4)
Mn2 Sb6 C61 C66 -120.0(5)
Sb8 Sb6 C61 C66 13.3(6)
Sb10 Sb6 C61 C66 105.5(5)
C66 C61 C62 C63 0.0
Sb6 C61 C62 C63 -178.6(6)
C61 C62 C63 C64 0.0
C62 C63 C64 C65 0.0
C63 C64 C65 C66 0.0
C64 C65 C66 C61 0.0
C62 C61 C66 C65 0.0
Sb6 C61 C66 C65 178.6(6)
O16 Sb7 C71 C72 -67.6(12)
O31 Sb7 C71 C72 24.4(12)
O22 Sb7 C71 C72 111.2(12)
O18 Sb7 C71 C72 -154.6(12)
O3 Sb7 C71 C72 -6(4)
C71A Sb7 C71 C72 -142(6)
Sb5 Sb7 C71 C72 -60.4(15)
Sb9 Sb7 C71 C72 20.8(15)
O16 Sb7 C71 C76 109.6(11)
O31 Sb7 C71 C76 -158.4(11)
O22 Sb7 C71 C76 -71.6(11)
O18 Sb7 C71 C76 22.6(12)
O3 Sb7 C71 C76 171(2)
C71A Sb7 C71 C76 35(5)
Sb5 Sb7 C71 C76 116.8(10)
Sb9 Sb7 C71 C76 -162.0(9)
C76 C71 C72 C73 0.0
Sb7 C71 C72 C73 177.1(16)
C71 C72 C73 C74 0.0
C72 C73 C74 C75 0.0
C73 C74 C75 C76 0.0
C74 C75 C76 C71 0.0
C72 C71 C76 C75 0.0
Sb7 C71 C76 C75 -177.3(15)
O16 Sb7 C71A C72A -25.3(7)
O31 Sb7 C71A C72A 67.4(7)
O22 Sb7 C71A C72A 155.2(7)
O18 Sb7 C71A C72A -111.3(7)
O3 Sb7 C71A C72A 1(3)
C71 Sb7 C71A C72A 81(6)
Sb5 Sb7 C71A C72A -24.0(9)
Sb9 Sb7 C71A C72A 61.8(8)
O16 Sb7 C71A C76A 149.4(7)
O31 Sb7 C71A C76A -118.0(7)
O22 Sb7 C71A C76A -30.2(8)
O18 Sb7 C71A C76A 63.4(7)
O3 Sb7 C71A C76A 175(2)
C71 Sb7 C71A C76A -105(6)
Sb5 Sb7 C71A C76A 150.6(6)
Sb9 Sb7 C71A C76A -123.6(6)
C76A C71A C72A C73A 0.0
Sb7 C71A C72A C73A 174.7(9)
C71A C72A C73A C74A 0.0
C72A C73A C74A C75A 0.0
C73A C74A C75A C76A 0.0
C74A C75A C76A C71A 0.0
C72A C71A C76A C75A 0.0
Sb7 C71A C76A C75A -174.6(9)
O11 Sb8 C81 C82 -156.6(4)
O30 Sb8 C81 C82 -63.2(4)
O22 Sb8 C81 C82 28.3(4)
O28 Sb8 C81 C82 112.2(4)
O4 Sb8 C81 C82 -117(4)
Mn3 Sb8 C81 C82 71.4(4)
Sb10 Sb8 C81 C82 -157.3(3)
Sb6 Sb8 C81 C82 -63.1(5)
O11 Sb8 C81 C86 21.3(4)
O30 Sb8 C81 C86 114.7(4)
O22 Sb8 C81 C86 -153.7(4)
O28 Sb8 C81 C86 -69.9(4)
O4 Sb8 C81 C86 61(4)
Mn3 Sb8 C81 C86 -110.7(4)
Sb10 Sb8 C81 C86 20.6(5)
Sb6 Sb8 C81 C86 114.9(4)
C86 C81 C82 C83 0.0
Sb8 C81 C82 C83 178.0(5)
C81 C82 C83 C84 0.0
C82 C83 C84 C85 0.0
C83 C84 C85 C86 0.0
C84 C85 C86 C81 0.0
C82 C81 C86 C85 0.0
Sb8 C81 C86 C85 -177.9(5)
O20 Sb9 C91 C92 168.1(6)
O31 Sb9 C91 C92 68.9(6)
O14 Sb9 C91 C92 -22.6(6)
O13 Sb9 C91 C92 -100.0(6)
O3 Sb9 C91 C92 116.2(13)
Sb11 Sb9 C91 C92 -60.9(6)
Sb5 Sb9 C91 C92 157.6(5)
Sb7 Sb9 C91 C92 74.0(6)
O20 Sb9 C91 C96 -13.5(6)
O31 Sb9 C91 C96 -112.8(6)
O14 Sb9 C91 C96 155.8(6)
O13 Sb9 C91 C96 78.3(6)
O3 Sb9 C91 C96 -65.4(16)
Sb11 Sb9 C91 C96 117.5(5)
Sb5 Sb9 C91 C96 -24.1(7)
Sb7 Sb9 C91 C96 -107.7(5)
C96 C91 C92 C93 0.0
Sb9 C91 C92 C93 178.4(7)
C91 C92 C93 C94 0.0
C92 C93 C94 C95 0.0
C93 C94 C95 C96 0.0
C94 C95 C96 C91 0.0
C92 C91 C96 C95 0.0
Sb9 C91 C96 C95 -178.3(7)
O37A Sb10 C101 C102 -162.7(5)
O11 Sb10 C101 C102 -69.7(5)
O38A Sb10 C101 C102 22.2(5)
O32 Sb10 C101 C102 106.5(5)
O4 Sb10 C101 C102 -131(2)
Mn5 Sb10 C101 C102 65.0(5)
Sb8 Sb10 C101 C102 -72.0(5)
Sb6 Sb10 C101 C102 -162.2(4)
O37A Sb10 C101 C106 17.6(5)
O11 Sb10 C101 C106 110.5(5)
O38A Sb10 C101 C106 -157.6(5)
O32 Sb10 C101 C106 -73.3(5)
O4 Sb10 C101 C106 49(3)
Mn5 Sb10 C101 C106 -114.8(5)
Sb8 Sb10 C101 C106 108.3(5)
Sb6 Sb10 C101 C106 18.0(6)
C106 C101 C102 C103 0.0
Sb10 C101 C102 C103 -179.8(6)
C101 C102 C103 C104 0.0
C102 C103 C104 C105 0.0
C103 C104 C105 C106 0.0
C104 C105 C106 C101 0.0
C102 C101 C106 C105 0.0
Sb10 C101 C106 C105 179.8(6)
O17 Sb11 C111 C112 74.1(7)
O29 Sb11 C111 C112 175.1(7)
O14 Sb11 C111 C112 -94.5(7)
O13 Sb11 C111 C112 -17.1(8)
O1 Sb11 C111 C112 116.1(13)
Sb9 Sb11 C111 C112 -55.9(7)
Sb1 Sb11 C111 C112 83.9(7)
Sb12 Sb11 C111 C112 168.1(6)
O17 Sb11 C111 C116 -104.6(7)
O29 Sb11 C111 C116 -3.6(7)
O14 Sb11 C111 C116 86.8(7)
O13 Sb11 C111 C116 164.3(6)
O1 Sb11 C111 C116 -62.5(16)
Sb9 Sb11 C111 C116 125.4(6)
Sb1 Sb11 C111 C116 -94.8(7)
Sb12 Sb11 C111 C116 -10.6(9)
C116 C111 C112 C113 0.0
Sb11 C111 C112 C113 -178.6(9)
C111 C112 C113 C114 0.0
C112 C113 C114 C115 0.0
C113 C114 C115 C116 0.0
C114 C115 C116 C111 0.0
C112 C111 C116 C115 0.0
Sb11 C111 C116 C115 178.7(9)
O28 Sb12 C121 C122 -127.6(4)
O38A Sb12 C121 C122 138.3(4)
O29 Sb12 C121 C122 -41.4(5)
O15 Sb12 C121 C122 50.6(5)
O1 Sb12 C121 C122 1.1(16)
Sb11 Sb12 C121 C122 -36.7(5)
Sb1 Sb12 C121 C122 45.6(5)
O28 Sb12 C121 C126 50.4(5)
O38A Sb12 C121 C126 -43.7(5)
O29 Sb12 C121 C126 136.6(4)
O15 Sb12 C121 C126 -131.4(4)
O1 Sb12 C121 C126 179.1(9)
Sb11 Sb12 C121 C126 141.3(3)
Sb1 Sb12 C121 C126 -136.4(3)
C126 C121 C122 C123 0.0
Sb12 C121 C122 C123 178.0(6)
C121 C122 C123 C124 0.0
C122 C123 C124 C125 0.0
C123 C124 C125 C126 0.0
C124 C125 C126 C121 0.0
C122 C121 C126 C125 0.0
Sb12 C121 C126 C125 -178.0(6)
O19 Mn2 N3 C5 -99(3)
O39A Mn2 N3 C5 160(3)
O23 Mn2 N3 C5 75(4)
O18 Mn2 N3 C5 -1(3)
Sb6 Mn2 N3 C5 39(3)
Mn2 N3 C5 C6 -177(3)
O14 Mn3 N131 C131 -55.5(12)
N141 Mn3 N131 C131 -41(6)
O21 Mn3 N131 C131 -155.8(10)
O28 Mn3 N131 C131 45.4(10)
O22 Mn3 N131 C131 116.8(10)
Sb8 Mn3 N131 C131 84.8(10)
O14 Mn3 N131 C135 126.2(10)
N141 Mn3 N131 C135 141(7)
O21 Mn3 N131 C135 25.9(11)
O28 Mn3 N131 C135 -132.9(11)
O22 Mn3 N131 C135 -61.5(15)
Sb8 Mn3 N131 C135 -93.4(11)
C135 N131 C131 C132 0.0
Mn3 N131 C131 C132 -178.3(14)
N131 C131 C132 C133 0.0
C131 C132 C133 C134 0.0
C132 C133 C134 C135 0.0
C133 C134 C135 N131 0.0
C131 N131 C135 C134 0.0
Mn3 N131 C135 C134 178.2(14)
O14 Mn3 N141 C141 -118(4)
N131 Mn3 N141 C141 75(7)
O21 Mn3 N141 C141 141(4)
O28 Mn3 N141 C141 -19(4)
O22 Mn3 N141 C141 46(5)
Sb8 Mn3 N141 C141 18(4)
Mn3 N141 C141 C142 -162(5)
O33A Mn5 N151 C151 -124.0(9)
O40A Mn5 N151 C151 133.3(10)
O32 Mn5 N151 C151 -24.8(10)
O38A Mn5 N151 C151 43.4(14)
Sb10 Mn5 N151 C151 12.4(11)
O33A Mn5 N151 C155 53.7(10)
O40A Mn5 N151 C155 -49.0(10)
O32 Mn5 N151 C155 152.9(9)
O38A Mn5 N151 C155 -138.9(10)
Sb10 Mn5 N151 C155 -169.9(8)
C155 N151 C151 C152 0.0
Mn5 N151 C151 C152 177.6(12)
N151 C151 C152 C153 0.0
C151 C152 C153 C154 0.0
C152 C153 C154 C155 0.0
C153 C154 C155 N151 0.0
C151 N151 C155 C154 0.0
Mn5 N151 C155 C154 -177.7(11)
